data_7710343
loop_
_publ_author_name
'Lv, Xinjie'
'Zhao, Xiao-li'
'Zhao, Qixin'
'Zheng, Qi'
'Xuan, Weimin'

_publ_section_title
;
 Cerium-Oxo clusters for photocatalytic aerobic oxygenation of sulfides to
 sulfoxides
;
_journal_name_full 'Dalton Transactions'
_journal_paper_doi 10.1039/D2DT00856D
_journal_year 2022
_chemical_formula_moiety 'C170 H110 Ce24 N4 O96 S30, 9[C5H5N], 13[C2H3N], 28[H2O]'
_chemical_formula_sum 'C241 H250 Ce24 N26 O124 S30'
_chemical_formula_weight 9819.33
_space_group_crystal_system trigonal
_space_group_IT_number 148
_space_group_name_Hall '-R 3'
_space_group_name_H-M_alt 'R -3 :H'
_atom_sites_solution_hydrogens geom
_audit_creation_date 2022-05-22
_audit_creation_method
;
Olex2 1.5
(compiled 2022.04.07 svn.rca3783a0 for OlexSys, GUI svn.r6498)
;
_audit_update_record
;
2022-05-22 deposited with the CCDC.	2022-05-24 downloaded from the CCDC.
;
_cell_angle_alpha 90
_cell_angle_beta 90
_cell_angle_gamma 120
_cell_formula_units_Z 9
_cell_length_a 40.8409(18)
_cell_length_b 40.8409(18)
_cell_length_c 51.871(4)
_cell_measurement_reflns_used 9875
_cell_measurement_temperature 150.15
_cell_measurement_theta_max 23.20
_cell_measurement_theta_min 2.18
_cell_volume 74928(7)
_computing_cell_refinement 'SAINT V8.40A (Bruker, 2019)'
_computing_data_collection HKL3000
_computing_data_reduction 'SAINT V8.40A (Bruker, 2019)'
_computing_molecular_graphics 'Olex2 1.5 (Dolomanov et al., 2009)'
_computing_publication_material 'Olex2 1.5 (Dolomanov et al., 2009)'
_computing_structure_refinement 'SHELXL 2018/3 (Sheldrick, 2015)'
_computing_structure_solution 'SHELXT 2018/2 (Sheldrick, 2018)'
_diffrn_ambient_temperature 150.15
_diffrn_measured_fraction_theta_full 0.994
_diffrn_measured_fraction_theta_max 0.994
_diffrn_measurement_device_type
;
Shanghai Synchrotron Radiation Facility, beam line station 
BL17B, Bruker/ARINAX MD2 equipped with a MarCCD-300 detector
;
_diffrn_measurement_method 'omega scans'
_diffrn_radiation_type synchrotron
_diffrn_radiation_wavelength 0.67011
_diffrn_reflns_av_R_equivalents 0.0883
_diffrn_reflns_av_unetI/netI 0.0431
_diffrn_reflns_Laue_measured_fraction_full 0.994
_diffrn_reflns_Laue_measured_fraction_max 0.994
_diffrn_reflns_limit_h_max 48
_diffrn_reflns_limit_h_min -48
_diffrn_reflns_limit_k_max 47
_diffrn_reflns_limit_k_min -47
_diffrn_reflns_limit_l_max 61
_diffrn_reflns_limit_l_min -61
_diffrn_reflns_number 285392
_diffrn_reflns_point_group_measured_fraction_full 0.994
_diffrn_reflns_point_group_measured_fraction_max 0.994
_diffrn_reflns_theta_full 23.244
_diffrn_reflns_theta_max 23.244
_diffrn_reflns_theta_min 0.940
_diffrn_source synchrotron
_exptl_absorpt_coefficient_mu 2.988
_exptl_absorpt_correction_T_max 0.7449
_exptl_absorpt_correction_T_min 0.4998
_exptl_absorpt_correction_type multi-scan
_exptl_absorpt_process_details
;
SADABS-2016/2 (Bruker,2016/2) was used for absorption correction.
wR2(int) was 0.1391 before and 0.0763 after correction.
The Ratio of minimum to maximum transmission is 0.6710.
The \l/2 correction factor is Not present.
;
_exptl_crystal_colour 'clear light yellow'
_exptl_crystal_density_diffrn 1.959
_exptl_crystal_description block
_exptl_crystal_F_000 42678
_exptl_crystal_size_max 0.13
_exptl_crystal_size_mid 0.1
_exptl_crystal_size_min 0.08
_refine_diff_density_max 2.442
_refine_diff_density_min -1.504
_refine_diff_density_rms 0.239
_refine_ls_extinction_method none
_refine_ls_goodness_of_fit_ref 1.037
_refine_ls_hydrogen_treatment constr
_refine_ls_matrix_type full
_refine_ls_number_parameters 2024
_refine_ls_number_reflns 28337
_refine_ls_number_restraints 6297
_refine_ls_restrained_S_all 0.969
_refine_ls_R_factor_all 0.1099
_refine_ls_R_factor_gt 0.0920
_refine_ls_shift/su_max 0.001
_refine_ls_shift/su_mean 0.000
_refine_ls_structure_factor_coef Fsqd
_refine_ls_weighting_details 'w=1/[\s^2^(Fo^2^)+(0.1440P)^2^+3335.3320P] where P=(Fo^2^+2Fc^2^)/3'
_refine_ls_weighting_scheme calc
_refine_ls_wR_factor_gt 0.2542
_refine_ls_wR_factor_ref 0.2705
_reflns_Friedel_coverage 0.000
_reflns_number_gt 21266
_reflns_number_total 28337
_reflns_threshold_expression 'I > 2\s(I)'
_cod_data_source_file d2dt00856d2.cif
_cod_data_source_block r-3
_cod_original_cell_volume 74928(8)
_cod_original_sg_symbol_H-M 'R -3'
_cod_database_code 7710343
_shelx_shelxl_version_number 2018/3
_shelx_space_group_comment
;
The symmetry employed for this shelxl refinement is uniquely defined
by the following loop, which should always be used as a source of
symmetry information in preference to the above space-group names.
They are only intended as comments.
;
_shelx_estimated_absorpt_t_max 0.796
_shelx_estimated_absorpt_t_min 0.697
_olex2_refinement_description
;
1. Fixed Uiso
 At 1.2 times of:
  All C(H) groups, All C(H,H) groups
2. Shared sites
{S12A, C8C}
{C8A, S12C}
{S13A, C23C}
{C23A, S13C}
{S15A, C68C}
{C68A, S15C}
3. Restrained distances
 C3A-C3B
 1.3 with sigma of 0.02
 S9B-C61B = S9B-C64B = S14B-C29B = S14B-C26B = S7B-C59B = S7B-C56B = S15A-C66A
 = S12A-C6A = C3B-C4B = C3B-C2B = S3B-C39B = S3B-C36B = S13A-C21A = S8B-C34B =
 S8B-C31B = C53B-C54B = C53B-C52B = S5B-C49B = S5B-C46B
 1.73 with sigma of 0.02
 S11A-C4A = S11A-C1A = S3A-C39A = S3A-C36A = S12A-C9A = S12A-C6A = S4A-C44A =
 S4A-C41A = S5A-C49A = S5A-C46A = S13A-C21A = S2A-C16A = S2A-C19A = S14B-C26B =
 S14B-C29B = S8A-C34A = S8A-C31A = S7A-C59A = S7A-C56A = S6A-C51A = S6A-C54A =
 S9A-C64A = S9A-C61A = S10A-C74A = S10A-C71A = S15A-C66A = S1A-C14A = S1A-C11A
 1.73 with sigma of 0.02
 C52B-C51B = C46B-C47B = C47B-C48B = C48B-C49B = C41B-C42B = C36B-C37B = C37B-
 C38B = C38B-C39B = C7A-C6A = C7A-C8A = C1B-C2B = C11B-C12B = C67A-C68A = C66A-
 C67A = C63B-C64B = C62B-C63B = C61B-C62B = C72B-C71B = C27B-C28B = C28B-C29B =
 C26B-C27B = C58B-C59B = C56B-C57B = C57B-C58B = C33B-C34B = C32B-C33B = C31B-
 C32B = C21A-C22A = C16B-C17B
 1.43 with sigma of 0.02
 S15C-C69A = S13C-C24A
 1.6 with sigma of 0.02
 C71A-C72A = C72A-C73A = C73A-C74A = C66A-C67A = C13A-C14A = C12A-C13A = C12A-
 C11A = C61A-C62A = C62A-C63A = C63A-C64A = C18A-C19A = C17A-C18A = C17A-C16A =
 C8A-C9A = C7A-C8A = C7A-C6A = C38A-C39A = C37A-C38A = C36A-C37A = C3A-C4A =
 C2A-C3A = C1A-C2A = C58A-C59A = C57A-C58A = C56A-C57A = C28B-C29B = C27B-C28B =
  C26B-C27B = C33A-C34A = C32A-C33A = C31A-C32A = C53A-C54A = C52A-C53A = C51A-
 C52A = C48A-C49A = C47A-C48A = C46A-C47A = C43A-C44A = C42A-C43A = C42A-C41A
 1.43 with sigma of 0.02
 S12C-C9A = C9A-C8C
 1.63 with sigma of 0.02
 C74A-C75A = C74B-C75B = C64B-C65B = C64A-C65A = C29B-C30B = C59A-C60A = C59B-
 C60B = C35B-C34B = C35A-C34A = C54B-C55B = C54A-C55A = C49A-C50A = C49B-C50B =
 C44B-C45B = C44A-C45A = C39A-C40A = C39B-C40B = C19B-C20B = C19A-C20A = C9A-
 C10A = C14A-C15A = C14B-C15B = C69A-C70A = C24A-C25A = C4A-C5A = C4B-C5B
 1.5 with sigma of 0.02
 S6A-C54A = S6A-C51A
 1.7 with sigma of 0.02
 C54A-C55A = C54B-C55B
 1.5 with sigma of 0.02
 C51A-C52A = C52B-C51B = C52A-C53A = C53A-C54A
 1.42 with sigma of 0.02
 C53B-C54B = C53B-C52B = C52B-C51B
 1.43 with sigma of 0.02
 S6B-C54B = S6B-C51B
 1.72 with sigma of 0.02
 C52A-S6A
 2.5 with sigma of 0.02
 C53A-S6A
 2.6 with sigma of 0.02
 S11A-C1A
 1.6 with sigma of 0.02
 S3A-C38A
 2.7 with sigma of 0.02
 C40A-C39A
 1.5 with sigma of 0.02
 C37A-C39A
 2.4 with sigma of 0.02
 S3A-C39A = S3A-C36A
 1.7 with sigma of 0.02
 C39A-C38A = C37A-C38A = C36A-C37A = S3A-C36A
 1.4 with sigma of 0.02
 S1B-C14B = S1B-C11B
 1.7 with sigma of 0.02
 S3B-C39B = S3B-C36B
 1.7 with sigma of 0.02
 C38B-C39B = C37B-C38B = C36B-C37B
 1.4 with sigma of 0.02
 S11B-C4B = S11B-C1B
 1.7 with sigma of 0.02
 C39B-C40B
 1.51 with sigma of 0.02
 C38B-S3B
 2.7 with sigma of 0.02
 S3B-C37B
 2.7 with sigma of 0.02
 S1B-C13B
 2.57 with sigma of 0.02
 C2A-C4A
 2.3 with sigma of 0.02
 C3A-C4A
 1.5 with sigma of 0.02
 C1A-C2A
 1.5 with sigma of 0.02
 C13A-C14A = C11B-C12B = C12A-C11A = C12A-C13A
 1.51 with sigma of 0.02
 C4B-C5B = C4A-C5A
 1.5 with sigma of 0.02
 C1B-C2B = C3B-C2B = C3B-C4B
 1.43 with sigma of 0.02
 S1B-C12B
 2.57 with sigma of 0.02
 S1A-C14A = S1A-C11A
 1.7 with sigma of 0.02
 C17A-C18A = C16B-C17B = C17A-C16A = C18A-C19A
 1.42 with sigma of 0.02
 C13A-C14A = C12A-C13A = C12A-C11A = C11B-C12B
 1.4 with sigma of 0.02
 S2A-C19A = S2A-C16A
 1.7 with sigma of 0.02
 C19A-C20A = C19B-C20B
 1.51 with sigma of 0.02
 O41-C15B = O40-C15B = O40-C15A = O41-C15A
 1.25 with sigma of 0.02
 C15A-C13A
 2.4 with sigma of 0.02
 C15A-S1A
 2.7 with sigma of 0.02
 C14B-C15B = C14A-C15A
 1.51 with sigma of 0.02
 C43B-S4B
 2.58 with sigma of 0.02
 C43B-C41B
 2.56 with sigma of 0.02
 S4B-C44B = S4B-C41B
 1.7 with sigma of 0.02
 C44B-C43B = C42B-C43B
 1.43 with sigma of 0.02
 O40-C15A = O41-C15A = O31-C40A = O32-C40A = O33-C20A = O34-C20A = O8-C70A =
 O2-C75A = O1-C75A = O7-C70A = O4-C65A = O3-C65A = O12-C30B = O13-C30B = O18-
 C60A = O17-C60A = O15-C35A = O16-C35A = O21-C55A = O22-C55A
 1.26 with sigma of 0.02
 O18-C60A = O17-C60A = O40-C15A = O41-C15A = O28-C45A = O27-C45A
 1.26 with sigma of 0.02
 O41-C15A
 1.26 with sigma of 0.02
 O40-C15A = O41-C15A
 1.23 with sigma of 0.02
 O44-C5B = O43-C5B = O44-C5A = O43-C5A
 1.25 with sigma of 0.02
 S1A-C13A
 2.6 with sigma of 0.02
 C12A-S1A
 2.6 with sigma of 0.02
 C11A-C13A
 2.9 with sigma of 0.02
 O33-C20B = O34-C20B
 1.25 with sigma of 0.02
 C49B-C50B = C49A-C50A
 1.51 with sigma of 0.02
 C48B-C49B = C47B-C48B = C46B-C47B = C47A-C48A = C48A-C49A = C46A-C47A
 1.4 with sigma of 0.02
 S5B-C46B = S5A-C46A = S5B-C49B = S5A-C49A
 1.7 with sigma of 0.02
 O20-C50B = O20-C50A = O19-C50B = O19-C50A
 1.25 with sigma of 0.02
 S8B-C33B
 2.6 with sigma of 0.02
 C32A-C34A
 2.26 with sigma of 0.02
 O32-C40B = O31-C40B = O27-C45B = O28-C45B = O8-C70A = O7-C70A = O4-C65B = O3-
 C65B = O1-C75B = O2-C75B = O15-C35B = O16-C35B = O12-C30B = O13-C30B = O22-
 C55B = O21-C55B
 1.26 with sigma of 0.02
 O17-C60B = O18-C60B
 1.28 with sigma of 0.02
 C71A-C73A
 2.43 with sigma of 0.02
 S9A-C62A
 2.56 with sigma of 0.02
 S10A-C72A
 2.56 with sigma of 0.02
 C65A-S9A
 2.7 with sigma of 0.02
 C65A-C63A
 2.6 with sigma of 0.02
 S7A_$1-C61A
 2.4 with sigma of 0.02
 C14A-C15A
 1.5 with sigma of 0.02
 C74B-C73B = C72B-C73B = C72B-C71B
 1.43 with sigma of 0.02
 C73B-S10B
 2.68 with sigma of 0.02
 S10B-C74B = S10B-C71B
 1.7 with sigma of 0.02
 S2B-C19B = S2B-C16B
 1.7 with sigma of 0.02
 C18B-C19B = C18B-C17B = C16B-C17B
 1.43 with sigma of 0.02
 C14B-C13B = C12B-C13B = C11B-C12B
 1.43 with sigma of 0.02
 S10B-C72B
 2.6 with sigma of 0.02
 C29A-C30A
 1.5 with sigma of 0.02
 O12-C30A
 1.26 with sigma of 0.02
 C28A-C29A = C27A-C28A = C26A-C27A
 1.43 with sigma of 0.02
 C30A-O13
 1.26 with sigma of 0.02
 S14A-C29A = S14A-C26A
 1.7 with sigma of 0.02
 C26B-C29B
 2.5 with sigma of 0.02
 C26B-C28B
 2.4 with sigma of 0.02
 C26A-C28A
 2.4 with sigma of 0.02
 S4A-C42A
 2.61 with sigma of 0.02
 C51B-C53B \\sim C53B-S6B
 with sigma of 0.02
 S6B-C55B \\sim C55B-C53B
 with sigma of 0.02
 C53A-S6A \\sim S6A-C52A
 with sigma of 0.02
 C53A-C55A \\sim C55A-S6A
 with sigma of 0.02
 S11B-C5B \\sim C5B-C3B
 with sigma of 0.02
 S11A-C5A \\sim C5A-C3A
 with sigma of 0.02
 C38A-S3A \\sim S3A-C37A
 with sigma of 0.02
 C39A-C37A \\sim C38A-C36A
 with sigma of 0.02
 C39B-C37B \\sim C38B-C36B
 with sigma of 0.02
 S2B-C18B \\sim C18B-C16B
 with sigma of 0.02
 S2B-C20B \\sim C20B-C18B
 with sigma of 0.02
 C12A-S1A \\sim S1A-C13A
 with sigma of 0.02
 C12A-C14A \\sim C13A-C11A
 with sigma of 0.02
 C18A-S2A \\sim S2A-C17A
 with sigma of 0.02
4. Restrained planarity
 C54B, S6B, C51B, C53B, C52B, C55B
 with sigma of 0.1
 C3B, C2B, C1B, S11B, C4B
 with sigma of 0.01
 S6A, O22, C55A, C54A, C53A, C52A, C51A, O21
 with sigma of 0.1
 C5B, C4B, S11B, C3B, C2B, C1B
 with sigma of 0.1
 C13B, C14B, S1B, C11B, C12B, C15B
 with sigma of 0.1
 C3A, C4A, S11A, C1A, C2A
 with sigma of 0.01
 C5A, S11A, C4A, C3A, C2A, C1A
 with sigma of 0.1
 C39B, S3B, C36B, C37B, C38B, C40B
 with sigma of 0.1
 C39A, C37A, C36A, S3A, C40A, C38A
 with sigma of 0.1
 C19B, C18B, C17B, S2B, C16B, C20B
 with sigma of 0.1
 O27, O28, C44B, C45B, C43B, S4B, C41B, C42B
 with sigma of 0.1
 C15A, C14A, C13A, C12A, C11A, S1A
 with sigma of 0.1
 C20A, C19A, C18A, C17A, C16A, S2A
 with sigma of 0.1
 C50B, C49B, C48B, C47B, C46B, S5B
 with sigma of 0.1
 C48A, C47A, C46A, S5A, C49A, C50A
 with sigma of 0.1
 O17, C59B, C57B, C56B, S7B, C58B, C60B, O18
 with sigma of 0.1
 O1, O2, C75A, C74A, C72A, C71A, S10A, C73A
 with sigma of 0.1
 C64A, C62A, C61A, S9A, C63A, O3, C65A, O4
 with sigma of 0.1
 C71B, C73B, C72B, S10B, C74B, O1, O2, C75B
 with sigma of 0.1
 C30B, C29B, S14B, C26B, C28B, C27B
 with sigma of 0.1
 O1, C75A, C74A, C72A, C71A, C73A, O2, S10A
 with sigma of 0.1
 O27, O28, C45A, C44A, C41A, C42A, S4A, C43A
 with sigma of 0.1
5. Uiso/Uaniso restraints and constraints
All non-hydrogen atoms have similar U: within 2A with sigma of 0.04 and sigma
for terminal atoms of 0.08 within 2A
C54A \\sim C53A \\sim C52A \\sim C51A \\sim S6A: within 2A with sigma of 0.001
and sigma for terminal atoms of 0.002 within 2A
C75A \\sim C74A \\sim C72A \\sim C71A: within 2A with sigma of 0.001 and sigma
for terminal atoms of 0.002 within 2A
Uanis(C33B) \\sim Ueq, Uanis(C33A) \\sim Ueq, Uanis(C32B) \\sim Ueq,
Uanis(C32A) \\sim Ueq, Uanis(C31B) \\sim Ueq: with sigma of 0.001 and sigma for
terminal atoms of 0.002
Uanis(C35B) \\sim Ueq: with sigma of 0.001 and sigma for terminal atoms of 0.002
Uanis(C30B) \\sim Ueq: with sigma of 0.001 and sigma for terminal atoms of 0.002
Uanis(C58B) \\sim Ueq: with sigma of 0.001 and sigma for terminal atoms of 0.002
Uanis(C58A) \\sim Ueq: with sigma of 0.001 and sigma for terminal atoms of 0.002
Uanis(C18B) \\sim Ueq: with sigma of 0.001 and sigma for terminal atoms of 0.002
Uanis(C50A) \\sim Ueq: with sigma of 0.0001 and sigma for terminal atoms of
0.0002
Uanis(S15A) = Uanis(C68C)
Uanis(S12C) = Uanis(C8A)
Uanis(S15C) = Uanis(C68A)
Uanis(S12A) = Uanis(C8C)
Uanis(S15A) = Uanis(S15C)
Uanis(S13A) = Uanis(C23C)
Uanis(S13C) = Uanis(C23A)
Uanis(C23A) = Uanis(C23C)
Uanis(S13A) = Uanis(S13C)
Uanis(C8A) = Uanis(C8C)
Uanis(C52B) = Uanis(C51A)
Uanis(S10B) = Uanis(S10A)
Uanis(C71B) = Uanis(C71A) = Uanis(C74B) = Uanis(C74A)
Uanis(S2A) = Uanis(S2B)
Uanis(S11B) = Uanis(C4B) = Uanis(C3B) = Uanis(C2B) = Uanis(C1B)
Uanis(S11B) = Uanis(S11A)
Uanis(S3A) = Uanis(C36A) = Uanis(C39A) = Uanis(C38A) = Uanis(C37A)
Uanis(S3A) = Uanis(S3B)
Uanis(C1B) = Uanis(C1A)
Uanis(C2B) = Uanis(C2A)
6. Rigid body (RIGU) restrains
 All non-hydrogen atoms
 with sigma for 1-2 distances of 0.004 and sigma for 1-3 distances of 0.004
7. Others
 Sof(C5A)=Sof(C3A)=Sof(H3A)=Sof(C2A)=Sof(H2A)=Sof(C1A)=Sof(H1A)=Sof(S11A)=
 Sof(C4A)=1-FVAR(1)
 Sof(C3B)=Sof(H3B)=Sof(C2B)=Sof(H2B)=Sof(C1B)=Sof(H1B)=Sof(S11B)=Sof(C4B)=
 Sof(C5B)=FVAR(1)
 Sof(S1A)=Sof(C15A)=Sof(C14A)=Sof(C13A)=Sof(H13A)=Sof(C11A)=Sof(H11A)=
 Sof(C12A)=Sof(H12A)=1-FVAR(2)
 Sof(C13B)=Sof(H13B)=Sof(C14B)=Sof(C15B)=Sof(S1B)=Sof(C11B)=Sof(H11B)=
 Sof(C12B)=Sof(H12B)=FVAR(2)
 Sof(S6A)=Sof(C55A)=Sof(C54A)=Sof(C53A)=Sof(H53A)=Sof(C52A)=Sof(H52A)=
 Sof(C51A)=Sof(H51A)=1-FVAR(3)
 Sof(C55B)=Sof(C54B)=Sof(S6B)=Sof(C51B)=Sof(H51B)=Sof(C52B)=Sof(H52B)=
 Sof(C53B)=Sof(H53B)=FVAR(3)
 Sof(C40A)=Sof(C39A)=Sof(C37A)=Sof(H37A)=Sof(C36A)=Sof(H36A)=Sof(S3A)=
 Sof(C38A)=Sof(H38A)=1-FVAR(4)
 Sof(C40B)=Sof(C39B)=Sof(S3B)=Sof(C36B)=Sof(H36B)=Sof(C37B)=Sof(H37B)=
 Sof(C38B)=Sof(H38B)=FVAR(4)
 Sof(S2A)=Sof(H6AA)=Sof(H7AA)=Sof(C20A)=Sof(C19A)=Sof(C18A)=Sof(H18A)=
 Sof(C16A)=Sof(H16A)=Sof(C17A)=Sof(H17A)=Sof(C8C)=Sof(H8C)=Sof(S12C)=1-FVAR(5)
 Sof(H6A)=Sof(H7A)=Sof(C20B)=Sof(C19B)=Sof(C18B)=Sof(H18B)=Sof(C17B)=Sof(H17B)=
 Sof(C16B)=Sof(H16B)=Sof(S2B)=Sof(S12A)=Sof(C8A)=Sof(H8A)=FVAR(5)
 Sof(S5A)=Sof(H22B)=Sof(H21B)=Sof(C50A)=Sof(C49A)=Sof(C48A)=Sof(H48A)=
 Sof(C47A)=Sof(H47A)=Sof(C46A)=Sof(H46A)=Sof(C23C)=Sof(H23C)=Sof(S13C)=1-FVAR(6)
 Sof(S13A)=Sof(C23A)=Sof(H23A)=Sof(H22A)=Sof(H21A)=Sof(C50B)=Sof(C49B)=
 Sof(S5B)=Sof(C46B)=Sof(H46B)=Sof(C47B)=Sof(H47B)=Sof(C48B)=Sof(H48B)=FVAR(6)
 Sof(H67B)=Sof(H66B)=Sof(C45A)=Sof(C44A)=Sof(C41A)=Sof(H41A)=Sof(C42A)=
 Sof(H42A)=Sof(S4A)=Sof(C43A)=Sof(H43A)=Sof(C68C)=Sof(H68C)=Sof(S15C)=1-FVAR(7)
 Sof(S15A)=Sof(C68A)=Sof(H68A)=Sof(H67A)=Sof(H66A)=Sof(C44B)=Sof(C45B)=
 Sof(C43B)=Sof(H43B)=Sof(S4B)=Sof(C41B)=Sof(H41B)=Sof(C42B)=Sof(H42B)=FVAR(7)
 Sof(C75A)=Sof(C74A)=Sof(C72A)=Sof(H72A)=Sof(C71A)=Sof(H71A)=Sof(S10A)=
 Sof(C73A)=Sof(H73A)=1-FVAR(8)
 Sof(C71B)=Sof(H71B)=Sof(C73B)=Sof(H73B)=Sof(C72B)=Sof(H72B)=Sof(S10B)=
 Sof(C74B)=Sof(C75B)=FVAR(8)
 Sof(C65A)=Sof(C64A)=Sof(C62A)=Sof(H62A)=Sof(C61A)=Sof(H61A)=Sof(S9A)=
 Sof(C63A)=Sof(H63A)=1-FVAR(9)
 Sof(C65B)=Sof(C64B)=Sof(S9B)=Sof(C61B)=Sof(H61B)=Sof(C62B)=Sof(H62B)=
 Sof(C63B)=Sof(H63B)=FVAR(9)
 Sof(C34A)=Sof(C32A)=Sof(H32A)=Sof(C31A)=Sof(H31A)=Sof(C35A)=Sof(S8A)=
 Sof(C33A)=Sof(H33A)=1-FVAR(10)
 Sof(C35B)=Sof(C34B)=Sof(S8B)=Sof(C31B)=Sof(H31B)=Sof(C32B)=Sof(H32B)=
 Sof(C33B)=Sof(H33B)=FVAR(10)
 Sof(C60A)=Sof(C59A)=Sof(C57A)=Sof(H57A)=Sof(C56A)=Sof(H56A)=Sof(S7A)=
 Sof(C58A)=Sof(H58A)=1-FVAR(11)
 Sof(C59B)=Sof(C57B)=Sof(H57B)=Sof(C56B)=Sof(H56B)=Sof(S7B)=Sof(C58B)=
 Sof(H58B)=Sof(C60B)=FVAR(11)
 Sof(C84A)=Sof(H84A)=Sof(C83A)=Sof(H83A)=Sof(C82A)=Sof(H82A)=Sof(C81A)=
 Sof(H81A)=Sof(N2A)=Sof(C85A)=Sof(H85A)=1-FVAR(12)
 Sof(C84B)=Sof(H84B)=Sof(C83B)=Sof(H83B)=Sof(C82B)=Sof(H82B)=Sof(C81B)=
 Sof(H81B)=Sof(N2B)=Sof(C85B)=Sof(H85B)=FVAR(12)
 Sof(C30A)=Sof(C29A)=Sof(C28A)=Sof(H28A)=Sof(C27A)=Sof(H27A)=Sof(C26A)=
 Sof(H26A)=Sof(S14A)=1-FVAR(13)
 Sof(S14B)=Sof(C30B)=Sof(C29B)=Sof(C28B)=Sof(H28B)=Sof(C27B)=Sof(H27B)=
 Sof(C26B)=Sof(H26B)=FVAR(13)
8.a Aromatic/amide H refined with riding coordinates:
 C84B(H84B), C83B(H83B), C82B(H82B), C81B(H81B), C85B(H85B), C80A(H80A),
 C79A(H79A), C78A(H78A), C77A(H77A), C76A(H76A), C3B(H3B), C2B(H2B), C1B(H1B),
 C3A(H3A), C2A(H2A), C1A(H1A), C6A(H6A), C6A(H6AA), C7A(H7A), C7A(H7AA),
 C13A(H13A), C11A(H11A), C12A(H12A), C68A(H68A), C67A(H67A), C67A(H67B),
 C66A(H66B), C66A(H66A), C62A(H62A), C61A(H61A), C72A(H72A), C71A(H71A),
 C18A(H18A), C16A(H16A), C53A(H53A), C52A(H52A), C51A(H51A), C57A(H57A),
 C56A(H56A), C28B(H28B), C27B(H27B), C26B(H26B), C23A(H23A), C22A(H22A),
 C22A(H22B), C21A(H21B), C21A(H21A), C41A(H41A), C42A(H42A), C48A(H48A),
 C47A(H47A), C46A(H46A), C32A(H32A), C31A(H31A), C37A(H37A), C36A(H36A),
 C17A(H17A), C13B(H13B), C11B(H11B), C12B(H12B), C51B(H51B), C52B(H52B),
 C53B(H53B), C38A(H38A), C36B(H36B), C37B(H37B), C38B(H38B), C18B(H18B),
 C17B(H17B), C16B(H16B), C46B(H46B), C47B(H47B), C48B(H48B), C43A(H43A),
 C43B(H43B), C41B(H41B), C42B(H42B), C8A(H8A), C63A(H63A), C33A(H33A),
 C58A(H58A), C73A(H73A), C71B(H71B), C73B(H73B), C72B(H72B), C61B(H61B),
 C62B(H62B), C63B(H63B), C31B(H31B), C32B(H32B), C33B(H33B), C57B(H57B),
 C56B(H56B), C58B(H58B), C84A(H84A), C83A(H83A), C82A(H82A), C81A(H81A),
 C85A(H85A), C28A(H28A), C27A(H27A), C26A(H26A), C8C(H8C), C23C(H23C),
 C68C(H68C)
8.b Fitted hexagon refined as free rotating group:
 C84B(C83B,C82B,C81B,N2B,C85B), C84A(C83A,C82A,C81A,N2A,C85A)
;
_smtbx_masks_special_details
;
A solvent mask was calculated and 8437 electrons were 
found in a volume of 26443\%A^3^ in 3 voids per unit cell. 
This is consistent with the presence of 
81[C5H5N], 117[C2H3N], 252[H2O] per Unit Cell 
which account for 8496 electrons 
per unit cell.
;
_smtbx_masks_void_probe_radius 1.2
_smtbx_masks_void_truncation_radius 1.2
_olex2_submission_special_instructions 'No special instructions were received'

loop_
_space_group_symop_operation_xyz
'x, y, z'
'-y, x-y, z'
'-x+y, -x, z'
'x+2/3, y+1/3, z+1/3'
'-y+2/3, x-y+1/3, z+1/3'
'-x+y+2/3, -x+1/3, z+1/3'
'x+1/3, y+2/3, z+2/3'
'-y+1/3, x-y+2/3, z+2/3'
'-x+y+1/3, -x+2/3, z+2/3'
'-x, -y, -z'
'y, -x+y, -z'
'x-y, x, -z'
'-x+2/3, -y+1/3, -z+1/3'
'y+2/3, -x+y+1/3, -z+1/3'
'x-y+2/3, x+1/3, -z+1/3'
'-x+1/3, -y+2/3, -z+2/3'
'y+1/3, -x+y+2/3, -z+2/3'
'x-y+1/3, x+2/3, -z+2/3'

loop_
_atom_site_label
_atom_site_type_symbol
_atom_site_fract_x
_atom_site_fract_y
_atom_site_fract_z
_atom_site_U_iso_or_equiv
_atom_site_adp_type
_atom_site_occupancy
_atom_site_site_symmetry_order
_atom_site_calc_flag
_atom_site_refinement_flags_posn
_atom_site_refinement_flags_adp
_atom_site_refinement_flags_occupancy
_atom_site_disorder_assembly
_atom_site_disorder_group
Ce1 Ce 0.17973(3) 0.46038(2) 0.34117(2) 0.0554(2) Uani 1 1 d . . . . .
Ce2 Ce 0.18068(3) 0.43788(2) 0.41075(2) 0.0625(3) Uani 1 1 d . . . . .
Ce3 Ce 0.23296(2) 0.41134(2) 0.36301(2) 0.0516(2) Uani 1 1 d . . . . .
Ce4 Ce 0.05456(3) 0.28165(2) 0.35655(2) 0.0561(2) Uani 1 1 d . . . . .
Ce5 Ce 0.10328(3) 0.23352(2) 0.37371(2) 0.0534(2) Uani 1 1 d . . . . .
Ce6 Ce 0.23750(3) 0.38084(3) 0.43079(2) 0.0636(3) Uani 1 1 d . . . . .
Ce7 Ce 0.24315(3) 0.28334(2) 0.29229(2) 0.0598(2) Uani 1 1 d . . . . .
Ce8 Ce 0.24618(3) 0.25553(3) 0.36149(2) 0.0650(3) Uani 1 1 d . . . . .
Ce9 Ce 0.19299(2) 0.30753(2) 0.34247(2) 0.0489(2) Uani 1 1 d . . . . .
Ce10 Ce 0.19458(3) 0.28027(2) 0.41052(2) 0.0564(2) Uani 1 1 d . . . . .
Ce11 Ce 0.14463(3) 0.33497(2) 0.39498(2) 0.0519(2) Uani 1 1 d . . . . .
Ce12 Ce 0.28474(3) 0.35816(2) 0.37804(2) 0.0601(2) Uani 1 1 d . . . . .
S1A S 0.0931(3) 0.4627(3) 0.47642(18) 0.125(4) Uani 0.746(19) 1 d D U P A 2
S2A S 0.1723(9) 0.3731(9) 0.5197(5) 0.153(5) Uani 0.427(10) 1 d D U P B 2
S13A S 0.2451(2) 0.32425(18) 0.52265(11) 0.0966(17) Uani 0.833(12) 1 d D U P C 1
S6A S 0.3708(2) 0.2766(3) 0.2918(2) 0.121(3) Uani 0.757(15) 1 d D U P D 2
S15A S -0.0658(2) 0.2828(2) 0.39842(15) 0.1034(18) Uani 0.736(11) 1 d D U P E 1
S5A S 0.3791(15) 0.2765(13) 0.3929(10) 0.105(11) Uani 0.167(12) 1 d D U P C 2
S14B S 0.0616(15) 0.1389(13) 0.4515(8) 0.094(9) Uani 0.26(5) 1 d D U P F 1
O14 O 0.1697(3) 0.2264(3) 0.37402(19) 0.060(2) Uani 1 1 d . . . . .
O29 O 0.2642(3) 0.3952(3) 0.3924(2) 0.061(2) Uani 1 1 d . . . . .
O40 O 0.0771(3) 0.4075(3) 0.4130(2) 0.077(3) Uani 1 1 d D U . . .
O4 O 0.0417(3) 0.1980(3) 0.3925(2) 0.070(3) Uani 1 1 d D U . . .
O19 O 0.3100(4) 0.2642(4) 0.3737(3) 0.101(4) Uani 1 1 d D U . . .
O24 O 0.2085(3) 0.2627(3) 0.32853(17) 0.054(2) Uani 1 1 d . . . . .
O16 O 0.2383(3) 0.2509(3) 0.4098(2) 0.068(2) Uani 1 1 d D U . . .
O10 O 0.0905(3) 0.2773(3) 0.38715(18) 0.060(2) Uani 1 1 d . . . . .
O9 O 0.1062(3) 0.3394(3) 0.36223(18) 0.054(2) Uani 1 1 d . . . . .
O30 O 0.1868(3) 0.3278(3) 0.42119(18) 0.062(2) Uani 1 1 d . . . . .
O20 O 0.3031(3) 0.3120(4) 0.3873(2) 0.082(3) Uani 1 1 d D U . . .
O27 O 0.3330(3) 0.3999(3) 0.4088(2) 0.078(3) Uani 1 1 d D U . . .
O47 O 0.2363(4) 0.3439(3) 0.4687(2) 0.086(3) Uani 1 1 d . U . . .
O23 O 0.2829(3) 0.3255(3) 0.3339(2) 0.068(3) Uani 1 1 d . . . . .
O25 O 0.2297(3) 0.3025(3) 0.37462(19) 0.058(2) Uani 1 1 d . . . . .
O15 O 0.1833(3) 0.2167(3) 0.4279(2) 0.071(3) Uani 1 1 d D U . . .
O11 O 0.1593(3) 0.2888(2) 0.38016(17) 0.051(2) Uani 1 1 d . . . . .
O26 O 0.2556(3) 0.3347(3) 0.41916(19) 0.064(2) Uani 1 1 d . . . . .
O6 O 0.0848(3) 0.3014(2) 0.31870(19) 0.055(2) Uani 1 1 d . . . . .
O38 O 0.1962(3) 0.4158(2) 0.33016(17) 0.051(2) Uani 1 1 d . . . . .
O36 O 0.1779(3) 0.3539(2) 0.35682(18) 0.052(2) Uani 1 1 d . . . . .
O1 O -0.0174(3) 0.2868(3) 0.3061(2) 0.081(3) Uani 1 1 d D U . . .
O42 O 0.1419(3) 0.4471(3) 0.3791(2) 0.063(2) Uani 1 1 d . . . . .
O28 O 0.3050(4) 0.4087(3) 0.4425(2) 0.088(3) Uani 1 1 d D U . . .
O44 O 0.2431(3) 0.4907(3) 0.3180(2) 0.064(3) Uani 1 1 d D U . . .
O32 O 0.2412(5) 0.4780(4) 0.4289(3) 0.112(4) Uani 1 1 d D U . . .
O34 O 0.1768(5) 0.4200(4) 0.4543(3) 0.111(4) Uani 1 1 d D U . . .
O31 O 0.2639(5) 0.4437(4) 0.4438(3) 0.116(4) Uani 1 1 d D U . . .
O22 O 0.3095(4) 0.2930(3) 0.2935(2) 0.086(3) Uani 1 1 d D U . . .
O46 O 0.2024(4) 0.5064(3) 0.4075(2) 0.077(3) Uani 1 1 d . U . . .
O41 O 0.1308(4) 0.4438(3) 0.4344(2) 0.086(3) Uani 1 1 d D U . . .
O45 O 0.2084(4) 0.5183(3) 0.3646(2) 0.073(3) Uani 1 1 d . U . . .
O21 O 0.2717(3) 0.2471(3) 0.3202(2) 0.069(3) Uani 1 1 d D U . . .
O2 O 0.0087(3) 0.2545(3) 0.3200(2) 0.069(3) Uani 1 1 d D U . . .
O33 O 0.1985(5) 0.3813(5) 0.4650(3) 0.108(4) Uani 1 1 d D U . . .
O8 O 0.0423(3) 0.3209(3) 0.3912(2) 0.066(2) Uani 1 1 d D U . . .
O18 O 0.2309(4) 0.1901(3) 0.3735(2) 0.087(3) Uani 1 1 d D U . . .
O48 O 0.2040(4) 0.2837(3) 0.4551(2) 0.079(3) Uani 1 1 d . U . . .
O5 O 0.0691(3) 0.2388(3) 0.3425(2) 0.060(2) Uani 1 1 d . . . . .
O39 O 0.2091(3) 0.4499(2) 0.37403(17) 0.051(2) Uani 1 1 d . . . . .
O7 O -0.0062(3) 0.2831(3) 0.3664(2) 0.072(3) Uani 1 1 d D U . . .
O17 O 0.1998(3) 0.1890(3) 0.3380(2) 0.067(2) Uani 1 1 d D U . . .
O12 O 0.1280(3) 0.2393(3) 0.42040(19) 0.064(2) Uani 1 1 d D U . . .
O43 O 0.2095(3) 0.5185(3) 0.3109(2) 0.068(3) Uani 1 1 d D U . . .
O13 O 0.0981(3) 0.1819(3) 0.40387(19) 0.065(2) Uani 1 1 d D U . . .
O35 O 0.2009(3) 0.3947(3) 0.40303(18) 0.055(2) Uani 1 1 d . . . . .
O3 O 0.0107(3) 0.2280(3) 0.3815(2) 0.074(3) Uani 1 1 d D U . . .
O37 O 0.1309(3) 0.3825(3) 0.4024(2) 0.064(2) Uani 1 1 d . . . . .
N1A N 0.2940(4) 0.4766(4) 0.3758(3) 0.068(3) Uani 1 1 d . U . . .
C84B C 0.0691(10) 0.3279(9) 0.4714(6) 0.086(8) Uani 0.400(19) 1 d G U P G 1
H84B H 0.060518 0.343524 0.478722 0.104 Uiso 0.400(19) 1 calc R U P G 1
C83B C 0.0600(10) 0.2937(9) 0.4830(5) 0.088(9) Uani 0.400(19) 1 d G U P G 1
H83B H 0.045157 0.285925 0.498231 0.105 Uiso 0.400(19) 1 calc R U P G 1
C82B C 0.0726(10) 0.2707(8) 0.4722(6) 0.092(8) Uani 0.400(19) 1 d G U P G 1
H82B H 0.066364 0.247355 0.480150 0.110 Uiso 0.400(19) 1 calc R U P G 1
C81B C 0.0943(10) 0.2820(8) 0.4499(6) 0.075(7) Uani 0.400(19) 1 d G U P G 1
H81B H 0.102932 0.266382 0.442561 0.090 Uiso 0.400(19) 1 calc R U P G 1
N2B N 0.1034(8) 0.3163(8) 0.4383(5) 0.069(6) Uani 0.400(19) 1 d G U P G 1
C85B C 0.0909(9) 0.3392(7) 0.4491(6) 0.064(7) Uani 0.400(19) 1 d G U P G 1
H85B H 0.097087 0.362552 0.441132 0.077 Uiso 0.400(19) 1 calc R U P G 1
C80A C 0.2930(5) 0.5087(4) 0.3762(3) 0.072(4) Uani 1 1 d . U . . .
H80A H 0.269979 0.507647 0.371494 0.086 Uiso 1 1 calc R U . . .
C79A C 0.3233(6) 0.5433(5) 0.3829(5) 0.098(6) Uani 1 1 d . U . . .
H79A H 0.321535 0.565609 0.382023 0.118 Uiso 1 1 calc R U . . .
C78A C 0.3549(6) 0.5448(5) 0.3906(5) 0.105(6) Uani 1 1 d . U . . .
H78A H 0.376393 0.568288 0.395119 0.125 Uiso 1 1 calc R U . . .
C77A C 0.3562(6) 0.5125(5) 0.3918(5) 0.099(6) Uani 1 1 d . U . . .
H77A H 0.378412 0.513128 0.397870 0.119 Uiso 1 1 calc R U . . .
C76A C 0.3261(5) 0.4793(5) 0.3845(4) 0.088(5) Uani 1 1 d . U . . .
H76A H 0.327800 0.456988 0.385663 0.106 Uiso 1 1 calc R U . . .
C5A C 0.2400(6) 0.5189(7) 0.3095(9) 0.074(5) Uani 0.417(9) 1 d D U P H 2
C3B C 0.3144(6) 0.5544(8) 0.2971(6) 0.128(3) Uani 0.583(9) 1 d D U P H 1
H3B H 0.323734 0.539602 0.304824 0.154 Uiso 0.583(9) 1 calc R U P H 1
C2B C 0.3345(11) 0.5905(8) 0.2795(6) 0.128(3) Uani 0.583(9) 1 d D U P H 1
H2B H 0.360350 0.600690 0.275145 0.154 Uiso 0.583(9) 1 calc R U P H 1
C1B C 0.3144(6) 0.6080(8) 0.2702(5) 0.128(3) Uani 0.583(9) 1 d D U P H 1
H1B H 0.324464 0.629765 0.259524 0.154 Uiso 0.583(9) 1 calc R U P H 1
S11B S 0.2698(4) 0.5838(3) 0.2811(3) 0.128(3) Uani 0.583(9) 1 d D U P H 1
C4B C 0.2741(7) 0.5505(5) 0.2979(4) 0.128(3) Uani 0.583(9) 1 d D U P H 1
C3A C 0.3166(6) 0.5599(8) 0.3093(6) 0.094(7) Uani 0.417(9) 1 d D U P H 2
H3A H 0.324172 0.541545 0.311166 0.113 Uiso 0.417(9) 1 calc R U P H 2
C2A C 0.3399(9) 0.6007(8) 0.3071(7) 0.128(3) Uani 0.417(9) 1 d D U P H 2
H2A H 0.366569 0.611648 0.307350 0.154 Uiso 0.417(9) 1 calc R U P H 2
C1A C 0.3240(6) 0.6259(10) 0.3043(7) 0.128(3) Uani 0.417(9) 1 d D U P H 2
H1A H 0.337228 0.652642 0.302726 0.154 Uiso 0.417(9) 1 calc R U P H 2
S11A S 0.2776(5) 0.5965(4) 0.3046(4) 0.128(3) Uani 0.417(9) 1 d D U P H 2
C4A C 0.2779(6) 0.5545(6) 0.3081(5) 0.095(7) Uani 0.417(9) 1 d D U P H 2
C10A C 0.2141(5) 0.5276(4) 0.3874(3) 0.069(4) Uani 1 1 d D U . . .
C9A C 0.2383(5) 0.5689(3) 0.3925(2) 0.078(4) Uani 1 1 d D U . . .
C6A C 0.2736(5) 0.6330(4) 0.4098(4) 0.100(5) Uani 1 1 d D U . . .
H6A H 0.285235 0.654965 0.420396 0.120 Uiso 0.573(10) 1 calc R U P B 1
H6AA H 0.285235 0.654965 0.420396 0.120 Uiso 0.427(10) 1 calc R U P B 2
C7A C 0.2755(5) 0.6344(4) 0.3825(4) 0.090(4) Uani 1 1 d D U . . .
H7A H 0.289715 0.657060 0.372998 0.109 Uiso 0.573(10) 1 calc R U P B 1
H7AA H 0.289715 0.657060 0.372998 0.109 Uiso 0.427(10) 1 calc R U P B 2
C15A C 0.0961(4) 0.4300(11) 0.4305(5) 0.085(5) Uani 0.746(19) 1 d D U P A 2
C14A C 0.0752(5) 0.4386(7) 0.4490(3) 0.096(6) Uani 0.746(19) 1 d D U P A 2
C13A C 0.0356(5) 0.4254(9) 0.4457(5) 0.099(7) Uani 0.746(19) 1 d D U P A 2
H13A H 0.020012 0.409893 0.432101 0.119 Uiso 0.746(19) 1 calc R U P A 2
C11A C 0.0529(6) 0.4629(9) 0.4875(5) 0.126(10) Uani 0.746(19) 1 d D U P A 2
H11A H 0.050401 0.474538 0.502696 0.151 Uiso 0.746(19) 1 calc R U P A 2
C12A C 0.0232(5) 0.4407(8) 0.4680(5) 0.116(8) Uani 0.746(19) 1 d D U P A 2
H12A H -0.001797 0.436367 0.469385 0.139 Uiso 0.746(19) 1 calc R U P A 2
C70A C 0.0072(4) 0.3033(4) 0.3864(3) 0.070(3) Uani 1 1 d D U . . .
C69A C -0.0194(5) 0.3060(5) 0.4041(3) 0.087(4) Uani 1 1 d D U . . .
C68A C -0.0072(4) 0.3325(4) 0.4278(3) 0.1034(18) Uani 0.736(11) 1 d D U P E 1
H68A H 0.017652 0.348437 0.434094 0.124 Uiso 0.736(11) 1 calc R U P E 1
C67A C -0.0420(5) 0.3276(6) 0.4381(4) 0.108(5) Uani 1 1 d D U . . .
H67A H -0.042966 0.339304 0.453653 0.129 Uiso 0.736(11) 1 calc R U P E 1
H67B H -0.042966 0.339304 0.453653 0.129 Uiso 0.264(11) 1 calc R U P E 2
C66A C -0.0748(6) 0.3041(6) 0.4235(4) 0.112(6) Uani 1 1 d D U . . .
H66B H -0.099089 0.300687 0.427216 0.134 Uiso 0.264(11) 1 calc R U P E 2
H66A H -0.099089 0.300687 0.427216 0.134 Uiso 0.736(11) 1 calc R U P E 1
C65A C 0.0113(8) 0.1997(9) 0.3913(7) 0.067(8) Uani 0.076(15) 1 d D U P I 2
C64A C -0.0266(10) 0.1702(13) 0.4009(5) 0.075(9) Uani 0.076(15) 1 d D U P I 2
C62A C -0.0878(15) 0.136(3) 0.4118(9) 0.081(12) Uani 0.076(15) 1 d D U P I 2
H62A H -0.113454 0.130198 0.413522 0.097 Uiso 0.076(15) 1 calc R U P I 2
C61A C -0.0761(17) 0.111(2) 0.4205(8) 0.092(13) Uani 0.076(15) 1 d D U P I 2
H61A H -0.091633 0.086841 0.428552 0.110 Uiso 0.076(15) 1 calc R U P I 2
C75A C -0.0205(5) 0.2574(5) 0.3163(2) 0.095(3) Uani 0.654(14) 1 d D U P J 2
C74A C -0.0594(6) 0.2276(5) 0.3236(4) 0.096(3) Uani 0.654(14) 1 d D U P J 2
C72A C -0.1203(6) 0.1942(7) 0.3286(6) 0.097(3) Uani 0.654(14) 1 d D U P J 2
H72A H -0.146293 0.185801 0.325591 0.116 Uiso 0.654(14) 1 calc R U P J 2
C71A C -0.1094(6) 0.1697(7) 0.3397(6) 0.096(3) Uani 0.654(14) 1 d D U P J 2
H71A H -0.126195 0.146332 0.347799 0.115 Uiso 0.654(14) 1 calc R U P J 2
C20A C 0.1850(18) 0.4023(16) 0.4703(5) 0.098(6) Uani 0.427(10) 1 d D U P B 2
C19A C 0.1729(11) 0.4048(10) 0.4973(5) 0.098(8) Uani 0.427(10) 1 d D U P B 2
C18A C 0.1643(15) 0.4309(12) 0.5095(8) 0.122(9) Uani 0.427(10) 1 d D U P B 2
H18A H 0.167632 0.453346 0.501640 0.146 Uiso 0.427(10) 1 calc R U P B 2
C16A C 0.1530(15) 0.3877(15) 0.5433(8) 0.111(10) Uani 0.427(10) 1 d D U P B 2
H16A H 0.145412 0.376289 0.559834 0.134 Uiso 0.427(10) 1 calc R U P B 2
C55A C 0.3033(4) 0.2663(4) 0.3078(3) 0.073(5) Uani 0.757(15) 1 d D U P D 2
C54A C 0.3313(5) 0.2531(6) 0.3104(4) 0.121(3) Uani 0.757(15) 1 d D U P D 2
C53A C 0.3319(7) 0.2243(8) 0.3249(6) 0.121(3) Uani 0.757(15) 1 d D U P D 2
H53A H 0.312473 0.207719 0.336408 0.145 Uiso 0.757(15) 1 calc R U P D 2
C52A C 0.3655(7) 0.2237(7) 0.3200(5) 0.121(3) Uani 0.757(15) 1 d D U P D 2
H52A H 0.371383 0.206651 0.328511 0.146 Uiso 0.757(15) 1 calc R U P D 2
C51A C 0.3898(7) 0.2499(7) 0.3018(5) 0.122(3) Uani 0.757(15) 1 d D U P D 2
H51A H 0.413000 0.252374 0.295941 0.146 Uiso 0.757(15) 1 calc R U P D 2
C60A C 0.2064(9) 0.1731(5) 0.3565(5) 0.069(5) Uani 0.55(5) 1 d D U P C 2
C59A C 0.1934(10) 0.1320(7) 0.3544(6) 0.065(6) Uani 0.55(5) 1 d D U P C 2
C57A C 0.1605(11) 0.0716(8) 0.3415(7) 0.073(7) Uani 0.55(5) 1 d D U P C 2
H57A H 0.146055 0.050607 0.330514 0.087 Uiso 0.55(5) 1 calc R U P C 2
C56A C 0.1725(13) 0.0670(8) 0.3661(8) 0.091(9) Uani 0.55(5) 1 d D U P C 2
H56A H 0.166925 0.043448 0.373484 0.110 Uiso 0.55(5) 1 calc R U P C 2
C30B C 0.114(2) 0.2038(5) 0.4227(5) 0.064(4) Uani 0.26(5) 1 d D U P F 1
C29B C 0.0986(16) 0.1848(14) 0.4482(9) 0.081(11) Uani 0.26(5) 1 d D U P F 1
C28B C 0.113(2) 0.2028(15) 0.4724(12) 0.086(13) Uani 0.26(5) 1 d D U P F 1
H28B H 0.133023 0.228165 0.474606 0.103 Uiso 0.26(5) 1 calc R U P F 1
C27B C 0.093(3) 0.1772(18) 0.4929(9) 0.101(14) Uani 0.26(5) 1 d D U P F 1
H27B H 0.099911 0.183447 0.510498 0.121 Uiso 0.26(5) 1 calc R U P F 1
C26B C 0.063(2) 0.1414(16) 0.4847(8) 0.106(16) Uani 0.26(5) 1 d D U P F 1
H26B H 0.046288 0.121776 0.495974 0.128 Uiso 0.26(5) 1 calc R U P F 1
C25A C 0.2219(6) 0.3087(5) 0.4719(3) 0.077(4) Uani 1 1 d D U . . .
C24A C 0.2250(6) 0.2959(5) 0.4979(3) 0.083(4) Uani 1 1 d D U . . .
C23A C 0.2138(4) 0.2541(4) 0.5036(3) 0.0966(17) Uani 0.833(12) 1 d . U P C 1
H23A H 0.203035 0.233268 0.492031 0.116 Uiso 0.833(12) 1 calc R U P C 1
C22A C 0.2230(6) 0.2542(5) 0.5293(3) 0.095(5) Uani 1 1 d D U . . .
H22A H 0.217453 0.231408 0.537841 0.115 Uiso 0.833(12) 1 calc R U P C 1
H22B H 0.217453 0.231408 0.537841 0.115 Uiso 0.167(12) 1 calc R U P C 2
C21A C 0.2408(7) 0.2887(5) 0.5425(3) 0.102(6) Uani 1 1 d D U . . .
H21B H 0.249188 0.291935 0.559829 0.123 Uiso 0.167(12) 1 calc R U P C 2
H21A H 0.249188 0.291935 0.559829 0.123 Uiso 0.833(12) 1 calc R U P C 1
C45A C 0.3337(9) 0.4139(6) 0.4303(4) 0.084(9) Uani 0.264(11) 1 d D U P E 2
C44A C 0.3701(9) 0.4392(16) 0.4440(10) 0.097(10) Uani 0.264(11) 1 d D U P E 2
C41A C 0.4400(17) 0.4751(19) 0.4525(12) 0.117(12) Uani 0.264(11) 1 d D U P E 2
H41A H 0.466857 0.488039 0.451661 0.140 Uiso 0.264(11) 1 calc R U P E 2
C42A C 0.419(3) 0.478(2) 0.4731(10) 0.127(13) Uani 0.264(11) 1 d D U P E 2
H42A H 0.429563 0.489951 0.489148 0.153 Uiso 0.264(11) 1 calc R U P E 2
C50A C 0.320(3) 0.293(3) 0.387(3) 0.091(2) Uani 0.167(12) 1 d D U P C 2
C49A C 0.361(2) 0.306(2) 0.3928(17) 0.104(9) Uani 0.167(12) 1 d D U P C 2
C48A C 0.385(3) 0.344(2) 0.400(2) 0.101(10) Uani 0.167(12) 1 d D U P C 2
H48A H 0.378875 0.363901 0.400832 0.121 Uiso 0.167(12) 1 calc R U P C 2
C47A C 0.420(3) 0.347(3) 0.404(2) 0.111(11) Uani 0.167(12) 1 d D U P C 2
H47A H 0.441832 0.370210 0.409303 0.133 Uiso 0.167(12) 1 calc R U P C 2
C46A C 0.422(2) 0.314(2) 0.402(2) 0.117(11) Uani 0.167(12) 1 d D U P C 2
H46A H 0.444491 0.311959 0.404174 0.140 Uiso 0.167(12) 1 calc R U P C 2
C34A C 0.2260(7) 0.1977(9) 0.4389(6) 0.049(5) Uani 0.55(3) 1 d D U P K 2
C32A C 0.2615(8) 0.1737(7) 0.4540(5) 0.049(5) Uani 0.55(3) 1 d D U P K 2
H32A H 0.281957 0.169234 0.456692 0.059 Uiso 0.55(3) 1 calc R U P K 2
C31A C 0.2269(9) 0.1546(8) 0.4682(5) 0.060(6) Uani 0.55(3) 1 d D U P K 2
H31A H 0.223010 0.136937 0.481461 0.073 Uiso 0.55(3) 1 calc R U P K 2
C35A C 0.2158(9) 0.2224(17) 0.4232(14) 0.063(5) Uani 0.55(3) 1 d D U P K 2
C40A C 0.2648(6) 0.4748(5) 0.4419(5) 0.095(6) Uani 0.763(11) 1 d D U P L 2
C39A C 0.3011(5) 0.5074(4) 0.4521(4) 0.126(3) Uani 0.763(11) 1 d D U P L 2
C37A C 0.3611(6) 0.5449(6) 0.4699(5) 0.126(3) Uani 0.763(11) 1 d D U P L 2
H37A H 0.385153 0.552349 0.477296 0.151 Uiso 0.763(11) 1 calc R U P L 2
C36A C 0.3470(5) 0.5696(6) 0.4635(5) 0.126(3) Uani 0.763(11) 1 d D U P L 2
H36A H 0.361522 0.595962 0.466806 0.151 Uiso 0.763(11) 1 calc R U P L 2
C17A C 0.1501(15) 0.4192(15) 0.5349(8) 0.129(10) Uani 0.427(10) 1 d D U P B 2
H17A H 0.139756 0.431202 0.545147 0.155 Uiso 0.427(10) 1 calc R U P B 2
C5B C 0.2405(6) 0.5200(6) 0.3120(7) 0.072(5) Uani 0.583(9) 1 d D U P H 1
C13B C 0.0933(16) 0.450(3) 0.4793(11) 0.119(12) Uani 0.254(19) 1 d D U P A 1
H13B H 0.117170 0.454855 0.485206 0.143 Uiso 0.254(19) 1 calc R U P A 1
C14B C 0.0785(14) 0.437(2) 0.4542(9) 0.111(9) Uani 0.254(19) 1 d D U P A 1
C15B C 0.0956(8) 0.428(4) 0.4319(16) 0.093(9) Uani 0.254(19) 1 d D U P A 1
S1B S 0.0355(9) 0.4327(12) 0.4504(7) 0.122(9) Uani 0.254(19) 1 d D U P A 1
C11B C 0.0336(17) 0.448(2) 0.4804(9) 0.117(12) Uani 0.254(19) 1 d D U P A 1
H11B H 0.013465 0.450766 0.487012 0.141 Uiso 0.254(19) 1 calc R U P A 1
C12B C 0.0673(19) 0.456(2) 0.4943(9) 0.125(13) Uani 0.254(19) 1 d D U P A 1
H12B H 0.071831 0.464330 0.511773 0.150 Uiso 0.254(19) 1 calc R U P A 1
C55B C 0.2969(14) 0.2613(11) 0.3033(10) 0.087(6) Uani 0.243(15) 1 d D U P D 1
C54B C 0.3323(14) 0.2616(10) 0.3105(8) 0.101(7) Uani 0.243(15) 1 d D U P D 1
S6B S 0.3320(9) 0.2262(9) 0.3277(6) 0.109(7) Uani 0.243(15) 1 d D U P D 1
C51B C 0.3783(11) 0.2382(15) 0.3313(10) 0.123(10) Uani 0.243(15) 1 d D U P D 1
H51B H 0.388377 0.224758 0.340089 0.147 Uiso 0.243(15) 1 calc R U P D 1
C52B C 0.3982(18) 0.2732(17) 0.3178(16) 0.122(3) Uani 0.243(15) 1 d D U P D 1
H52B H 0.424950 0.285620 0.316045 0.146 Uiso 0.243(15) 1 calc R U P D 1
C53B C 0.3752(11) 0.291(2) 0.3057(17) 0.110(10) Uani 0.243(15) 1 d D U P D 1
H53B H 0.385192 0.314799 0.297293 0.132 Uiso 0.243(15) 1 calc R U P D 1
S3A S 0.3054(3) 0.5513(2) 0.4505(2) 0.126(3) Uani 0.763(11) 1 d D U P L 2
C38A C 0.3334(7) 0.5074(5) 0.4633(5) 0.126(3) Uani 0.763(11) 1 d D U P L 2
H38A H 0.335659 0.485646 0.465940 0.151 Uiso 0.763(11) 1 calc R U P L 2
C40B C 0.2688(9) 0.4741(7) 0.4343(10) 0.110(8) Uani 0.237(11) 1 d D U P L 1
C39B C 0.2939(14) 0.5068(7) 0.4517(7) 0.106(9) Uani 0.237(11) 1 d D U P L 1
S3B S 0.2969(9) 0.5418(7) 0.4715(7) 0.126(3) Uani 0.237(11) 1 d D U P L 1
C36B C 0.3432(10) 0.5534(14) 0.4757(10) 0.119(11) Uani 0.237(11) 1 d D U P L 1
H36B H 0.359650 0.574023 0.486448 0.142 Uiso 0.237(11) 1 calc R U P L 1
C37B C 0.3563(14) 0.5315(19) 0.4629(14) 0.123(11) Uani 0.237(11) 1 d D U P L 1
H37B H 0.381085 0.535126 0.463949 0.148 Uiso 0.237(11) 1 calc R U P L 1
C38B C 0.3265(18) 0.5035(14) 0.4482(11) 0.113(10) Uani 0.237(11) 1 d D U P L 1
H38B H 0.327927 0.485217 0.437662 0.136 Uiso 0.237(11) 1 calc R U P L 1
C20B C 0.1795(12) 0.3963(11) 0.4680(5) 0.093(6) Uani 0.573(10) 1 d D U P B 1
C19B C 0.1659(7) 0.3909(7) 0.4953(4) 0.080(6) Uani 0.573(10) 1 d D U P B 1
C18B C 0.1678(8) 0.3695(7) 0.5171(4) 0.041(4) Uani 0.573(10) 1 d D U P B 1
H18B H 0.179231 0.354211 0.518092 0.049 Uiso 0.573(10) 1 calc R U P B 1
C17B C 0.1475(9) 0.3773(9) 0.5372(6) 0.095(7) Uani 0.573(10) 1 d D U P B 1
H17B H 0.145125 0.366127 0.553655 0.114 Uiso 0.573(10) 1 calc R U P B 1
C16B C 0.1312(10) 0.4008(10) 0.5337(5) 0.106(8) Uani 0.573(10) 1 d D U P B 1
H16B H 0.117229 0.407077 0.545338 0.127 Uiso 0.573(10) 1 calc R U P B 1
S2B S 0.1435(5) 0.4141(5) 0.5031(3) 0.153(5) Uani 0.573(10) 1 d D U P B 1
C50B C 0.3230(6) 0.2962(6) 0.3837(5) 0.087(5) Uani 0.833(12) 1 d D U P C 1
C49B C 0.3614(5) 0.3162(5) 0.3965(4) 0.097(6) Uani 0.833(12) 1 d D U P C 1
S5B S 0.3893(3) 0.2958(4) 0.3955(3) 0.133(4) Uani 0.833(12) 1 d D U P C 1
C46B C 0.4252(6) 0.3313(6) 0.4128(6) 0.121(8) Uani 0.833(12) 1 d D U P C 1
H46B H 0.447976 0.332117 0.417711 0.145 Uiso 0.833(12) 1 calc R U P C 1
C47B C 0.4154(7) 0.3592(8) 0.4186(6) 0.118(7) Uani 0.833(12) 1 d D U P C 1
H47B H 0.432141 0.382115 0.427204 0.141 Uiso 0.833(12) 1 calc R U P C 1
C48B C 0.3789(6) 0.3505(6) 0.4104(5) 0.102(6) Uani 0.833(12) 1 d D U P C 1
H48B H 0.367638 0.365520 0.413871 0.123 Uiso 0.833(12) 1 calc R U P C 1
S4A S 0.4104(7) 0.4445(8) 0.4290(6) 0.086(7) Uani 0.264(11) 1 d D U P E 2
C43A C 0.380(3) 0.462(2) 0.4669(13) 0.121(13) Uani 0.264(11) 1 d D U P E 2
H43A H 0.362017 0.465218 0.476830 0.145 Uiso 0.264(11) 1 calc R U P E 2
C44B C 0.3723(6) 0.4330(4) 0.4415(4) 0.093(6) Uani 0.736(11) 1 d D U P E 1
C45B C 0.3333(5) 0.4125(5) 0.4304(3) 0.077(5) Uani 0.736(11) 1 d D U P E 1
C43B C 0.4074(9) 0.4396(8) 0.4304(5) 0.090(7) Uani 0.736(11) 1 d D U P E 1
H43B H 0.411237 0.431584 0.414087 0.109 Uiso 0.736(11) 1 calc R U P E 1
S4B S 0.3794(4) 0.4525(3) 0.4714(3) 0.147(4) Uani 0.736(11) 1 d D U P E 1
C41B C 0.4269(7) 0.4713(7) 0.4740(6) 0.118(9) Uani 0.736(11) 1 d D U P E 1
H41B H 0.443205 0.484934 0.487922 0.141 Uiso 0.736(11) 1 calc R U P E 1
C42B C 0.4356(8) 0.4612(7) 0.4498(6) 0.115(8) Uani 0.736(11) 1 d D U P E 1
H42B H 0.461285 0.469038 0.446109 0.138 Uiso 0.736(11) 1 calc R U P E 1
S12A S 0.2486(2) 0.5886(2) 0.42175(17) 0.0946(17) Uani 0.573(10) 1 d D U P B 1
C8A C 0.2541(3) 0.5986(2) 0.3711(2) 0.0946(17) Uani 0.573(10) 1 d D U P B 1
H8A H 0.250254 0.593639 0.353131 0.113 Uiso 0.573(10) 1 calc R U P B 1
S9A S -0.0285(18) 0.1305(11) 0.4137(9) 0.107(13) Uani 0.076(15) 1 d D U P I 2
S7A S 0.1990(8) 0.1105(6) 0.3809(6) 0.121(6) Uani 0.55(5) 1 d D U P C 2
S8A S 0.1931(7) 0.1654(6) 0.4601(4) 0.121(6) Uani 0.55(3) 1 d D U P K 2
S10A S -0.0619(3) 0.1876(3) 0.3365(2) 0.136(4) Uani 0.654(14) 1 d D U P J 2
C63A C -0.0607(10) 0.172(3) 0.4004(11) 0.069(10) Uani 0.076(15) 1 d D U P I 2
H63A H -0.064531 0.191350 0.394028 0.083 Uiso 0.076(15) 1 calc R U P I 2
C33A C 0.2626(7) 0.2000(7) 0.4353(5) 0.039(4) Uani 0.55(3) 1 d D U P K 2
H33A H 0.282194 0.215086 0.423458 0.047 Uiso 0.55(3) 1 calc R U P K 2
C58A C 0.1710(9) 0.1092(8) 0.3339(6) 0.061(5) Uani 0.55(5) 1 d D U P C 2
H58A H 0.164332 0.117039 0.318512 0.073 Uiso 0.55(5) 1 calc R U P C 2
C73A C -0.0922(7) 0.2315(7) 0.3220(6) 0.084(6) Uani 0.654(14) 1 d D U P J 2
H73A H -0.094530 0.252911 0.317695 0.101 Uiso 0.654(14) 1 calc R U P J 2
C71B C -0.1255(10) 0.1744(8) 0.3171(8) 0.096(3) Uani 0.346(14) 1 d D U P J 1
H71B H -0.152274 0.160228 0.315438 0.115 Uiso 0.346(14) 1 calc R U P J 1
C73B C -0.0637(12) 0.1848(12) 0.3261(9) 0.105(9) Uani 0.346(14) 1 d D U P J 1
H73B H -0.044173 0.179468 0.330292 0.126 Uiso 0.346(14) 1 calc R U P J 1
C72B C -0.1033(13) 0.1586(9) 0.3257(9) 0.099(8) Uani 0.346(14) 1 d D U P J 1
H72B H -0.113876 0.132913 0.330741 0.119 Uiso 0.346(14) 1 calc R U P J 1
S10B S -0.0992(6) 0.2212(6) 0.3103(5) 0.136(4) Uani 0.346(14) 1 d D U P J 1
C74B C -0.0590(7) 0.2208(10) 0.3188(9) 0.096(3) Uani 0.346(14) 1 d D U P J 1
C75B C -0.0212(7) 0.2562(7) 0.3153(8) 0.076(7) Uani 0.346(14) 1 d D U P J 1
C65B C 0.0138(4) 0.2034(4) 0.3938(3) 0.060(3) Uani 0.924(15) 1 d D U P I 1
C64B C -0.0206(4) 0.1768(4) 0.4088(3) 0.074(4) Uani 0.924(15) 1 d D U P I 1
S9B S -0.0178(3) 0.1427(2) 0.42676(16) 0.127(3) Uani 0.924(15) 1 d D U P I 1
C61B C -0.0627(5) 0.1260(6) 0.4376(4) 0.110(6) Uani 0.924(15) 1 d D U P I 1
H61B H -0.075610 0.104554 0.448500 0.132 Uiso 0.924(15) 1 calc R U P I 1
C62B C -0.0786(6) 0.1474(5) 0.4286(4) 0.101(6) Uani 0.924(15) 1 d D U P I 1
H62B H -0.102848 0.142464 0.434040 0.121 Uiso 0.924(15) 1 calc R U P I 1
C63B C -0.0560(4) 0.1776(3) 0.4105(3) 0.057(4) Uani 0.924(15) 1 d D U P I 1
H63B H -0.062622 0.193949 0.401825 0.069 Uiso 0.924(15) 1 calc R U P I 1
C35B C 0.2170(11) 0.224(2) 0.4248(18) 0.062(4) Uani 0.45(3) 1 d D U P K 1
C34B C 0.2369(9) 0.2039(11) 0.4356(8) 0.050(5) Uani 0.45(3) 1 d D U P K 1
S8B S 0.2105(6) 0.1730(7) 0.4598(4) 0.090(5) Uani 0.45(3) 1 d D U P K 1
C31B C 0.2453(9) 0.1618(10) 0.4628(7) 0.055(5) Uani 0.45(3) 1 d D U P K 1
H31B H 0.242197 0.142595 0.474529 0.066 Uiso 0.45(3) 1 calc R U P K 1
C32B C 0.2792(10) 0.1811(9) 0.4478(6) 0.054(5) Uani 0.45(3) 1 d D U P K 1
H32B H 0.301186 0.178732 0.448494 0.065 Uiso 0.45(3) 1 calc R U P K 1
C33B C 0.2718(7) 0.2045(8) 0.4316(5) 0.031(4) Uani 0.45(3) 1 d D U P K 1
H33B H 0.289279 0.219952 0.418708 0.037 Uiso 0.45(3) 1 calc R U P K 1
C59B C 0.1905(6) 0.1284(7) 0.3477(6) 0.067(7) Uani 0.45(5) 1 d D U P C 1
C57B C 0.1571(11) 0.0655(11) 0.3301(10) 0.091(9) Uani 0.45(5) 1 d D U P C 1
H57B H 0.141792 0.045123 0.318855 0.109 Uiso 0.45(5) 1 calc R U P C 1
C56B C 0.1757(11) 0.0642(9) 0.3531(10) 0.087(9) Uani 0.45(5) 1 d D U P C 1
H56B H 0.173008 0.040935 0.358898 0.104 Uiso 0.45(5) 1 calc R U P C 1
S7B S 0.2029(8) 0.1052(7) 0.3703(6) 0.109(6) Uani 0.45(5) 1 d D U P C 1
C58B C 0.1666(9) 0.1043(9) 0.3275(7) 0.062(6) Uani 0.45(5) 1 d D U P C 1
H58B H 0.157930 0.113140 0.313617 0.074 Uiso 0.45(5) 1 calc R U P C 1
C60B C 0.2087(7) 0.1704(6) 0.3547(4) 0.067(7) Uani 0.45(5) 1 d D U P C 1
C84A C 0.0610(5) 0.3088(7) 0.4668(4) 0.087(7) Uani 0.600(19) 1 d G U P G 2
H84A H 0.039112 0.310988 0.469292 0.104 Uiso 0.600(19) 1 calc R U P G 2
C83A C 0.0725(6) 0.2930(7) 0.4860(3) 0.085(7) Uani 0.600(19) 1 d G U P G 2
H83A H 0.058585 0.284396 0.501550 0.102 Uiso 0.600(19) 1 calc R U P G 2
C82A C 0.1045(6) 0.2898(7) 0.4823(3) 0.096(7) Uani 0.600(19) 1 d G U P G 2
H82A H 0.112449 0.278989 0.495398 0.115 Uiso 0.600(19) 1 calc R U P G 2
C81A C 0.1250(5) 0.3024(6) 0.4595(3) 0.074(6) Uani 0.600(19) 1 d G U P G 2
H81A H 0.146838 0.300174 0.456988 0.088 Uiso 0.600(19) 1 calc R U P G 2
N2A N 0.1134(5) 0.3182(5) 0.4403(3) 0.066(5) Uani 0.600(19) 1 d G U P G 2
C85A C 0.0814(6) 0.3214(6) 0.4440(3) 0.074(6) Uani 0.600(19) 1 d G U P G 2
H85A H 0.073502 0.332174 0.430881 0.088 Uiso 0.600(19) 1 calc R U P G 2
C30A C 0.1100(10) 0.2030(4) 0.4233(3) 0.068(5) Uani 0.74(5) 1 d D U P F 2
C29A C 0.1048(8) 0.1881(6) 0.4503(4) 0.080(6) Uani 0.74(5) 1 d D U P F 2
C28A C 0.1255(9) 0.2081(7) 0.4726(4) 0.079(7) Uani 0.74(5) 1 d D U P F 2
H28A H 0.143474 0.234351 0.473188 0.095 Uiso 0.74(5) 1 calc R U P F 2
C27A C 0.1153(11) 0.1829(7) 0.4937(4) 0.092(8) Uani 0.74(5) 1 d D U P F 2
H27A H 0.126321 0.190784 0.510258 0.111 Uiso 0.74(5) 1 calc R U P F 2
C26A C 0.0874(12) 0.1451(7) 0.4882(4) 0.114(11) Uani 0.74(5) 1 d D U P F 2
H26A H 0.076829 0.125115 0.500361 0.136 Uiso 0.74(5) 1 calc R U P F 2
S14A S 0.0757(8) 0.1411(5) 0.4565(3) 0.119(5) Uani 0.74(5) 1 d D U P F 2
C8C C 0.2486(2) 0.5886(2) 0.42175(17) 0.0946(17) Uani 0.427(10) 1 d D U P B 2
H8C H 0.242732 0.578529 0.438723 0.113 Uiso 0.427(10) 1 calc R U P B 2
S12C S 0.2541(3) 0.5986(2) 0.3711(2) 0.0946(17) Uani 0.427(10) 1 d D U P B 2
C23C C 0.2451(2) 0.32425(18) 0.52265(11) 0.0966(17) Uani 0.167(12) 1 d . U P C 2
H23C H 0.255340 0.350652 0.525067 0.116 Uiso 0.167(12) 1 calc R U P C 2
S13C S 0.2138(4) 0.2541(4) 0.5036(3) 0.0966(17) Uani 0.167(12) 1 d D U P C 2
C68C C -0.0658(2) 0.2828(2) 0.39842(15) 0.1034(18) Uani 0.264(11) 1 d . U P E 2
H68C H -0.081344 0.264607 0.385937 0.124 Uiso 0.264(11) 1 calc R U P E 2
S15C S -0.0072(4) 0.3325(4) 0.4278(3) 0.1034(18) Uani 0.264(11) 1 d D U P E 2

loop_
_atom_site_aniso_label
_atom_site_aniso_U_11
_atom_site_aniso_U_22
_atom_site_aniso_U_33
_atom_site_aniso_U_23
_atom_site_aniso_U_13
_atom_site_aniso_U_12
Ce1 0.0764(6) 0.0433(4) 0.0518(5) 0.0120(3) 0.0100(4) 0.0340(4)
Ce2 0.0902(7) 0.0500(5) 0.0492(5) 0.0049(4) 0.0089(4) 0.0365(5)
Ce3 0.0652(5) 0.0402(4) 0.0472(5) 0.0087(3) 0.0036(4) 0.0246(4)
Ce4 0.0620(5) 0.0497(5) 0.0561(5) 0.0160(4) 0.0133(4) 0.0276(4)
Ce5 0.0694(5) 0.0430(4) 0.0462(5) 0.0156(3) 0.0120(4) 0.0269(4)
Ce6 0.0852(7) 0.0556(5) 0.0481(5) 0.0063(4) -0.0033(4) 0.0337(5)
Ce7 0.0771(6) 0.0547(5) 0.0565(5) 0.0137(4) 0.0152(4) 0.0396(5)
Ce8 0.0903(7) 0.0676(6) 0.0566(5) 0.0107(4) 0.0027(5) 0.0540(5)
Ce9 0.0633(5) 0.0430(4) 0.0430(4) 0.0113(3) 0.0076(4) 0.0285(4)
Ce10 0.0770(6) 0.0502(5) 0.0451(5) 0.0127(4) 0.0025(4) 0.0341(4)
Ce11 0.0706(5) 0.0457(4) 0.0411(4) 0.0117(3) 0.0106(4) 0.0303(4)
Ce12 0.0673(6) 0.0532(5) 0.0600(5) 0.0139(4) 0.0011(4) 0.0303(4)
S1A 0.172(8) 0.097(6) 0.103(6) -0.011(5) 0.051(6) 0.065(6)
S2A 0.149(9) 0.174(10) 0.114(7) 0.023(7) 0.017(7) 0.065(8)
S13A 0.117(4) 0.091(3) 0.063(3) 0.012(2) -0.009(3) 0.038(3)
S6A 0.115(4) 0.127(5) 0.160(6) 0.048(4) 0.044(4) 0.089(4)
S15A 0.097(4) 0.131(5) 0.101(4) 0.026(3) 0.031(3) 0.072(4)
S5A 0.115(19) 0.097(19) 0.116(19) 0.040(17) -0.025(16) 0.064(16)
S14B 0.137(19) 0.086(12) 0.061(14) 0.022(11) 0.024(13) 0.057(14)
O14 0.083(6) 0.042(5) 0.060(5) 0.014(4) 0.002(4) 0.035(5)
O29 0.070(6) 0.044(5) 0.063(6) 0.006(4) -0.004(5) 0.024(5)
O40 0.078(7) 0.064(6) 0.101(8) 0.008(5) 0.029(6) 0.045(6)
O4 0.079(6) 0.059(6) 0.071(7) 0.025(5) 0.022(5) 0.035(5)
O19 0.102(8) 0.122(8) 0.102(9) -0.013(6) -0.019(7) 0.074(7)
O24 0.070(6) 0.049(5) 0.046(5) 0.013(4) 0.010(4) 0.032(5)
O16 0.085(6) 0.058(5) 0.062(6) 0.012(4) -0.011(4) 0.036(5)
O10 0.079(6) 0.060(5) 0.045(5) 0.015(4) 0.018(4) 0.038(5)
O9 0.072(5) 0.047(5) 0.049(5) 0.012(4) 0.016(4) 0.033(5)
O30 0.079(6) 0.059(5) 0.045(5) 0.016(4) 0.009(4) 0.033(5)
O20 0.082(6) 0.087(7) 0.083(7) 0.021(5) -0.007(5) 0.046(5)
O27 0.077(7) 0.078(7) 0.075(6) 0.009(5) -0.006(5) 0.037(6)
O47 0.116(9) 0.065(6) 0.058(6) 0.008(5) -0.007(6) 0.031(6)
O23 0.073(6) 0.054(5) 0.070(6) 0.006(5) 0.005(5) 0.028(5)
O25 0.072(6) 0.040(4) 0.061(5) 0.007(4) 0.000(4) 0.026(4)
O15 0.084(6) 0.076(6) 0.059(6) 0.012(5) -0.002(5) 0.045(5)
O11 0.065(5) 0.037(4) 0.045(5) 0.011(3) 0.005(4) 0.020(4)
O26 0.077(6) 0.061(5) 0.050(5) 0.014(4) -0.008(4) 0.032(5)
O6 0.067(6) 0.038(5) 0.059(5) 0.012(4) 0.011(5) 0.025(4)
O38 0.075(6) 0.047(5) 0.042(5) 0.011(4) 0.009(4) 0.038(5)
O36 0.066(5) 0.037(4) 0.052(5) 0.010(4) 0.007(4) 0.025(4)
O1 0.067(7) 0.075(6) 0.103(9) 0.016(6) 0.006(6) 0.037(5)
O42 0.090(7) 0.052(5) 0.059(6) 0.003(4) 0.014(5) 0.044(5)
O28 0.100(7) 0.085(7) 0.062(7) 0.007(6) -0.009(5) 0.034(6)
O44 0.081(7) 0.048(5) 0.065(6) 0.018(4) 0.011(5) 0.034(5)
O32 0.131(9) 0.061(7) 0.127(10) 0.003(7) -0.032(8) 0.035(7)
O34 0.148(11) 0.108(10) 0.068(7) 0.020(6) 0.005(7) 0.059(8)
O31 0.148(11) 0.063(6) 0.126(11) -0.004(6) -0.019(9) 0.044(7)
O22 0.106(9) 0.085(7) 0.087(8) 0.027(6) 0.026(6) 0.063(7)
O46 0.110(8) 0.052(5) 0.071(6) -0.001(4) -0.002(6) 0.044(6)
O41 0.117(7) 0.065(7) 0.071(7) -0.008(5) 0.022(6) 0.042(6)
O45 0.103(8) 0.050(5) 0.067(5) 0.010(4) 0.009(6) 0.040(6)
O21 0.095(7) 0.062(6) 0.074(6) 0.019(4) 0.018(5) 0.056(5)
O2 0.065(5) 0.060(6) 0.076(6) 0.029(5) 0.017(5) 0.026(5)
O33 0.151(11) 0.123(10) 0.061(7) 0.012(7) 0.020(7) 0.077(8)
O8 0.077(6) 0.059(6) 0.070(6) 0.020(5) 0.020(5) 0.040(5)
O18 0.138(9) 0.080(6) 0.070(7) 0.008(5) -0.010(6) 0.074(6)
O48 0.120(9) 0.056(6) 0.059(6) 0.014(4) -0.004(5) 0.042(6)
O5 0.069(6) 0.046(5) 0.068(6) 0.009(4) 0.008(5) 0.029(5)
O39 0.070(5) 0.035(4) 0.048(5) 0.009(3) 0.006(4) 0.025(4)
O7 0.063(6) 0.064(6) 0.089(7) 0.025(5) 0.021(5) 0.032(5)
O17 0.087(7) 0.061(5) 0.073(6) 0.023(4) 0.015(5) 0.054(5)
O12 0.084(6) 0.061(4) 0.048(5) 0.019(4) 0.010(4) 0.036(4)
O43 0.098(6) 0.049(5) 0.067(6) 0.021(5) 0.019(6) 0.045(5)
O13 0.081(7) 0.060(5) 0.054(5) 0.020(4) 0.011(5) 0.035(5)
O35 0.074(6) 0.043(5) 0.046(5) 0.012(4) 0.002(4) 0.027(4)
O3 0.079(6) 0.054(5) 0.081(7) 0.023(5) 0.018(5) 0.028(5)
O37 0.082(6) 0.048(5) 0.061(6) 0.004(4) 0.014(5) 0.032(5)
N1A 0.074(6) 0.050(6) 0.068(8) 0.019(6) 0.014(6) 0.023(5)
C84B 0.094(17) 0.095(16) 0.056(14) 0.020(13) 0.025(12) 0.037(14)
C83B 0.096(17) 0.106(15) 0.054(15) 0.033(12) 0.038(13) 0.046(13)
C82B 0.096(16) 0.109(15) 0.067(14) 0.031(12) 0.034(12) 0.048(13)
C81B 0.089(15) 0.090(13) 0.059(13) 0.025(11) 0.025(11) 0.053(12)
N2B 0.082(13) 0.071(12) 0.053(10) 0.011(8) 0.009(10) 0.037(11)
C85B 0.078(15) 0.075(14) 0.046(13) 0.020(11) 0.008(11) 0.043(12)
C80A 0.071(8) 0.048(6) 0.086(11) 0.013(7) 0.007(8) 0.022(6)
C79A 0.087(10) 0.049(7) 0.135(16) 0.011(9) -0.002(10) 0.016(7)
C78A 0.081(10) 0.051(8) 0.153(17) -0.010(10) -0.017(11) 0.012(8)
C77A 0.074(9) 0.061(8) 0.145(17) -0.002(10) -0.001(10) 0.020(7)
C76A 0.074(8) 0.048(7) 0.136(15) 0.002(9) -0.005(9) 0.026(7)
C5A 0.100(8) 0.055(9) 0.078(13) 0.027(10) 0.024(10) 0.048(7)
C3B 0.138(5) 0.074(4) 0.167(7) 0.037(5) 0.045(6) 0.048(4)
C2B 0.138(5) 0.074(4) 0.167(7) 0.037(5) 0.045(6) 0.048(4)
C1B 0.138(5) 0.074(4) 0.167(7) 0.037(5) 0.045(6) 0.048(4)
S11B 0.138(5) 0.074(4) 0.167(7) 0.037(5) 0.045(6) 0.048(4)
C4B 0.138(5) 0.074(4) 0.167(7) 0.037(5) 0.045(6) 0.048(4)
C3A 0.095(10) 0.063(9) 0.137(18) 0.044(14) 0.067(14) 0.050(9)
C2A 0.138(5) 0.074(4) 0.167(7) 0.037(5) 0.045(6) 0.048(4)
C1A 0.138(5) 0.074(4) 0.167(7) 0.037(5) 0.045(6) 0.048(4)
S11A 0.138(5) 0.074(4) 0.167(7) 0.037(5) 0.045(6) 0.048(4)
C4A 0.107(9) 0.056(9) 0.144(16) 0.048(12) 0.045(13) 0.057(8)
C10A 0.102(10) 0.053(6) 0.067(6) 0.000(5) -0.007(7) 0.049(7)
C9A 0.078(9) 0.052(6) 0.122(8) -0.001(5) 0.006(7) 0.046(6)
C6A 0.080(11) 0.053(7) 0.157(11) -0.021(8) -0.011(10) 0.026(8)
C7A 0.064(9) 0.055(7) 0.154(11) -0.001(7) 0.008(9) 0.031(6)
C15A 0.115(9) 0.061(11) 0.083(10) 0.014(8) 0.033(8) 0.047(8)
C14A 0.129(10) 0.078(11) 0.095(11) 0.016(9) 0.039(10) 0.063(9)
C13A 0.135(11) 0.081(14) 0.111(15) -0.017(11) 0.040(12) 0.076(11)
C11A 0.145(18) 0.132(19) 0.089(14) -0.009(13) 0.031(12) 0.061(14)
C12A 0.138(15) 0.117(16) 0.105(16) -0.039(13) 0.031(12) 0.072(13)
C70A 0.076(6) 0.063(8) 0.080(8) 0.027(6) 0.023(6) 0.041(6)
C69A 0.099(7) 0.101(9) 0.087(8) 0.037(6) 0.030(7) 0.069(7)
C68A 0.097(4) 0.131(5) 0.101(4) 0.026(3) 0.031(3) 0.072(4)
C67A 0.101(10) 0.124(13) 0.125(13) 0.016(9) 0.031(8) 0.075(10)
C66A 0.105(10) 0.141(14) 0.109(12) 0.022(10) 0.028(9) 0.075(10)
C65A 0.075(10) 0.054(13) 0.066(18) 0.019(12) 0.020(12) 0.029(10)
C64A 0.088(10) 0.057(14) 0.062(17) 0.009(13) 0.034(14) 0.024(11)
C62A 0.096(15) 0.056(17) 0.06(2) 0.003(17) 0.045(17) 0.016(14)
C61A 0.11(2) 0.061(18) 0.08(2) 0.011(17) 0.04(2) 0.024(15)
C75A 0.075(5) 0.081(6) 0.117(8) 0.015(6) 0.011(6) 0.030(4)
C74A 0.075(5) 0.082(6) 0.118(8) 0.015(6) 0.011(6) 0.029(4)
C72A 0.076(5) 0.082(6) 0.118(8) 0.014(6) 0.011(6) 0.029(5)
C71A 0.075(5) 0.082(6) 0.118(8) 0.015(6) 0.011(6) 0.029(4)
C20A 0.143(16) 0.099(15) 0.052(10) 0.013(11) 0.018(12) 0.061(12)
C19A 0.121(15) 0.115(15) 0.061(9) 0.017(11) 0.023(12) 0.061(12)
C18A 0.133(19) 0.126(17) 0.088(14) -0.013(13) 0.028(15) 0.051(15)
C16A 0.121(18) 0.139(18) 0.058(13) -0.021(14) 0.026(15) 0.053(15)
C55A 0.092(9) 0.086(10) 0.058(10) 0.020(7) 0.015(8) 0.055(8)
C54A 0.115(4) 0.127(5) 0.160(6) 0.048(4) 0.044(4) 0.089(4)
C53A 0.115(5) 0.127(5) 0.160(6) 0.048(4) 0.044(4) 0.089(4)
C52A 0.115(5) 0.127(5) 0.160(6) 0.048(4) 0.044(4) 0.089(4)
C51A 0.115(4) 0.127(5) 0.160(6) 0.048(4) 0.044(4) 0.089(4)
C60A 0.111(12) 0.059(7) 0.057(9) 0.008(6) 0.009(8) 0.059(7)
C59A 0.105(12) 0.065(7) 0.049(10) 0.002(7) -0.007(9) 0.059(8)
C57A 0.088(14) 0.064(8) 0.076(14) -0.012(9) -0.018(12) 0.045(9)
C56A 0.134(16) 0.062(11) 0.086(15) -0.003(12) -0.026(15) 0.055(12)
C30B 0.064(4) 0.064(4) 0.064(4) 0.0006(10) 0.0002(10) 0.032(2)
C29B 0.114(17) 0.071(13) 0.061(8) 0.017(8) 0.007(11) 0.050(14)
C28B 0.13(2) 0.081(15) 0.054(10) 0.022(11) 0.013(14) 0.055(17)
C27B 0.13(2) 0.096(16) 0.063(12) 0.029(13) 0.021(16) 0.049(19)
C26B 0.15(2) 0.096(16) 0.064(18) 0.025(13) 0.016(17) 0.050(19)
C25A 0.111(12) 0.073(7) 0.050(6) 0.008(5) 0.008(7) 0.047(8)
C24A 0.098(10) 0.092(8) 0.055(6) 0.016(5) 0.002(7) 0.046(8)
C23A 0.117(4) 0.091(3) 0.063(3) 0.012(2) -0.009(3) 0.038(3)
C22A 0.121(13) 0.092(9) 0.062(7) 0.018(7) -0.008(8) 0.045(10)
C21A 0.123(14) 0.103(10) 0.067(9) 0.010(7) -0.014(9) 0.045(10)
C45A 0.092(10) 0.067(16) 0.075(11) 0.009(11) -0.009(9) 0.027(11)
C44A 0.099(10) 0.073(15) 0.098(13) 0.015(12) -0.029(12) 0.026(12)
C41A 0.097(13) 0.08(2) 0.130(18) 0.012(18) -0.042(15) 0.013(16)
C42A 0.107(16) 0.10(2) 0.131(17) 0.003(17) -0.044(13) 0.021(16)
C50A 0.091(2) 0.091(2) 0.091(2) 0.00000(11) 0.00000(11) 0.0453(11)
C49A 0.096(9) 0.097(14) 0.126(17) 0.022(14) -0.015(12) 0.054(10)
C48A 0.091(14) 0.091(15) 0.13(2) 0.031(16) -0.026(16) 0.056(11)
C47A 0.095(13) 0.100(16) 0.15(2) 0.030(17) -0.027(16) 0.061(13)
C46A 0.109(16) 0.104(19) 0.16(2) 0.026(19) -0.031(19) 0.068(16)
C34A 0.057(9) 0.050(10) 0.044(10) 0.005(8) 0.005(9) 0.029(9)
C32A 0.050(5) 0.049(5) 0.049(5) 0.0003(10) 0.0000(10) 0.025(3)
C31A 0.070(12) 0.056(12) 0.065(13) 0.019(9) 0.015(9) 0.039(10)
C35A 0.075(8) 0.062(9) 0.056(12) 0.013(8) -0.009(8) 0.037(8)
C40A 0.127(11) 0.058(8) 0.089(13) 0.002(9) -0.012(10) 0.038(8)
C39A 0.150(6) 0.070(4) 0.128(6) -0.001(4) -0.036(5) 0.032(4)
C37A 0.150(6) 0.070(4) 0.128(6) -0.001(4) -0.036(5) 0.032(4)
C36A 0.150(6) 0.070(4) 0.128(6) -0.001(4) -0.036(5) 0.032(4)
C17A 0.14(2) 0.143(19) 0.091(14) -0.002(14) 0.039(15) 0.057(16)
C5B 0.103(8) 0.052(9) 0.071(11) 0.017(8) 0.010(9) 0.047(8)
C13B 0.155(18) 0.10(2) 0.104(15) -0.003(16) 0.047(15) 0.059(17)
C14B 0.132(14) 0.090(15) 0.104(13) 0.001(12) 0.049(12) 0.051(12)
C15B 0.115(10) 0.074(17) 0.088(13) 0.008(12) 0.034(9) 0.046(11)
S1B 0.130(14) 0.121(17) 0.106(14) -0.027(12) 0.041(11) 0.056(12)
C11B 0.150(19) 0.11(2) 0.08(2) -0.039(19) 0.038(16) 0.054(17)
C12B 0.15(2) 0.11(2) 0.106(18) -0.009(18) 0.043(16) 0.067(18)
C55B 0.107(11) 0.087(11) 0.093(15) 0.031(10) 0.035(10) 0.067(11)
C54B 0.113(10) 0.106(14) 0.118(16) 0.029(13) 0.034(12) 0.081(10)
S6B 0.113(13) 0.120(13) 0.122(14) 0.012(11) 0.018(11) 0.078(10)
C51B 0.123(16) 0.118(15) 0.158(19) 0.040(13) 0.028(16) 0.084(12)
C52B 0.115(4) 0.127(5) 0.160(6) 0.048(4) 0.044(4) 0.089(4)
C53B 0.114(12) 0.115(18) 0.14(2) 0.036(16) 0.041(17) 0.085(12)
S3A 0.150(6) 0.070(4) 0.128(6) -0.001(4) -0.036(5) 0.032(4)
C38A 0.150(6) 0.070(4) 0.128(6) -0.001(4) -0.036(5) 0.032(4)
C40B 0.134(12) 0.067(11) 0.119(17) 0.000(11) -0.028(13) 0.042(10)
C39B 0.137(13) 0.057(11) 0.110(15) 0.007(13) -0.028(12) 0.038(12)
S3B 0.150(6) 0.070(4) 0.128(6) -0.001(4) -0.036(5) 0.032(4)
C36B 0.141(17) 0.072(15) 0.126(17) 0.001(13) -0.041(14) 0.040(13)
C37B 0.145(15) 0.075(17) 0.129(19) -0.004(16) -0.038(14) 0.040(14)
C38B 0.135(14) 0.065(16) 0.126(18) 0.006(14) -0.031(14) 0.039(13)
C20B 0.133(15) 0.098(14) 0.046(9) 0.007(10) 0.009(11) 0.056(11)
C19B 0.103(13) 0.100(14) 0.047(8) 0.011(9) 0.001(9) 0.058(11)
C18B 0.041(4) 0.041(4) 0.041(4) 0.0002(10) 0.0003(10) 0.021(2)
C17B 0.116(16) 0.124(16) 0.061(12) 0.000(12) 0.027(12) 0.072(12)
C16B 0.121(17) 0.127(17) 0.092(15) -0.008(14) 0.022(14) 0.079(13)
S2B 0.149(9) 0.174(10) 0.114(7) 0.023(7) 0.017(7) 0.065(8)
C50B 0.099(10) 0.100(9) 0.080(12) 0.022(8) -0.005(8) 0.062(8)
C49B 0.087(9) 0.092(10) 0.127(13) 0.032(9) -0.013(9) 0.054(8)
S5B 0.107(7) 0.129(8) 0.192(9) 0.005(8) -0.028(6) 0.081(7)
C46B 0.089(12) 0.121(15) 0.165(19) 0.012(15) -0.026(13) 0.062(12)
C47B 0.097(12) 0.105(14) 0.151(19) 0.015(13) -0.026(12) 0.051(10)
C48B 0.092(11) 0.085(10) 0.136(17) 0.035(10) -0.015(11) 0.048(9)
S4A 0.049(9) 0.077(12) 0.104(12) 0.012(10) -0.016(9) 0.010(8)
C43A 0.107(14) 0.099(19) 0.115(16) -0.007(15) -0.037(14) 0.021(15)
C44B 0.096(8) 0.070(11) 0.097(11) 0.016(9) -0.025(8) 0.030(9)
C45B 0.090(8) 0.055(10) 0.073(8) 0.015(8) -0.008(7) 0.025(8)
C43B 0.080(10) 0.053(13) 0.111(13) 0.033(11) -0.017(10) 0.013(11)
S4B 0.151(8) 0.103(7) 0.148(9) 0.008(6) -0.051(7) 0.034(6)
C41B 0.100(15) 0.097(16) 0.141(14) -0.002(13) -0.042(12) 0.038(12)
C42B 0.093(11) 0.085(16) 0.137(14) 0.011(13) -0.034(11) 0.022(12)
S12A 0.087(4) 0.062(3) 0.133(5) -0.001(3) 0.004(3) 0.036(3)
C8A 0.087(4) 0.062(3) 0.133(5) -0.001(3) 0.004(3) 0.036(3)
S9A 0.128(18) 0.077(18) 0.085(19) 0.006(17) 0.040(18) 0.028(15)
S7A 0.175(12) 0.082(8) 0.102(13) 0.013(9) -0.022(11) 0.061(8)
S8A 0.139(14) 0.079(8) 0.106(9) 0.013(7) -0.014(11) 0.025(10)
S10A 0.108(6) 0.101(6) 0.129(8) 0.024(5) 0.003(5) 0.000(5)
C63A 0.082(12) 0.055(16) 0.05(2) 0.002(16) 0.036(16) 0.019(13)
C33A 0.039(4) 0.039(4) 0.039(4) 0.0000(10) -0.0004(10) 0.020(2)
C58A 0.061(5) 0.061(5) 0.062(5) 0.0002(10) 0.0000(10) 0.031(3)
C73A 0.065(9) 0.074(10) 0.095(16) -0.008(11) -0.006(11) 0.021(8)
C71B 0.075(5) 0.082(6) 0.118(8) 0.015(6) 0.011(6) 0.029(4)
C73B 0.087(11) 0.083(11) 0.13(2) 0.017(14) 0.012(16) 0.030(10)
C72B 0.085(12) 0.084(13) 0.124(19) 0.007(15) 0.018(15) 0.039(9)
S10B 0.108(6) 0.101(6) 0.129(8) 0.024(5) 0.003(5) 0.000(5)
C74B 0.075(5) 0.082(6) 0.118(8) 0.015(6) 0.011(6) 0.029(4)
C75B 0.070(8) 0.071(10) 0.088(16) 0.012(11) 0.001(12) 0.035(8)
C65B 0.063(7) 0.046(7) 0.059(8) 0.010(6) 0.010(6) 0.018(6)
C64B 0.085(8) 0.063(8) 0.054(9) 0.006(6) 0.031(7) 0.024(7)
S9B 0.180(7) 0.083(4) 0.089(5) 0.021(4) 0.043(5) 0.043(5)
C61B 0.133(14) 0.065(11) 0.073(12) 0.012(8) 0.049(11) 0.005(9)
C62B 0.103(11) 0.080(11) 0.065(11) 0.006(8) 0.055(9) 0.005(9)
C63B 0.055(7) 0.033(6) 0.042(7) -0.021(5) 0.033(6) -0.010(5)
C35B 0.062(4) 0.062(4) 0.062(4) 0.0004(10) -0.0004(10) 0.031(2)
C34B 0.049(10) 0.052(12) 0.046(12) 0.003(9) 0.008(9) 0.023(9)
S8B 0.099(11) 0.079(10) 0.091(9) 0.012(7) 0.007(9) 0.043(9)
C31B 0.055(5) 0.055(5) 0.055(5) 0.0001(10) 0.0002(10) 0.027(3)
C32B 0.054(5) 0.054(5) 0.054(5) 0.0004(10) -0.0003(10) 0.027(3)
C33B 0.031(4) 0.031(4) 0.031(4) -0.0002(10) 0.0000(10) 0.015(2)
C59B 0.107(13) 0.061(8) 0.054(12) 0.014(8) -0.008(10) 0.058(9)
C57B 0.110(16) 0.068(9) 0.089(17) 0.001(11) -0.019(15) 0.040(11)
C56B 0.136(18) 0.058(12) 0.087(18) -0.004(13) -0.019(17) 0.064(13)
S7B 0.177(12) 0.084(9) 0.083(12) 0.016(9) -0.020(11) 0.076(8)
C58B 0.062(6) 0.062(6) 0.062(6) 0.0004(10) -0.0001(10) 0.031(3)
C60B 0.099(14) 0.062(9) 0.064(11) 0.010(7) 0.005(10) 0.059(9)
C84A 0.091(13) 0.110(16) 0.051(11) 0.020(12) 0.016(9) 0.045(12)
C83A 0.093(13) 0.110(15) 0.052(11) 0.029(11) 0.029(10) 0.051(12)
C82A 0.095(13) 0.129(16) 0.062(11) 0.044(11) 0.042(11) 0.055(12)
C81A 0.085(13) 0.086(14) 0.052(10) 0.034(10) 0.029(9) 0.045(11)
N2A 0.076(10) 0.068(10) 0.046(8) 0.009(7) 0.008(8) 0.031(9)
C85A 0.076(12) 0.096(15) 0.045(10) 0.012(11) 0.004(9) 0.040(11)
C30A 0.092(11) 0.059(6) 0.047(6) 0.027(5) 0.022(7) 0.034(7)
C29A 0.115(13) 0.070(10) 0.051(7) 0.022(7) 0.005(8) 0.043(10)
C28A 0.116(16) 0.090(11) 0.044(8) 0.017(7) 0.011(9) 0.061(11)
C27A 0.126(19) 0.103(12) 0.043(9) 0.024(9) 0.023(11) 0.054(13)
C26A 0.14(2) 0.105(12) 0.066(13) 0.032(10) 0.022(13) 0.043(14)
S14A 0.165(13) 0.079(5) 0.083(7) 0.032(5) -0.006(7) 0.039(8)
C8C 0.087(4) 0.062(3) 0.133(5) -0.001(3) 0.004(3) 0.036(3)
S12C 0.087(4) 0.062(3) 0.133(5) -0.001(3) 0.004(3) 0.036(3)
C23C 0.117(4) 0.091(3) 0.063(3) 0.012(2) -0.009(3) 0.038(3)
S13C 0.117(4) 0.091(3) 0.063(3) 0.012(2) -0.009(3) 0.038(3)
C68C 0.097(4) 0.131(5) 0.101(4) 0.026(3) 0.031(3) 0.072(4)
S15C 0.097(4) 0.131(5) 0.101(4) 0.026(3) 0.031(3) 0.072(4)

loop_
_atom_type_symbol
_atom_type_description
_atom_type_scat_dispersion_real
_atom_type_scat_dispersion_imag
_atom_type_scat_source
C C 0.0016 0.0014 'International Tables Vol C Tables 4.2.6.8 and 6.1.1.4'
H H 0.0000 0.0000 'International Tables Vol C Tables 4.2.6.8 and 6.1.1.4'
Ce Ce -0.6379 2.3818 'International Tables Vol C Tables 4.2.6.8 and 6.1.1.4'
N N 0.0032 0.0029 'International Tables Vol C Tables 4.2.6.8 and 6.1.1.4'
O O 0.0064 0.0053 'International Tables Vol C Tables 4.2.6.8 and 6.1.1.4'
S S 0.0994 0.1101 'International Tables Vol C Tables 4.2.6.8 and 6.1.1.4'

loop_
_geom_angle_atom_site_label_1
_geom_angle_atom_site_label_2
_geom_angle_atom_site_label_3
_geom_angle
_geom_angle_site_symmetry_1
_geom_angle_site_symmetry_3
_geom_angle_publ_flag
O14 Ce1 Ce9 61.56(19) 16 16 ?
O14 Ce1 C5A 72.2(10) 16 . ?
O14 Ce1 C5B 74.7(7) 16 . ?
O24 Ce1 Ce9 36.7(2) 16 16 ?
O24 Ce1 O14 69.7(3) 16 16 ?
O24 Ce1 O38 73.2(3) 16 . ?
O24 Ce1 O42 68.3(3) 16 . ?
O24 Ce1 O44 134.9(3) 16 . ?
O24 Ce1 O45 141.9(4) 16 . ?
O24 Ce1 O17 76.1(3) 16 16 ?
O24 Ce1 O43 131.3(3) 16 . ?
O24 Ce1 C5A 141.9(10) 16 . ?
O24 Ce1 C5B 144.3(8) 16 . ?
O38 Ce1 Ce9 36.6(2) . 16 ?
O38 Ce1 O14 69.0(3) . 16 ?
O38 Ce1 O42 115.8(3) . . ?
O38 Ce1 O44 68.9(3) . . ?
O38 Ce1 O45 135.9(4) . . ?
O38 Ce1 O17 138.0(4) . 16 ?
O38 Ce1 O43 112.7(3) . . ?
O38 Ce1 C5A 92.7(6) . . ?
O38 Ce1 C5B 93.9(5) . . ?
O42 Ce1 Ce9 94.1(2) . 16 ?
O42 Ce1 O14 133.3(4) . 16 ?
O42 Ce1 O44 152.2(4) . . ?
O42 Ce1 O17 77.1(4) . 16 ?
O42 Ce1 O43 131.4(3) . . ?
O42 Ce1 C5A 146.2(9) . . ?
O42 Ce1 C5B 144.0(7) . . ?
O44 Ce1 Ce9 101.5(2) . 16 ?
O44 Ce1 O14 74.5(3) . 16 ?
O44 Ce1 O43 50.9(3) . . ?
O44 Ce1 C5A 26.2(3) . . ?
O44 Ce1 C5B 26.5(3) . . ?
O45 Ce1 Ce9 161.9(3) . 16 ?
O45 Ce1 O14 136.1(3) . 16 ?
O45 Ce1 O42 75.4(4) . . ?
O45 Ce1 O44 83.2(4) . . ?
O45 Ce1 O17 85.2(4) . 16 ?
O45 Ce1 O43 68.0(4) . . ?
O45 Ce1 C5A 71.3(9) . . ?
O45 Ce1 C5B 69.0(7) . . ?
O39 Ce1 Ce9 86.7(2) . 16 ?
O39 Ce1 O14 137.8(3) . 16 ?
O39 Ce1 O24 102.0(3) . 16 ?
O39 Ce1 O38 69.1(3) . . ?
O39 Ce1 O42 71.3(4) . . ?
O39 Ce1 O44 86.6(3) . . ?
O39 Ce1 O45 76.0(4) . . ?
O39 Ce1 O17 146.3(3) . 16 ?
O39 Ce1 O43 125.8(3) . . ?
O39 Ce1 C5A 105.6(7) . . ?
O39 Ce1 C5B 104.0(6) . . ?
O17 Ce1 Ce9 107.1(3) 16 16 ?
O17 Ce1 O14 73.9(3) 16 16 ?
O17 Ce1 O44 119.0(3) 16 . ?
O17 Ce1 O43 69.2(3) 16 . ?
O17 Ce1 C5A 94.1(4) 16 . ?
O17 Ce1 C5B 94.6(4) 16 . ?
O43 Ce1 Ce9 128.4(2) . 16 ?
O43 Ce1 O14 68.5(3) . 16 ?
O43 Ce1 C5A 25.0(4) . . ?
O43 Ce1 C5B 25.4(3) . . ?
C5B Ce1 Ce9 121.7(6) . 16 ?
Ce1 Ce2 Ce3 60.77(2) . . ?
Ce1 Ce2 Ce7 61.91(2) . 16 ?
Ce1 Ce2 Ce11 91.05(3) . . ?
Ce3 Ce2 Ce11 59.99(2) . . ?
Ce7 Ce2 Ce3 91.75(3) 16 . ?
Ce7 Ce2 Ce11 60.57(2) 16 . ?
O42 Ce2 Ce1 38.9(2) . . ?
O42 Ce2 Ce3 96.1(2) . . ?
O42 Ce2 Ce7 39.3(2) . 16 ?
O42 Ce2 Ce11 95.9(2) . . ?
O42 Ce2 O46 71.0(4) . . ?
O42 Ce2 O41 72.1(4) . . ?
O32 Ce2 Ce1 110.4(4) . . ?
O32 Ce2 Ce3 85.2(4) . . ?
O32 Ce2 Ce7 172.2(4) . 16 ?
O32 Ce2 Ce11 123.1(4) . . ?
O32 Ce2 O42 133.9(4) . . ?
O32 Ce2 O46 65.6(4) . . ?
O32 Ce2 O41 110.9(5) . . ?
O34 Ce2 Ce1 175.9(4) . . ?
O34 Ce2 Ce3 120.1(4) . . ?
O34 Ce2 Ce7 114.0(4) . 16 ?
O34 Ce2 Ce11 86.2(4) . . ?
O34 Ce2 O42 138.3(5) . . ?
O34 Ce2 O32 73.7(6) . . ?
O34 Ce2 O46 110.2(5) . . ?
O34 Ce2 O41 68.0(5) . . ?
O46 Ce2 Ce1 72.5(3) . . ?
O46 Ce2 Ce3 110.2(3) . . ?
O46 Ce2 Ce7 109.1(3) . 16 ?
O46 Ce2 Ce11 163.5(3) . . ?
O46 Ce2 O41 76.8(4) . . ?
O41 Ce2 Ce1 110.1(3) . . ?
O41 Ce2 Ce3 163.9(3) . . ?
O41 Ce2 Ce7 72.1(3) . 16 ?
O41 Ce2 Ce11 109.4(3) . . ?
O39 Ce2 Ce1 32.9(3) . . ?
O39 Ce2 Ce3 33.4(2) . . ?
O39 Ce2 Ce7 87.1(3) . 16 ?
O39 Ce2 Ce11 85.8(2) . . ?
O39 Ce2 O42 71.8(3) . . ?
O39 Ce2 O32 86.4(5) . . ?
O39 Ce2 O34 149.6(5) . . ?
O39 Ce2 O46 80.6(4) . . ?
O39 Ce2 O41 141.9(4) . . ?
O39 Ce2 O35 70.4(3) . . ?
O39 Ce2 O37 100.1(4) . . ?
O35 Ce2 Ce1 94.1(2) . . ?
O35 Ce2 Ce3 37.0(2) . . ?
O35 Ce2 Ce7 94.6(2) . 16 ?
O35 Ce2 Ce11 37.7(2) . . ?
O35 Ce2 O42 120.3(3) . . ?
O35 Ce2 O32 87.2(5) . . ?
O35 Ce2 O34 85.7(4) . . ?
O35 Ce2 O46 141.4(4) . . ?
O35 Ce2 O41 140.9(4) . . ?
O37 Ce2 Ce1 86.8(3) . . ?
O37 Ce2 Ce3 86.5(3) . . ?
O37 Ce2 Ce7 32.5(3) . 16 ?
O37 Ce2 Ce11 33.8(3) . . ?
O37 Ce2 O42 71.8(4) . . ?
O37 Ce2 O32 153.7(4) . . ?
O37 Ce2 O34 89.2(5) . . ?
O37 Ce2 O46 140.5(4) . . ?
O37 Ce2 O41 79.5(4) . . ?
O37 Ce2 O35 71.4(4) . . ?
Ce2 Ce3 Ce4 174.23(3) . 16 ?
Ce5 Ce3 Ce2 118.56(3) 16 . ?
Ce5 Ce3 Ce4 56.11(2) 16 16 ?
Ce5 Ce3 Ce6 173.75(3) 16 . ?
Ce6 Ce3 Ce2 67.04(3) . . ?
Ce6 Ce3 Ce4 118.16(3) . 16 ?
O29 Ce3 Ce2 97.1(3) . . ?
O29 Ce3 Ce4 88.5(3) . 16 ?
O29 Ce3 Ce5 143.3(3) . 16 ?
O29 Ce3 Ce6 32.4(3) . . ?
O29 Ce3 O6 65.5(4) . 16 ?
O29 Ce3 O38 168.8(3) . . ?
O29 Ce3 O36 101.4(3) . . ?
O29 Ce3 O5 111.2(4) . 16 ?
O29 Ce3 O39 121.3(4) . . ?
O29 Ce3 O35 69.0(4) . . ?
O29 Ce3 N1A 75.2(4) . . ?
O6 Ce3 Ce2 148.3(2) 16 . ?
O6 Ce3 Ce4 34.4(2) 16 16 ?
O6 Ce3 Ce5 85.6(2) 16 16 ?
O6 Ce3 Ce6 88.2(2) 16 . ?
O6 Ce3 N1A 112.5(4) 16 . ?
O38 Ce3 Ce2 88.7(2) . . ?
O38 Ce3 Ce4 85.5(2) . 16 ?
O38 Ce3 Ce5 34.8(2) . 16 ?
O38 Ce3 Ce6 147.8(2) . . ?
O38 Ce3 O6 104.8(3) . 16 ?
O38 Ce3 O35 112.1(3) . . ?
O38 Ce3 N1A 114.9(4) . . ?
O36 Ce3 Ce2 88.9(2) . . ?
O36 Ce3 Ce4 88.8(2) . 16 ?
O36 Ce3 Ce5 88.7(2) . 16 ?
O36 Ce3 Ce6 88.7(2) . . ?
O36 Ce3 O6 70.4(3) . 16 ?
O36 Ce3 O38 69.1(3) . . ?
O36 Ce3 O35 73.3(3) . . ?
O36 Ce3 N1A 173.4(4) . . ?
O5 Ce3 Ce2 143.5(2) 16 . ?
O5 Ce3 Ce4 33.2(2) 16 16 ?
O5 Ce3 Ce5 33.0(3) 16 16 ?
O5 Ce3 Ce6 143.5(3) 16 . ?
O5 Ce3 O6 67.6(3) 16 16 ?
O5 Ce3 O38 67.8(3) 16 . ?
O5 Ce3 O36 106.9(3) 16 . ?
O5 Ce3 O35 179.7(3) 16 . ?
O5 Ce3 N1A 79.6(4) 16 . ?
O39 Ce3 Ce2 31.1(2) . . ?
O39 Ce3 Ce4 144.8(2) . 16 ?
O39 Ce3 Ce5 90.2(2) . 16 ?
O39 Ce3 Ce6 95.8(2) . . ?
O39 Ce3 O6 170.9(3) . 16 ?
O39 Ce3 O38 67.7(3) . . ?
O39 Ce3 O36 101.5(3) . . ?
O39 Ce3 O5 112.3(3) . 16 ?
O39 Ce3 O35 67.4(3) . . ?
O39 Ce3 N1A 76.0(4) . . ?
O35 Ce3 Ce2 36.3(2) . . ?
O35 Ce3 Ce4 147.1(2) . 16 ?
O35 Ce3 Ce5 146.9(2) . 16 ?
O35 Ce3 Ce6 36.6(2) . . ?
O35 Ce3 O6 112.7(3) . 16 ?
O35 Ce3 N1A 100.1(4) . . ?
N1A Ce3 Ce2 86.0(3) . . ?
N1A Ce3 Ce4 96.7(3) . 16 ?
N1A Ce3 Ce5 97.4(3) . 16 ?
N1A Ce3 Ce6 85.5(3) . . ?
Ce5 Ce4 Ce12 122.53(3) . 16 ?
O10 Ce4 Ce5 37.0(3) . . ?
O10 Ce4 Ce12 146.9(2) . 16 ?
O10 Ce4 O9 71.4(3) . . ?
O10 Ce4 O23 135.1(3) . 16 ?
O10 Ce4 O6 112.7(4) . . ?
O10 Ce4 O2 151.9(4) . . ?
O10 Ce4 O8 83.9(3) . . ?
O10 Ce4 O5 74.1(4) . . ?
O10 Ce4 O7 122.9(4) . . ?
O10 Ce4 O3 76.4(4) . . ?
O10 Ce4 C70A 101.9(4) . . ?
O9 Ce4 Ce5 93.2(2) . . ?
O9 Ce4 Ce12 88.9(2) . 16 ?
O9 Ce4 O23 65.3(3) . 16 ?
O9 Ce4 O2 131.4(3) . . ?
O9 Ce4 O8 68.6(3) . . ?
O9 Ce4 O7 111.0(3) . . ?
O9 Ce4 O3 139.7(4) . . ?
O9 Ce4 C70A 91.7(4) . . ?
O23 Ce4 Ce5 152.4(2) 16 . ?
O23 Ce4 Ce12 44.8(2) 16 16 ?
O23 Ce4 C70A 68.7(4) 16 . ?
O6 Ce4 Ce5 93.3(2) . . ?
O6 Ce4 Ce12 34.3(3) . 16 ?
O6 Ce4 O9 71.4(3) . . ?
O6 Ce4 O23 64.2(3) . 16 ?
O6 Ce4 O2 69.6(3) . . ?
O6 Ce4 O8 128.3(3) . . ?
O6 Ce4 O7 122.1(4) . . ?
O6 Ce4 O3 145.7(4) . . ?
O6 Ce4 C70A 132.9(4) . . ?
O2 Ce4 Ce5 116.6(2) . . ?
O2 Ce4 Ce12 43.2(2) . 16 ?
O2 Ce4 O23 72.3(3) . 16 ?
O2 Ce4 O8 117.5(3) . . ?
O2 Ce4 O7 69.0(4) . . ?
O2 Ce4 C70A 94.2(4) . . ?
O8 Ce4 Ce5 120.0(2) . . ?
O8 Ce4 Ce12 114.0(2) . 16 ?
O8 Ce4 O23 70.0(3) . 16 ?
O8 Ce4 C70A 25.6(3) . . ?
O5 Ce4 Ce5 37.1(3) . . ?
O5 Ce4 Ce12 90.3(3) . 16 ?
O5 Ce4 O9 112.6(4) . . ?
O5 Ce4 O23 133.7(3) . 16 ?
O5 Ce4 O6 71.4(3) . . ?
O5 Ce4 O2 80.7(4) . . ?
O5 Ce4 O8 155.7(3) . . ?
O5 Ce4 O7 136.3(4) . . ?
O5 Ce4 O3 80.3(4) . . ?
O5 Ce4 C70A 151.8(4) . . ?
O7 Ce4 Ce5 141.5(2) . . ?
O7 Ce4 Ce12 88.6(3) . 16 ?
O7 Ce4 O23 65.8(3) . 16 ?
O7 Ce4 O8 50.6(3) . . ?
O7 Ce4 C70A 25.5(3) . . ?
O3 Ce4 Ce5 74.3(3) . . ?
O3 Ce4 Ce12 130.4(3) . 16 ?
O3 Ce4 O23 133.4(4) . 16 ?
O3 Ce4 O2 87.2(4) . . ?
O3 Ce4 O8 84.5(4) . . ?
O3 Ce4 O7 67.9(4) . . ?
O3 Ce4 C70A 71.7(4) . . ?
C70A Ce4 Ce5 132.2(3) . . ?
C70A Ce4 Ce12 105.1(3) . 16 ?
O14 Ce5 Ce4 151.69(18) . . ?
O14 Ce5 C30B 67.2(19) . . ?
O14 Ce5 C30A 70.0(8) . . ?
O4 Ce5 Ce4 74.1(2) . . ?
O4 Ce5 O14 134.2(3) . . ?
O4 Ce5 O44 88.7(4) . 16 ?
O4 Ce5 O12 85.3(4) . . ?
O4 Ce5 O13 67.8(4) . . ?
O4 Ce5 C30B 74.0(18) . . ?
O4 Ce5 C30A 71.3(8) . . ?
O10 Ce5 Ce4 37.3(3) . . ?
O10 Ce5 O14 134.3(4) . . ?
O10 Ce5 O4 76.1(4) . . ?
O10 Ce5 O11 71.5(4) . . ?
O10 Ce5 O38 111.6(3) . 16 ?
O10 Ce5 O44 154.1(4) . 16 ?
O10 Ce5 O5 74.7(4) . . ?
O10 Ce5 O12 82.6(3) . . ?
O10 Ce5 O13 121.4(3) . . ?
O10 Ce5 C30B 101.7(12) . . ?
O10 Ce5 C30A 100.2(6) . . ?
O11 Ce5 Ce4 93.0(2) . . ?
O11 Ce5 O14 64.6(3) . . ?
O11 Ce5 O4 139.9(4) . . ?
O11 Ce5 O44 129.7(3) . 16 ?
O11 Ce5 O12 67.8(3) . . ?
O11 Ce5 O13 110.6(3) . . ?
O11 Ce5 C30B 90.0(10) . . ?
O11 Ce5 C30A 91.7(5) . . ?
O38 Ce5 Ce4 92.1(2) 16 . ?
O38 Ce5 O14 65.0(3) 16 . ?
O38 Ce5 O4 145.7(4) 16 . ?
O38 Ce5 O11 70.4(3) 16 . ?
O38 Ce5 O44 70.3(3) 16 16 ?
O38 Ce5 O12 128.1(3) 16 . ?
O38 Ce5 O13 124.4(3) 16 . ?
O38 Ce5 C30B 132.2(19) 16 . ?
O38 Ce5 C30A 134.9(8) 16 . ?
O44 Ce5 Ce4 118.5(2) 16 . ?
O44 Ce5 O14 71.0(3) 16 . ?
O44 Ce5 O12 117.5(3) 16 . ?
O44 Ce5 O13 69.5(3) 16 . ?
O44 Ce5 C30B 93.9(7) 16 . ?
O44 Ce5 C30A 94.4(4) 16 . ?
O5 Ce5 Ce4 37.5(3) . . ?
O5 Ce5 O14 133.4(3) . . ?
O5 Ce5 O4 80.4(4) . . ?
O5 Ce5 O11 112.2(3) . . ?
O5 Ce5 O38 70.4(4) . 16 ?
O5 Ce5 O44 82.2(3) . 16 ?
O5 Ce5 O12 155.5(4) . . ?
O5 Ce5 O13 137.1(4) . . ?
O5 Ce5 C30B 154.2(17) . . ?
O5 Ce5 C30A 151.6(8) . . ?
O12 Ce5 Ce4 119.1(2) . . ?
O12 Ce5 O14 70.0(3) . . ?
O12 Ce5 C30B 25.6(3) . . ?
O12 Ce5 C30A 26.2(3) . . ?
O13 Ce5 Ce4 141.0(3) . . ?
O13 Ce5 O14 66.7(3) . . ?
O13 Ce5 O12 50.8(3) . . ?
O13 Ce5 C30B 25.3(3) . . ?
O13 Ce5 C30A 25.3(3) . . ?
C30B Ce5 Ce4 133.2(16) . . ?
C30A Ce5 Ce4 130.9(7) . . ?
Ce3 Ce6 Ce11 60.07(2) . . ?
Ce10 Ce6 Ce3 91.57(3) . . ?
Ce10 Ce6 Ce11 60.73(2) . . ?
Ce10 Ce6 Ce12 62.25(2) . . ?
Ce12 Ce6 Ce3 60.88(2) . . ?
Ce12 Ce6 Ce11 91.83(3) . . ?
O29 Ce6 Ce3 33.6(3) . . ?
O29 Ce6 Ce10 86.3(2) . . ?
O29 Ce6 Ce11 85.8(3) . . ?
O29 Ce6 Ce12 32.1(3) . . ?
O29 Ce6 O47 137.8(4) . . ?
O29 Ce6 O26 71.3(3) . . ?
O29 Ce6 O28 79.1(4) . . ?
O29 Ce6 O31 94.3(5) . . ?
O29 Ce6 O33 155.7(4) . . ?
O29 Ce6 O35 70.7(4) . . ?
O30 Ce6 Ce3 86.3(2) . . ?
O30 Ce6 Ce10 31.7(3) . . ?
O30 Ce6 Ce11 34.2(3) . . ?
O30 Ce6 Ce12 86.5(3) . . ?
O30 Ce6 O29 98.9(4) . . ?
O30 Ce6 O47 81.7(4) . . ?
O30 Ce6 O26 71.2(4) . . ?
O30 Ce6 O28 143.2(4) . . ?
O30 Ce6 O31 147.9(5) . . ?
O30 Ce6 O33 82.6(5) . . ?
O30 Ce6 O35 72.2(3) . . ?
O47 Ce6 Ce3 163.4(3) . . ?
O47 Ce6 Ce10 72.3(3) . . ?
O47 Ce6 Ce11 112.4(3) . . ?
O47 Ce6 Ce12 106.8(3) . . ?
O47 Ce6 O28 76.3(4) . . ?
O26 Ce6 Ce3 96.3(2) . . ?
O26 Ce6 Ce10 39.5(3) . . ?
O26 Ce6 Ce11 96.5(2) . . ?
O26 Ce6 Ce12 39.2(2) . . ?
O26 Ce6 O47 69.1(4) . . ?
O26 Ce6 O28 73.5(4) . . ?
O28 Ce6 Ce3 107.7(3) . . ?
O28 Ce6 Ce10 112.2(3) . . ?
O28 Ce6 Ce11 163.9(3) . . ?
O28 Ce6 Ce12 72.4(3) . . ?
O31 Ce6 Ce3 88.8(4) . . ?
O31 Ce6 Ce10 179.4(5) . . ?
O31 Ce6 Ce11 119.1(4) . . ?
O31 Ce6 Ce12 118.3(5) . . ?
O31 Ce6 O47 107.4(5) . . ?
O31 Ce6 O26 140.9(5) . . ?
O31 Ce6 O28 68.1(5) . . ?
O31 Ce6 O33 73.7(6) . . ?
O31 Ce6 O35 85.0(5) . . ?
O33 Ce6 Ce3 123.2(4) . . ?
O33 Ce6 Ce10 105.7(4) . . ?
O33 Ce6 Ce11 82.0(4) . . ?
O33 Ce6 Ce12 167.9(4) . . ?
O33 Ce6 O47 66.6(5) . . ?
O33 Ce6 O26 130.9(4) . . ?
O33 Ce6 O28 114.1(5) . . ?
O35 Ce6 Ce3 37.1(2) . . ?
O35 Ce6 Ce10 95.0(2) . . ?
O35 Ce6 Ce11 38.0(2) . . ?
O35 Ce6 Ce12 94.7(2) . . ?
O35 Ce6 O47 145.0(4) . . ?
O35 Ce6 O26 121.0(3) . . ?
O35 Ce6 O28 137.7(4) . . ?
O35 Ce6 O33 86.9(4) . . ?
O40 Ce7 Ce2 72.1(3) 16 16 ?
O40 Ce7 O23 137.0(4) 16 . ?
O40 Ce7 O22 69.2(4) 16 . ?
O40 Ce7 O21 88.6(4) 16 . ?
O40 Ce7 O8 84.7(4) 16 16 ?
O40 Ce7 C55A 75.5(4) 16 . ?
O40 Ce7 C55B 70.6(12) 16 . ?
O24 Ce7 Ce2 87.1(3) . 16 ?
O24 Ce7 O40 140.3(4) . 16 ?
O24 Ce7 O9 71.9(3) . 16 ?
O24 Ce7 O23 68.9(3) . . ?
O24 Ce7 O42 68.4(3) . 16 ?
O24 Ce7 O22 117.5(4) . . ?
O24 Ce7 O21 73.3(3) . . ?
O24 Ce7 O8 135.0(3) . 16 ?
O24 Ce7 C55A 97.2(4) . . ?
O24 Ce7 C55B 99.0(7) . . ?
O9 Ce7 Ce2 91.2(3) 16 16 ?
O9 Ce7 O40 139.6(4) 16 16 ?
O9 Ce7 O23 66.5(3) 16 . ?
O9 Ce7 O42 115.8(3) 16 16 ?
O9 Ce7 O22 125.0(4) 16 . ?
O9 Ce7 O21 130.6(3) 16 . ?
O9 Ce7 O8 71.1(3) 16 16 ?
O9 Ce7 C55A 134.6(4) 16 . ?
O9 Ce7 C55B 140.4(14) 16 . ?
O23 Ce7 Ce2 150.9(2) . 16 ?
O23 Ce7 C55A 68.5(3) . . ?
O23 Ce7 C55B 74.3(13) . . ?
O42 Ce7 Ce2 39.9(3) 16 16 ?
O42 Ce7 O40 74.2(4) 16 16 ?
O42 Ce7 O23 133.2(3) 16 . ?
O42 Ce7 O22 117.5(4) 16 . ?
O42 Ce7 O21 81.3(3) 16 . ?
O42 Ce7 O8 153.4(4) 16 16 ?
O42 Ce7 C55A 98.9(4) 16 . ?
O42 Ce7 C55B 94.4(10) 16 . ?
O22 Ce7 Ce2 140.1(3) . 16 ?
O22 Ce7 O23 68.3(4) . . ?
O22 Ce7 O21 49.8(3) . . ?
O22 Ce7 C55A 24.2(3) . . ?
O22 Ce7 C55B 26.1(5) . . ?
O21 Ce7 Ce2 120.7(2) . 16 ?
O21 Ce7 O23 68.9(3) . . ?
O21 Ce7 C55A 25.8(3) . . ?
O21 Ce7 C55B 26.1(4) . . ?
O8 Ce7 Ce2 118.3(3) 16 16 ?
O8 Ce7 O23 73.4(3) 16 . ?
O8 Ce7 O22 67.4(3) 16 . ?
O8 Ce7 O21 114.6(3) 16 . ?
O8 Ce7 C55A 91.0(4) 16 . ?
O8 Ce7 C55B 93.5(6) 16 . ?
O37 Ce7 Ce2 32.2(3) 16 16 ?
O37 Ce7 O40 77.6(4) 16 16 ?
O37 Ce7 O24 102.4(4) 16 . ?
O37 Ce7 O9 70.0(4) 16 16 ?
O37 Ce7 O23 136.1(3) 16 . ?
O37 Ce7 O42 72.1(4) 16 16 ?
O37 Ce7 O22 139.9(4) 16 . ?
O37 Ce7 O21 152.4(3) 16 . ?
O37 Ce7 O8 88.0(4) 16 16 ?
O37 Ce7 C55A 153.1(4) 16 . ?
O37 Ce7 C55B 147.9(13) 16 . ?
C55B Ce7 Ce2 127.5(13) . 16 ?
O14 Ce8 O23 117.1(3) . . ?
O14 Ce8 C60A 70.9(8) . . ?
O14 Ce8 C50A 139(3) . . ?
O19 Ce8 O14 148.4(4) . . ?
O19 Ce8 O20 50.5(4) . . ?
O19 Ce8 O23 89.8(4) . . ?
O19 Ce8 O17 114.2(4) . . ?
O19 Ce8 C60A 97.1(7) . . ?
O19 Ce8 C50A 25.2(5) . . ?
O24 Ce8 O14 64.7(3) . . ?
O24 Ce8 O19 146.7(4) . . ?
O24 Ce8 O16 130.3(3) . . ?
O24 Ce8 O20 125.5(3) . . ?
O24 Ce8 O23 64.6(3) . . ?
O24 Ce8 O25 69.9(3) . . ?
O24 Ce8 O21 75.2(3) . . ?
O24 Ce8 O18 118.2(4) . . ?
O24 Ce8 O17 68.6(3) . . ?
O24 Ce8 C60A 93.2(4) . . ?
O24 Ce8 C50A 144(3) . . ?
O16 Ce8 O14 70.4(3) . . ?
O16 Ce8 O19 81.1(4) . . ?
O16 Ce8 O20 65.8(4) . . ?
O16 Ce8 O23 123.8(3) . . ?
O16 Ce8 O17 111.9(3) . . ?
O16 Ce8 C60A 91.4(6) . . ?
O16 Ce8 C50A 70(3) . . ?
O20 Ce8 O14 123.6(3) . . ?
O20 Ce8 O23 66.0(3) . . ?
O20 Ce8 O17 164.3(3) . . ?
O20 Ce8 C60A 141.2(4) . . ?
O20 Ce8 C50A 25.4(4) . . ?
O23 Ce8 C60A 144.8(6) . . ?
O23 Ce8 C50A 79(3) . . ?
O25 Ce8 O14 65.2(3) . . ?
O25 Ce8 O19 119.5(4) . . ?
O25 Ce8 O16 72.8(3) . . ?
O25 Ce8 O20 69.1(4) . . ?
O25 Ce8 O23 64.2(3) . . ?
O25 Ce8 O21 130.8(3) . . ?
O25 Ce8 O18 139.1(4) . . ?
O25 Ce8 O17 126.1(3) . . ?
O25 Ce8 C60A 136.0(8) . . ?
O25 Ce8 C50A 94.4(5) . . ?
O21 Ce8 O14 126.7(3) . . ?
O21 Ce8 O19 76.1(4) . . ?
O21 Ce8 O16 153.5(3) . . ?
O21 Ce8 O20 107.9(4) . . ?
O21 Ce8 O23 70.0(3) . . ?
O21 Ce8 O18 87.9(4) . . ?
O21 Ce8 O17 66.7(3) . . ?
O21 Ce8 C60A 78.2(8) . . ?
O21 Ce8 C50A 94(3) . . ?
O18 Ce8 O14 82.0(4) . . ?
O18 Ce8 O19 77.1(5) . . ?
O18 Ce8 O16 73.7(4) . . ?
O18 Ce8 O20 116.2(4) . . ?
O18 Ce8 O23 156.6(4) . . ?
O18 Ce8 O17 50.4(3) . . ?
O18 Ce8 C60A 25.1(3) . . ?
O18 Ce8 C50A 95(2) . . ?
O17 Ce8 O14 66.8(3) . . ?
O17 Ce8 O23 122.2(3) . . ?
O17 Ce8 C60A 25.5(3) . . ?
O17 Ce8 C50A 138.9(6) . . ?
C50A Ce8 C60A 118.8(17) . . ?
Ce1 Ce9 Ce7 61.99(2) 16 . ?
Ce1 Ce9 Ce12 119.27(3) 16 . ?
Ce7 Ce9 Ce12 87.69(3) . . ?
Ce10 Ce9 Ce1 87.39(2) . 16 ?
Ce10 Ce9 Ce7 119.27(3) . . ?
Ce10 Ce9 Ce12 62.19(2) . . ?
O24 Ce9 Ce1 35.8(2) . 16 ?
O24 Ce9 Ce7 34.6(2) . . ?
O24 Ce9 Ce10 90.4(2) . . ?
O24 Ce9 Ce12 89.8(2) . . ?
O24 Ce9 O6 108.9(3) . 16 ?
O24 Ce9 O36 179.3(4) . . ?
O24 Ce9 O36 107.0(3) . 16 ?
O9 Ce9 Ce1 92.1(2) 16 16 ?
O9 Ce9 Ce7 35.4(2) 16 . ?
O9 Ce9 Ce10 144.8(3) 16 . ?
O9 Ce9 Ce12 88.0(3) 16 . ?
O9 Ce9 O24 69.9(3) 16 . ?
O9 Ce9 O25 109.9(4) 16 . ?
O9 Ce9 O6 68.9(3) 16 16 ?
O9 Ce9 O38 110.8(3) 16 16 ?
O9 Ce9 O36 109.8(3) 16 . ?
O9 Ce9 O36 70.4(3) 16 16 ?
O25 Ce9 Ce1 90.6(2) . 16 ?
O25 Ce9 Ce7 90.8(3) . . ?
O25 Ce9 Ce10 35.0(3) . . ?
O25 Ce9 Ce12 35.0(2) . . ?
O25 Ce9 O24 73.3(3) . . ?
O25 Ce9 O6 69.9(3) . 16 ?
O25 Ce9 O36 179.7(3) . 16 ?
O25 Ce9 O36 106.3(3) . . ?
O11 Ce9 Ce1 88.6(2) . 16 ?
O11 Ce9 Ce7 145.3(2) . . ?
O11 Ce9 Ce10 35.4(2) . . ?
O11 Ce9 Ce12 91.8(2) . . ?
O11 Ce9 O24 110.8(3) . . ?
O11 Ce9 O9 179.3(3) . 16 ?
O11 Ce9 O25 70.3(4) . . ?
O11 Ce9 O6 110.6(3) . 16 ?
O11 Ce9 O38 69.7(3) . 16 ?
O11 Ce9 O36 69.5(3) . . ?
O11 Ce9 O36 109.5(3) . 16 ?
O6 Ce9 Ce1 144.6(2) 16 16 ?
O6 Ce9 Ce7 88.2(2) 16 . ?
O6 Ce9 Ce10 91.9(2) 16 . ?
O6 Ce9 Ce12 35.0(2) 16 . ?
O6 Ce9 O36 70.5(3) 16 . ?
O6 Ce9 O36 110.0(3) 16 16 ?
O38 Ce9 Ce1 36.4(2) 16 16 ?
O38 Ce9 Ce7 92.2(2) 16 . ?
O38 Ce9 Ce10 89.1(2) 16 . ?
O38 Ce9 Ce12 146.3(2) 16 . ?
O38 Ce9 O24 72.1(3) 16 . ?
O38 Ce9 O25 111.4(3) 16 . ?
O38 Ce9 O6 178.6(3) 16 16 ?
O38 Ce9 O36 68.7(3) 16 16 ?
O38 Ce9 O36 108.6(3) 16 . ?
O36 Ce9 Ce1 89.5(2) 16 16 ?
O36 Ce9 Ce1 144.9(2) . 16 ?
O36 Ce9 Ce7 145.2(2) . . ?
O36 Ce9 Ce7 89.5(2) 16 . ?
O36 Ce9 Ce10 89.5(2) . . ?
O36 Ce9 Ce10 144.8(2) 16 . ?
O36 Ce9 Ce12 89.5(2) . . ?
O36 Ce9 Ce12 145.0(2) 16 . ?
O36 Ce9 O36 73.4(4) 16 . ?
O14 Ce10 Ce9 61.28(19) . . ?
O14 Ce10 C35A 69.3(17) . . ?
O14 Ce10 C35B 71(2) . . ?
O16 Ce10 Ce9 104.1(2) . . ?
O16 Ce10 O14 71.3(3) . . ?
O16 Ce10 C35A 25.2(4) . . ?
O16 Ce10 C35B 25.4(4) . . ?
O30 Ce10 Ce9 86.7(2) . . ?
O30 Ce10 O14 137.8(3) . . ?
O30 Ce10 O16 148.2(4) . . ?
O30 Ce10 O25 101.4(3) . . ?
O30 Ce10 O15 141.0(3) . . ?
O30 Ce10 O11 69.9(4) . . ?
O30 Ce10 O26 71.1(4) . . ?
O30 Ce10 O48 77.8(4) . . ?
O30 Ce10 O12 87.0(4) . . ?
O30 Ce10 C35A 151.6(17) . . ?
O30 Ce10 C35B 150(2) . . ?
O25 Ce10 Ce9 36.3(3) . . ?
O25 Ce10 O14 69.6(3) . . ?
O25 Ce10 O16 74.2(3) . . ?
O25 Ce10 O15 117.1(3) . . ?
O25 Ce10 O11 71.9(3) . . ?
O25 Ce10 O26 68.0(4) . . ?
O25 Ce10 O48 138.0(4) . . ?
O25 Ce10 O12 136.2(4) . . ?
O25 Ce10 C35A 97.1(9) . . ?
O25 Ce10 C35B 98.0(11) . . ?
O15 Ce10 Ce9 128.1(3) . . ?
O15 Ce10 O14 67.4(3) . . ?
O15 Ce10 O16 49.8(3) . . ?
O15 Ce10 C35A 24.8(4) . . ?
O15 Ce10 C35B 25.1(5) . . ?
O11 Ce10 Ce9 35.7(2) . . ?
O11 Ce10 O14 68.1(3) . . ?
O11 Ce10 O16 133.9(3) . . ?
O11 Ce10 O15 126.3(3) . . ?
O11 Ce10 O26 115.4(3) . . ?
O11 Ce10 O48 140.7(4) . . ?
O11 Ce10 O12 71.1(3) . . ?
O11 Ce10 C35A 137.2(17) . . ?
O11 Ce10 C35B 139(2) . . ?
O26 Ce10 Ce9 93.7(2) . . ?
O26 Ce10 O14 132.8(3) . . ?
O26 Ce10 O16 78.3(3) . . ?
O26 Ce10 O15 116.6(3) . . ?
O26 Ce10 O12 151.7(4) . . ?
O26 Ce10 C35A 96.6(12) . . ?
O26 Ce10 C35B 95.3(14) . . ?
O48 Ce10 Ce9 161.8(3) . . ?
O48 Ce10 O14 136.9(3) . . ?
O48 Ce10 O16 84.9(4) . . ?
O48 Ce10 O15 69.7(4) . . ?
O48 Ce10 O26 72.4(4) . . ?
O48 Ce10 O12 85.8(4) . . ?
O48 Ce10 C35A 74.0(17) . . ?
O48 Ce10 C35B 72(2) . . ?
O12 Ce10 Ce9 103.0(2) . . ?
O12 Ce10 O14 75.5(3) . . ?
O12 Ce10 O16 118.4(3) . . ?
O12 Ce10 O15 69.9(3) . . ?
O12 Ce10 C35A 94.4(6) . . ?
O12 Ce10 C35B 94.9(6) . . ?
C35A Ce10 Ce9 120.3(15) . . ?
C35B Ce10 Ce9 121.9(19) . . ?
Ce4 Ce11 Ce5 55.94(2) . . ?
Ce4 Ce11 Ce6 173.95(3) . . ?
Ce5 Ce11 Ce6 118.43(3) . . ?
O10 Ce11 Ce4 33.2(2) . . ?
O10 Ce11 Ce5 32.8(2) . . ?
O10 Ce11 Ce6 143.2(2) . . ?
O10 Ce11 O9 67.8(3) . . ?
O10 Ce11 O30 111.4(3) . . ?
O10 Ce11 O11 68.3(3) . . ?
O10 Ce11 O35 179.9(4) . . ?
O10 Ce11 N2B 73.4(7) . . ?
O10 Ce11 N2A 78.3(5) . . ?
O9 Ce11 Ce4 34.6(2) . . ?
O9 Ce11 Ce5 85.7(2) . . ?
O9 Ce11 Ce6 148.3(2) . . ?
O9 Ce11 O35 112.2(3) . . ?
O9 Ce11 N2B 106.1(7) . . ?
O9 Ce11 N2A 114.3(5) . . ?
O30 Ce11 Ce4 143.7(3) . . ?
O30 Ce11 Ce5 89.2(3) . . ?
O30 Ce11 Ce6 31.8(2) . . ?
O30 Ce11 O9 170.1(3) . . ?
O30 Ce11 O11 65.9(3) . . ?
O30 Ce11 O35 68.5(3) . . ?
O30 Ce11 N2B 82.6(7) . . ?
O30 Ce11 N2A 74.5(5) . . ?
O11 Ce11 Ce4 86.1(2) . . ?
O11 Ce11 Ce5 35.5(2) . . ?
O11 Ce11 Ce6 87.9(2) . . ?
O11 Ce11 O9 105.5(3) . . ?
O11 Ce11 O35 111.6(3) . . ?
O11 Ce11 N2B 114.6(7) . . ?
O11 Ce11 N2A 111.6(5) . . ?
O36 Ce11 Ce4 88.9(2) . . ?
O36 Ce11 Ce5 89.0(2) . . ?
O36 Ce11 Ce6 88.8(2) . . ?
O36 Ce11 O10 107.0(3) . . ?
O36 Ce11 O9 70.3(3) . . ?
O36 Ce11 O30 101.2(3) . . ?
O36 Ce11 O11 69.3(3) . . ?
O36 Ce11 O35 72.9(3) . . ?
O36 Ce11 N2B 175.5(7) . . ?
O36 Ce11 N2A 174.3(5) . . ?
O35 Ce11 Ce4 146.9(2) . . ?
O35 Ce11 Ce5 147.1(2) . . ?
O35 Ce11 Ce6 36.7(2) . . ?
O35 Ce11 N2B 106.8(7) . . ?
O35 Ce11 N2A 101.8(5) . . ?
O37 Ce11 Ce4 89.8(3) . . ?
O37 Ce11 Ce5 144.0(3) . . ?
O37 Ce11 Ce6 96.2(3) . . ?
O37 Ce11 O10 111.9(4) . . ?
O37 Ce11 O9 66.9(4) . . ?
O37 Ce11 O30 121.0(4) . . ?
O37 Ce11 O11 170.6(3) . . ?
O37 Ce11 O36 102.2(3) . . ?
O37 Ce11 O35 68.2(4) . . ?
O37 Ce11 N2B 73.7(7) . . ?
O37 Ce11 N2A 77.2(5) . . ?
N2B Ce11 Ce4 89.2(7) . . ?
N2B Ce11 Ce5 93.4(6) . . ?
N2B Ce11 Ce6 93.5(7) . . ?
N2A Ce11 Ce4 96.8(4) . . ?
N2A Ce11 Ce5 94.8(5) . . ?
N2A Ce11 Ce6 85.7(4) . . ?
Ce6 Ce12 Ce4 120.17(3) . 16 ?
O29 Ce12 Ce4 90.7(3) . 16 ?
O29 Ce12 Ce6 32.3(3) . . ?
O29 Ce12 O20 148.4(4) . . ?
O29 Ce12 O27 75.6(4) . . ?
O29 Ce12 O23 136.0(4) . . ?
O29 Ce12 O25 100.8(4) . . ?
O29 Ce12 O26 71.9(4) . . ?
O29 Ce12 O6 69.2(4) . 16 ?
O29 Ce12 O1 125.7(4) . 16 ?
O29 Ce12 O2 85.4(4) . 16 ?
O29 Ce12 C75A 104.0(4) . 16 ?
O20 Ce12 Ce4 120.7(3) . 16 ?
O20 Ce12 Ce6 116.9(3) . . ?
O20 Ce12 O27 87.6(4) . . ?
O20 Ce12 O23 73.5(4) . . ?
O20 Ce12 O1 69.7(4) . 16 ?
O20 Ce12 O2 119.3(4) . 16 ?
O20 Ce12 C75A 95.1(5) . 16 ?
O27 Ce12 Ce4 124.0(3) . 16 ?
O27 Ce12 Ce6 71.6(3) . . ?
O27 Ce12 O23 136.9(4) . . ?
O27 Ce12 O1 69.3(4) . 16 ?
O27 Ce12 O2 82.5(4) . 16 ?
O27 Ce12 C75A 70.6(4) . 16 ?
O23 Ce12 Ce4 48.6(2) . 16 ?
O23 Ce12 Ce6 151.5(2) . . ?
O23 Ce12 C75A 72.9(3) . 16 ?
O25 Ce12 Ce4 92.5(2) . 16 ?
O25 Ce12 Ce6 86.0(3) . . ?
O25 Ce12 O20 76.7(4) . . ?
O25 Ce12 O27 143.1(4) . . ?
O25 Ce12 O23 70.2(3) . . ?
O25 Ce12 O26 67.9(4) . . ?
O25 Ce12 O1 131.9(4) . 16 ?
O25 Ce12 O2 134.3(4) . 16 ?
O25 Ce12 C75A 143.0(3) . 16 ?
O26 Ce12 Ce4 149.8(3) . 16 ?
O26 Ce12 Ce6 39.6(3) . . ?
O26 Ce12 O20 78.3(4) . . ?
O26 Ce12 O27 76.4(4) . . ?
O26 Ce12 O23 133.6(3) . . ?
O26 Ce12 O1 133.3(4) . 16 ?
O26 Ce12 O2 152.0(4) . 16 ?
O26 Ce12 C75A 146.6(3) . 16 ?
O6 Ce12 Ce4 33.9(2) 16 16 ?
O6 Ce12 Ce6 91.2(2) 16 . ?
O6 Ce12 O20 135.9(4) 16 . ?
O6 Ce12 O27 135.2(3) 16 . ?
O6 Ce12 O23 67.1(3) 16 . ?
O6 Ce12 O25 72.0(3) 16 . ?
O6 Ce12 O26 115.9(3) 16 . ?
O6 Ce12 O1 110.8(4) 16 16 ?
O6 Ce12 O2 68.2(3) 16 16 ?
O6 Ce12 C75A 91.7(4) 16 16 ?
O1 Ce12 Ce4 76.9(3) 16 16 ?
O1 Ce12 Ce6 140.0(3) 16 . ?
O1 Ce12 O23 67.9(4) 16 . ?
O1 Ce12 O2 50.7(3) 16 16 ?
O1 Ce12 C75A 25.4(3) 16 16 ?
O2 Ce12 Ce4 41.9(3) 16 16 ?
O2 Ce12 Ce6 116.0(3) 16 . ?
O2 Ce12 O23 74.3(3) 16 . ?
O2 Ce12 C75A 25.9(3) 16 16 ?
C75A Ce12 Ce6 128.4(2) 16 . ?
C14A S1A C11A 98.5(8) . . ?
C16A S2A C19A 93(3) . . ?
C24A S13A C21A 93.9(9) . . ?
C51A S6A C54A 94.2(9) . . ?
C69A S15A C66A 92.8(10) . . ?
C49A S5A C46A 90(5) . . ?
C26B S14B C29B 92.8(12) . . ?
Ce1 O14 Ce5 85.7(3) 16 . ?
Ce1 O14 Ce8 87.8(3) 16 . ?
Ce1 O14 Ce10 149.8(4) 16 . ?
Ce8 O14 Ce5 149.7(3) . . ?
Ce10 O14 Ce5 84.9(3) . . ?
Ce10 O14 Ce8 86.0(3) . . ?
Ce6 O29 Ce3 114.0(5) . . ?
Ce12 O29 Ce3 115.8(4) . . ?
Ce12 O29 Ce6 115.5(4) . . ?
C15B O40 Ce7 136.9(15) . 16 ?
C65A O4 Ce5 134.7(15) . . ?
C65B O4 Ce5 132.9(8) . . ?
C50A O19 Ce8 95(2) . . ?
C50B O19 Ce8 96.9(11) . . ?
Ce1 O24 Ce8 106.9(3) 16 . ?
Ce1 O24 Ce9 107.5(4) 16 . ?
Ce7 O24 Ce1 115.9(4) . 16 ?
Ce7 O24 Ce8 108.4(4) . . ?
Ce7 O24 Ce9 109.5(3) . . ?
Ce9 O24 Ce8 108.4(4) . . ?
Ce8 O16 Ce10 94.1(3) . . ?
C35A O16 Ce8 128(4) . . ?
C35A O16 Ce10 93.8(15) . . ?
C35B O16 Ce8 133(5) . . ?
C35B O16 Ce10 93.5(17) . . ?
Ce4 O10 Ce11 112.1(4) . . ?
Ce5 O10 Ce4 105.7(4) . . ?
Ce5 O10 Ce11 112.6(4) . . ?
Ce4 O9 Ce7 111.8(4) . 16 ?
Ce4 O9 Ce9 109.7(4) . 16 ?
Ce4 O9 Ce11 108.7(3) . . ?
Ce7 O9 Ce9 108.7(3) 16 16 ?
Ce7 O9 Ce11 108.7(4) 16 . ?
Ce9 O9 Ce11 109.2(4) 16 . ?
Ce6 O30 Ce10 116.8(5) . . ?
Ce6 O30 Ce11 113.9(4) . . ?
Ce10 O30 Ce11 114.1(4) . . ?
Ce12 O20 Ce8 95.7(4) . . ?
C50A O20 Ce8 88(2) . . ?
C50A O20 Ce12 162(8) . . ?
C50B O20 Ce8 89.5(10) . . ?
C50B O20 Ce12 153.4(16) . . ?
C45A O27 Ce12 136.9(16) . . ?
C45B O27 Ce12 136.3(12) . . ?
C25A O47 Ce6 131.3(10) . . ?
Ce4 O23 Ce8 149.0(4) 16 . ?
Ce7 O23 Ce4 85.7(3) . 16 ?
Ce7 O23 Ce8 85.2(3) . . ?
Ce12 O23 Ce4 86.6(3) . 16 ?
Ce12 O23 Ce7 149.8(5) . . ?
Ce12 O23 Ce8 86.5(3) . . ?
Ce9 O25 Ce8 108.4(4) . . ?
Ce10 O25 Ce8 106.7(3) . . ?
Ce10 O25 Ce9 108.8(4) . . ?
Ce10 O25 Ce12 116.9(4) . . ?
Ce12 O25 Ce8 106.6(4) . . ?
Ce12 O25 Ce9 109.2(4) . . ?
C35A O15 Ce10 96.1(15) . . ?
C35B O15 Ce10 95.5(17) . . ?
Ce5 O11 Ce11 107.7(4) . . ?
Ce9 O11 Ce5 109.9(4) . . ?
Ce9 O11 Ce11 111.0(3) . . ?
Ce10 O11 Ce5 110.3(3) . . ?
Ce10 O11 Ce9 108.8(4) . . ?
Ce10 O11 Ce11 109.1(4) . . ?
Ce10 O26 Ce6 100.9(4) . . ?
Ce12 O26 Ce6 101.3(3) . . ?
Ce12 O26 Ce10 106.3(4) . . ?
Ce4 O6 Ce3 108.5(3) . 16 ?
Ce4 O6 Ce9 109.8(4) . 16 ?
Ce4 O6 Ce12 111.8(4) . 16 ?
Ce9 O6 Ce3 109.2(4) 16 16 ?
Ce12 O6 Ce3 108.8(4) 16 16 ?
Ce12 O6 Ce9 108.8(3) 16 16 ?
Ce1 O38 Ce3 109.4(4) . . ?
Ce1 O38 Ce9 107.0(4) . 16 ?
Ce5 O38 Ce1 109.6(3) 16 . ?
Ce5 O38 Ce3 109.2(4) 16 . ?
Ce5 O38 Ce9 109.9(4) 16 16 ?
Ce9 O38 Ce3 111.7(3) 16 . ?
Ce3 O36 Ce9 110.0(4) . . ?
Ce3 O36 Ce9 110.6(3) . 16 ?
Ce9 O36 Ce9 106.6(4) 16 . ?
Ce11 O36 Ce3 109.3(4) . . ?
Ce11 O36 Ce9 110.2(3) . . ?
Ce11 O36 Ce9 110.1(4) . 16 ?
C75B O1 Ce12 93.7(14) . 16 ?
Ce1 O42 Ce2 101.2(4) . . ?
Ce1 O42 Ce7 106.3(4) . 16 ?
Ce7 O42 Ce2 100.8(3) 16 . ?
C45A O28 Ce6 133.4(16) . . ?
C45B O28 Ce6 132.9(12) . . ?
Ce5 O44 Ce1 95.8(3) 16 . ?
C5A O44 Ce1 93.8(13) . . ?
C5B O44 Ce1 91.8(11) . . ?
C5B O44 Ce5 132.0(18) . 16 ?
C40A O32 Ce2 137.8(12) . . ?
C40B O32 Ce2 134.1(17) . . ?
C20A O34 Ce2 145.1(16) . . ?
C20B O34 Ce2 140.1(15) . . ?
C40A O31 Ce6 148.5(14) . . ?
C40B O31 Ce6 137(2) . . ?
C55A O22 Ce7 98.5(10) . . ?
C55B O22 Ce7 90(2) . . ?
C10A O46 Ce2 128.0(9) . . ?
C15A O41 Ce2 132.3(9) . . ?
C15B O41 Ce2 132.5(19) . . ?
C10A O45 Ce1 136.1(9) . . ?
Ce8 O21 Ce7 93.4(3) . . ?
C55A O21 Ce7 88.7(8) . . ?
C55A O21 Ce8 134.8(8) . . ?
C55B O21 Ce7 82(2) . . ?
C55B O21 Ce8 148(3) . . ?
Ce4 O2 Ce12 95.0(3) . 16 ?
C75A O2 Ce4 127.0(7) . . ?
C75B O2 Ce4 130(2) . . ?
C75B O2 Ce12 92.6(13) . 16 ?
C20A O33 Ce6 133.4(19) . . ?
C20B O33 Ce6 133.9(14) . . ?
Ce7 O8 Ce4 95.5(3) 16 . ?
C70A O8 Ce4 91.6(9) . . ?
C70A O8 Ce7 127.3(9) . 16 ?
C60A O18 Ce8 96.9(10) . . ?
C60B O18 Ce8 101.5(11) . . ?
C25A O48 Ce10 138.0(10) . . ?
Ce4 O5 Ce3 112.5(4) . 16 ?
Ce5 O5 Ce3 112.6(4) . 16 ?
Ce5 O5 Ce4 105.4(4) . . ?
Ce1 O39 Ce3 113.1(4) . . ?
Ce2 O39 Ce1 115.8(4) . . ?
Ce2 O39 Ce3 115.4(4) . . ?
C70A O7 Ce4 94.0(9) . . ?
Ce1 O17 Ce8 94.9(3) 16 . ?
C60A O17 Ce8 87.3(11) . . ?
C60B O17 Ce1 145.9(13) . 16 ?
C60B O17 Ce8 91.6(11) . . ?
Ce10 O12 Ce5 96.7(3) . . ?
C30B O12 Ce5 92.8(14) . . ?
C30B O12 Ce10 122(4) . . ?
C30A O12 Ce5 91.8(9) . . ?
C30A O12 Ce10 128(2) . . ?
C5A O43 Ce1 93.2(12) . . ?
C5B O43 Ce1 91.1(10) . . ?
C30B O13 Ce5 94.9(13) . . ?
C30A O13 Ce5 94.6(9) . . ?
Ce2 O35 Ce3 106.7(3) . . ?
Ce2 O35 Ce6 126.1(4) . . ?
Ce2 O35 Ce11 106.1(4) . . ?
Ce3 O35 Ce11 104.5(4) . . ?
Ce6 O35 Ce3 106.3(4) . . ?
Ce6 O35 Ce11 105.3(3) . . ?
C65A O3 Ce4 134.2(15) . . ?
C65B O3 Ce4 132.7(10) . . ?
Ce2 O37 Ce7 115.3(4) . 16 ?
Ce2 O37 Ce11 114.2(5) . . ?
Ce7 O37 Ce11 113.8(4) 16 . ?
C80A N1A Ce3 120.8(12) . . ?
C80A N1A C76A 115.1(15) . . ?
C76A N1A Ce3 123.8(11) . . ?
C83B C84B H84B 120.0 . . ?
C83B C84B C85B 120.0 . . ?
C85B C84B H84B 120.0 . . ?
C84B C83B H83B 120.0 . . ?
C82B C83B C84B 120.0 . . ?
C82B C83B H83B 120.0 . . ?
C83B C82B H82B 120.0 . . ?
C83B C82B C81B 120.0 . . ?
C81B C82B H82B 120.0 . . ?
C82B C81B H81B 120.0 . . ?
N2B C81B C82B 120.0 . . ?
N2B C81B H81B 120.0 . . ?
C81B N2B Ce11 117.6(13) . . ?
C81B N2B C85B 120.0 . . ?
C85B N2B Ce11 122.3(13) . . ?
C84B C85B H85B 120.0 . . ?
N2B C85B C84B 120.0 . . ?
N2B C85B H85B 120.0 . . ?
N1A C80A H80A 118.0 . . ?
N1A C80A C79A 123.9(18) . . ?
C79A C80A H80A 118.0 . . ?
C80A C79A H79A 120.7 . . ?
C78A C79A C80A 119(2) . . ?
C78A C79A H79A 120.7 . . ?
C79A C78A H78A 120.6 . . ?
C79A C78A C77A 118.9(19) . . ?
C77A C78A H78A 120.6 . . ?
C78A C77A H77A 119.7 . . ?
C78A C77A C76A 121(2) . . ?
C76A C77A H77A 119.7 . . ?
N1A C76A C77A 122.7(18) . . ?
N1A C76A H76A 118.7 . . ?
C77A C76A H76A 118.7 . . ?
O44 C5A Ce1 60.1(11) . . ?
O44 C5A C4A 111.4(16) . . ?
O43 C5A Ce1 61.8(11) . . ?
O43 C5A O44 120.8(18) . . ?
O43 C5A C4A 123.9(16) . . ?
C4A C5A Ce1 149(2) . . ?
C2B C3B H3B 131.0 . . ?
C2B C3B C4B 98(2) . . ?
C4B C3B H3B 131.0 . . ?
C3B C2B H2B 119.7 . . ?
C1B C2B C3B 121(3) . . ?
C1B C2B H2B 119.7 . . ?
C2B C1B H1B 125.7 . . ?
C2B C1B S11B 109(3) . . ?
S11B C1B H1B 125.7 . . ?
C1B S11B C4B 97.3(16) . . ?
C3B C4B S11B 115.4(18) . . ?
C5B C4B C3B 124.8(15) . . ?
C5B C4B S11B 119.8(14) . . ?
C2A C3A H3A 129.0 . . ?
C2A C3A C4A 101.9(16) . . ?
C4A C3A H3A 129.0 . . ?
C3A C2A H2A 118.5 . . ?
C3A C2A C1A 123(2) . . ?
C1A C2A H2A 118.5 . . ?
C2A C1A H1A 128.1 . . ?
C2A C1A S11A 104(2) . . ?
S11A C1A H1A 128.1 . . ?
C1A S11A C4A 98(2) . . ?
C5A C4A S11A 116.7(12) . . ?
C3A C4A C5A 130.3(15) . . ?
C3A C4A S11A 113.0(17) . . ?
O46 C10A C9A 115.7(14) . . ?
O45 C10A O46 128.6(13) . . ?
O45 C10A C9A 115.7(14) . . ?
C10A C9A S12A 124.6(11) . . ?
C10A C9A C8A 123.3(11) . . ?
C10A C9A C8C 124.6(11) . . ?
C10A C9A S12C 123.3(11) . . ?
C8A C9A S12A 112.0(9) . . ?
S12C C9A C8C 112.0(9) . . ?
C7A C6A H6A 123.3 . . ?
C7A C6A H6AA 123.3 . . ?
C7A C6A S12A 113.4(14) . . ?
C7A C6A C8C 113.4(14) . . ?
S12A C6A H6A 123.3 . . ?
C8C C6A H6AA 123.3 . . ?
C6A C7A H7A 123.6 . . ?
C6A C7A H7AA 123.6 . . ?
C8A C7A C6A 112.8(15) . . ?
C8A C7A H7A 123.6 . . ?
S12C C7A C6A 112.8(15) . . ?
S12C C7A H7AA 123.6 . . ?
O40 C15A O41 126.7(13) . . ?
O40 C15A C14A 115.9(12) . . ?
O41 C15A C14A 117.3(12) . . ?
C15A C14A S1A 124.9(11) . . ?
C13A C14A S1A 113.5(9) . . ?
C13A C14A C15A 121.6(12) . . ?
C14A C13A H13A 126.3 . . ?
C14A C13A C12A 107.5(8) . . ?
C12A C13A H13A 126.3 . . ?
S1A C11A H11A 127.7 . . ?
C12A C11A S1A 104.6(9) . . ?
C12A C11A H11A 127.7 . . ?
C13A C12A H12A 122.1 . . ?
C11A C12A C13A 115.7(8) . . ?
C11A C12A H12A 122.1 . . ?
O8 C70A Ce4 62.9(8) . . ?
O8 C70A C69A 120.3(14) . . ?
O7 C70A Ce4 60.5(7) . . ?
O7 C70A O8 121.8(13) . . ?
O7 C70A C69A 117.9(13) . . ?
C69A C70A Ce4 167.3(11) . . ?
C70A C69A S15A 121.2(13) . . ?
C70A C69A C68A 124.1(15) . . ?
C70A C69A C68C 121.2(13) . . ?
C70A C69A S15C 124.1(15) . . ?
C68A C69A S15A 114.5(10) . . ?
S15C C69A C68C 114.5(10) . . ?
C69A C68A H68A 127.8 . . ?
C67A C68A C69A 104.4(14) . . ?
C67A C68A H68A 127.8 . . ?
C68A C67A H67A 122.2 . . ?
C66A C67A C68A 115.5(19) . . ?
C66A C67A H67A 122.2 . . ?
C66A C67A H67B 122.2 . . ?
C66A C67A S15C 115.5(19) . . ?
S15C C67A H67B 122.2 . . ?
S15A C66A H66A 123.8 . . ?
C67A C66A S15A 112.4(16) . . ?
C67A C66A H66B 123.8 . . ?
C67A C66A H66A 123.8 . . ?
C67A C66A C68C 112.4(16) . . ?
C68C C66A H66B 123.8 . . ?
O4 C65A O3 122(3) . . ?
O4 C65A C64A 126(2) . . ?
O3 C65A C64A 112(2) . . ?
C65A C64A S9A 115(2) . . ?
C63A C64A C65A 127(3) . . ?
C63A C64A S9A 118(4) . . ?
C61A C62A H62A 120.2 . . ?
C61A C62A C63A 120(3) . . ?
C63A C62A H62A 120.2 . . ?
C62A C61A H61A 126.2 . . ?
C62A C61A S9A 108(2) . . ?
S9A C61A H61A 126.2 . . ?
O1 C75A Ce12 60.6(9) . 16 ?
O1 C75A O2 120.0(17) . . ?
O1 C75A C74A 116.5(16) . . ?
O2 C75A Ce12 61.5(9) . 16 ?
O2 C75A C74A 123.5(17) . . ?
C75A C74A S10A 114.0(15) . . ?
C73A C74A C75A 124.8(18) . . ?
C73A C74A S10A 121.0(16) . . ?
C71A C72A H72A 120.3 . . ?
C71A C72A C73A 119.4(16) . . ?
C73A C72A H72A 120.3 . . ?
C72A C71A H71A 124.7 . . ?
C72A C71A S10A 110.6(13) . . ?
S10A C71A H71A 124.7 . . ?
O34 C20A O33 126(2) . . ?
O34 C20A C19A 112.8(19) . . ?
O33 C20A C19A 121(2) . . ?
C20A C19A S2A 117(2) . . ?
C18A C19A S2A 110(2) . . ?
C18A C19A C20A 132(3) . . ?
C19A C18A H18A 124.1 . . ?
C17A C18A C19A 111.9(16) . . ?
C17A C18A H18A 124.1 . . ?
S2A C16A H16A 124.5 . . ?
C17A C16A S2A 111(3) . . ?
C17A C16A H16A 124.5 . . ?
O22 C55A Ce7 57.3(9) . . ?
O22 C55A O21 122.1(15) . . ?
O22 C55A C54A 121.2(13) . . ?
O21 C55A Ce7 65.6(8) . . ?
O21 C55A C54A 116.6(12) . . ?
C54A C55A Ce7 167.7(11) . . ?
C55A C54A S6A 115.3(10) . . ?
C53A C54A S6A 111.5(12) . . ?
C53A C54A C55A 133.2(12) . . ?
C54A C53A H53A 125.1 . . ?
C54A C53A C52A 109.9(11) . . ?
C52A C53A H53A 125.1 . . ?
C53A C52A H52A 122.2 . . ?
C51A C52A C53A 115.7(11) . . ?
C51A C52A H52A 122.2 . . ?
S6A C51A H51A 125.7 . . ?
C52A C51A S6A 108.6(12) . . ?
C52A C51A H51A 125.7 . . ?
O18 C60A Ce8 58.0(9) . . ?
O18 C60A O17 124.6(18) . . ?
O18 C60A C59A 114.2(19) . . ?
O17 C60A Ce8 67.3(10) . . ?
O17 C60A C59A 118.6(17) . . ?
C59A C60A Ce8 169(2) . . ?
C60A C59A S7A 117.2(16) . . ?
C58A C59A C60A 123(2) . . ?
C58A C59A S7A 118.6(19) . . ?
C56A C57A H57A 121.5 . . ?
C56A C57A C58A 117(3) . . ?
C58A C57A H57A 121.5 . . ?
C57A C56A H56A 125.0 . . ?
C57A C56A S7A 110(2) . . ?
S7A C56A H56A 125.0 . . ?
O12 C30B Ce5 61.7(12) . . ?
O12 C30B C29B 121(3) . . ?
O13 C30B Ce5 59.8(12) . . ?
O13 C30B O12 121(2) . . ?
O13 C30B C29B 113(4) . . ?
C29B C30B Ce5 150(4) . . ?
C30B C29B S14B 124(4) . . ?
C28B C29B S14B 112.6(15) . . ?
C28B C29B C30B 123(4) . . ?
C29B C28B H28B 125.0 . . ?
C27B C28B C29B 109.9(19) . . ?
C27B C28B H28B 125.0 . . ?
C28B C27B H27B 122.7 . . ?
C28B C27B C26B 115(2) . . ?
C26B C27B H27B 122.7 . . ?
S14B C26B H26B 125.0 . . ?
C27B C26B S14B 110.0(14) . . ?
C27B C26B H26B 125.0 . . ?
O47 C25A O48 125.5(14) . . ?
O47 C25A C24A 116.9(16) . . ?
O48 C25A C24A 117.5(15) . . ?
C25A C24A S13A 124.3(13) . . ?
C25A C24A C23A 122.1(15) . . ?
C25A C24A C23C 124.3(13) . . ?
C25A C24A S13C 122.1(15) . . ?
C23A C24A S13A 113.1(10) . . ?
S13C C24A C23C 113.1(10) . . ?
C24A C23A H23A 127.8 . . ?
C22A C23A C24A 104.3(13) . . ?
C22A C23A H23A 127.8 . . ?
C23A C22A H22A 120.8 . . ?
C23A C22A C21A 118.4(16) . . ?
C21A C22A H22A 120.8 . . ?
C21A C22A H22B 120.8 . . ?
S13C C22A H22B 120.8 . . ?
S13C C22A C21A 118.4(16) . . ?
S13A C21A H21A 124.9 . . ?
C22A C21A S13A 110.1(13) . . ?
C22A C21A H21B 124.9 . . ?
C22A C21A H21A 124.9 . . ?
C22A C21A C23C 110.1(13) . . ?
C23C C21A H21B 124.9 . . ?
O27 C45A O28 125(3) . . ?
O27 C45A C44A 122(3) . . ?
O28 C45A C44A 113(2) . . ?
C45A C44A S4A 115(3) . . ?
C43A C44A C45A 134(5) . . ?
C43A C44A S4A 111(5) . . ?
C42A C41A H41A 124.5 . . ?
C42A C41A S4A 111(2) . . ?
S4A C41A H41A 124.5 . . ?
C41A C42A H42A 123.9 . . ?
C41A C42A C43A 112(4) . . ?
C43A C42A H42A 123.9 . . ?
O19 C50A Ce8 59.8(17) . . ?
O19 C50A O20 125(3) . . ?
O19 C50A C49A 103(4) . . ?
O20 C50A Ce8 66.4(18) . . ?
O20 C50A C49A 129(5) . . ?
C49A C50A Ce8 161(4) . . ?
C50A C49A S5A 124(4) . . ?
C48A C49A S5A 118(6) . . ?
C48A C49A C50A 119(6) . . ?
C49A C48A H48A 127.6 . . ?
C49A C48A C47A 105(8) . . ?
C47A C48A H48A 127.6 . . ?
C48A C47A H47A 121.4 . . ?
C46A C47A C48A 117(10) . . ?
C46A C47A H47A 121.4 . . ?
S5A C46A H46A 124.8 . . ?
C47A C46A S5A 110(8) . . ?
C47A C46A H46A 124.8 . . ?
C35A C34A S8A 119.2(15) . . ?
C33A C34A C35A 120.1(17) . . ?
C33A C34A S8A 120.7(14) . . ?
C31A C32A H32A 122.9 . . ?
C33A C32A H32A 122.9 . . ?
C33A C32A C31A 114.2(17) . . ?
C32A C31A H31A 122.0 . . ?
C32A C31A S8A 116.1(18) . . ?
S8A C31A H31A 122.0 . . ?
O16 C35A Ce10 60.9(13) . . ?
O16 C35A C34A 126.5(19) . . ?
O15 C35A Ce10 59.2(13) . . ?
O15 C35A O16 119.5(18) . . ?
O15 C35A C34A 112.9(17) . . ?
C34A C35A Ce10 160(5) . . ?
O32 C40A O31 121.4(17) . . ?
O32 C40A C39A 125.0(16) . . ?
O31 C40A C39A 112.3(15) . . ?
C40A C39A S3A 116.4(13) . . ?
C38A C39A C40A 129.8(14) . . ?
C38A C39A S3A 113.8(10) . . ?
C36A C37A H37A 125.7 . . ?
C38A C37A H37A 125.7 . . ?
C38A C37A C36A 108.5(10) . . ?
C37A C36A H36A 120.9 . . ?
C37A C36A S3A 118.2(12) . . ?
S3A C36A H36A 120.9 . . ?
C18A C17A H17A 123.8 . . ?
C16A C17A C18A 112.4(18) . . ?
C16A C17A H17A 123.8 . . ?
O44 C5B Ce1 61.7(10) . . ?
O44 C5B C4B 115.1(14) . . ?
O43 C5B Ce1 63.5(10) . . ?
O43 C5B O44 121.3(18) . . ?
O43 C5B C4B 120.4(14) . . ?
C4B C5B Ce1 175.9(12) . . ?
C14B C13B H13B 124.6 . . ?
C14B C13B C12B 110.8(19) . . ?
C12B C13B H13B 124.6 . . ?
C13B C14B C15B 130(4) . . ?
C13B C14B S1B 111.8(19) . . ?
C15B C14B S1B 118(4) . . ?
O40 C15B C14B 124(3) . . ?
O41 C15B O40 126(2) . . ?
O41 C15B C14B 110(2) . . ?
C14B S1B C11B 95.0(13) . . ?
S1B C11B H11B 125.3 . . ?
C12B C11B S1B 109.5(18) . . ?
C12B C11B H11B 125.3 . . ?
C13B C12B C11B 113.0(19) . . ?
C13B C12B H12B 123.5 . . ?
C11B C12B H12B 123.5 . . ?
O22 C55B Ce7 64.2(18) . . ?
O22 C55B O21 126(3) . . ?
O22 C55B C54B 102(3) . . ?
O21 C55B Ce7 72.4(18) . . ?
O21 C55B C54B 113(3) . . ?
C54B C55B Ce7 163(2) . . ?
C55B C54B S6B 122(2) . . ?
C55B C54B C53B 132(3) . . ?
C53B C54B S6B 106(4) . . ?
C54B S6B C51B 106.1(17) . . ?
S6B C51B H51B 128.4 . . ?
C52B C51B S6B 103(3) . . ?
C52B C51B H51B 128.4 . . ?
C51B C52B H52B 120.5 . . ?
C51B C52B C53B 119(5) . . ?
C53B C52B H52B 120.5 . . ?
C54B C53B C52B 106(6) . . ?
C54B C53B H53B 127.0 . . ?
C52B C53B H53B 127.0 . . ?
C36A S3A C39A 89.8(10) . . ?
C39A C38A H38A 125.1 . . ?
C37A C38A C39A 109.7(8) . . ?
C37A C38A H38A 125.1 . . ?
O32 C40B O31 121(3) . . ?
O32 C40B C39B 106(4) . . ?
O31 C40B C39B 110(2) . . ?
C40B C39B S3B 146(4) . . ?
C38B C39B C40B 95(4) . . ?
C38B C39B S3B 118.5(15) . . ?
C39B S3B C36B 85.4(14) . . ?
S3B C36B H36B 120.9 . . ?
C37B C36B S3B 118.3(15) . . ?
C37B C36B H36B 120.9 . . ?
C36B C37B H37B 125.6 . . ?
C38B C37B C36B 108.9(11) . . ?
C38B C37B H37B 125.6 . . ?
C39B C38B H38B 125.5 . . ?
C37B C38B C39B 109.0(11) . . ?
C37B C38B H38B 125.5 . . ?
O34 C20B C19B 118.8(16) . . ?
O33 C20B O34 130(2) . . ?
O33 C20B C19B 109.2(16) . . ?
C20B C19B S2B 114.6(13) . . ?
C18B C19B C20B 134.3(16) . . ?
C18B C19B S2B 111.2(17) . . ?
C19B C18B H18B 128.7 . . ?
C19B C18B C17B 103(2) . . ?
C17B C18B H18B 128.7 . . ?
C18B C17B H17B 117.9 . . ?
C16B C17B C18B 124(3) . . ?
C16B C17B H17B 117.9 . . ?
C17B C16B H16B 130.0 . . ?
C17B C16B S2B 100.0(15) . . ?
S2B C16B H16B 130.0 . . ?
C19B S2B C16B 102.1(10) . . ?
O19 C50B Ce8 58.2(9) . . ?
O19 C50B O20 122.8(17) . . ?
O19 C50B C49B 122.0(16) . . ?
O20 C50B Ce8 64.9(9) . . ?
O20 C50B C49B 114.5(14) . . ?
C49B C50B Ce8 176.9(14) . . ?
C50B C49B S5B 119.1(14) . . ?
C48B C49B C50B 129.3(15) . . ?
C48B C49B S5B 111.6(15) . . ?
C46B S5B C49B 93.8(12) . . ?
S5B C46B H46B 125.4 . . ?
C47B C46B S5B 109.1(18) . . ?
C47B C46B H46B 125.4 . . ?
C46B C47B H47B 122.6 . . ?
C48B C47B C46B 115(2) . . ?
C48B C47B H47B 122.6 . . ?
C49B C48B C47B 110(2) . . ?
C49B C48B H48B 124.8 . . ?
C47B C48B H48B 124.8 . . ?
C41A S4A C44A 93(3) . . ?
C44A C43A H43A 124.2 . . ?
C42A C43A C44A 112(6) . . ?
C42A C43A H43A 124.2 . . ?
C45B C44B S4B 119.8(17) . . ?
C43B C44B C45B 129(2) . . ?
C43B C44B S4B 110.8(15) . . ?
O27 C45B O28 125.8(18) . . ?
O27 C45B C44B 111.8(16) . . ?
O28 C45B C44B 122.4(18) . . ?
C44B C43B H43B 127.7 . . ?
C44B C43B C42B 104.7(16) . . ?
C42B C43B H43B 127.7 . . ?
C41B S4B C44B 99.9(12) . . ?
S4B C41B H41B 129.4 . . ?
C42B C41B S4B 101.2(15) . . ?
C42B C41B H41B 129.4 . . ?
C43B C42B H42B 118.3 . . ?
C41B C42B C43B 123(2) . . ?
C41B C42B H42B 118.3 . . ?
C9A S12A C6A 93.1(9) . . ?
C9A C8A H8A 125.8 . . ?
C7A C8A C9A 108.3(12) . . ?
C7A C8A H8A 125.8 . . ?
C64A S9A C61A 92(2) . . ?
C59A S7A C56A 89.8(15) . . ?
C31A S8A C34A 86.3(14) . . ?
C71A S10A C74A 87.7(12) . . ?
C64A C63A C62A 103(5) . . ?
C64A C63A H63A 128.3 . . ?
C62A C63A H63A 128.3 . . ?
C34A C33A H33A 128.8 . . ?
C32A C33A C34A 102.5(14) . . ?
C32A C33A H33A 128.8 . . ?
C59A C58A C57A 104(2) . . ?
C59A C58A H58A 127.8 . . ?
C57A C58A H58A 127.8 . . ?
C74A C73A H73A 130.2 . . ?
C72A C73A C74A 99.5(17) . . ?
C72A C73A H73A 130.2 . . ?
C72B C71B H71B 123.6 . . ?
C72B C71B S10B 112.8(19) . . ?
S10B C71B H71B 123.6 . . ?
C72B C73B H73B 126.7 . . ?
C72B C73B C74B 106.6(18) . . ?
C74B C73B H73B 126.7 . . ?
C71B C72B C73B 114.0(19) . . ?
C71B C72B H72B 123.0 . . ?
C73B C72B H72B 123.0 . . ?
C71B S10B C74B 90.3(13) . . ?
C73B C74B S10B 116.2(18) . . ?
C73B C74B C75B 124(3) . . ?
C75B C74B S10B 119(2) . . ?
O1 C75B Ce12 60.5(12) . 16 ?
O1 C75B O2 118(2) . . ?
O1 C75B C74B 123(2) . . ?
O2 C75B Ce12 61.4(12) . 16 ?
O2 C75B C74B 118(2) . . ?
C74B C75B Ce12 156(3) . 16 ?
O4 C65B C64B 120.1(12) . . ?
O3 C65B O4 125.2(13) . . ?
O3 C65B C64B 114.4(12) . . ?
C65B C64B S9B 116.7(11) . . ?
C63B C64B C65B 126.5(12) . . ?
C63B C64B S9B 116.7(10) . . ?
C61B S9B C64B 90.5(10) . . ?
S9B C61B H61B 123.8 . . ?
C62B C61B S9B 112.4(15) . . ?
C62B C61B H61B 123.8 . . ?
C61B C62B H62B 121.7 . . ?
C61B C62B C63B 116.6(18) . . ?
C63B C62B H62B 121.7 . . ?
C64B C63B H63B 128.2 . . ?
C62B C63B C64B 103.6(15) . . ?
C62B C63B H63B 128.2 . . ?
O16 C35B Ce10 61.2(14) . . ?
O16 C35B C34B 111.8(17) . . ?
O15 C35B Ce10 59.4(14) . . ?
O15 C35B O16 118.3(19) . . ?
O15 C35B C34B 129.8(18) . . ?
C34B C35B Ce10 165(6) . . ?
C35B C34B S8B 110.9(18) . . ?
C33B C34B C35B 137(2) . . ?
C33B C34B S8B 111.6(14) . . ?
C31B S8B C34B 88.0(15) . . ?
S8B C31B H31B 119.7 . . ?
C32B C31B S8B 121(3) . . ?
C32B C31B H31B 119.7 . . ?
C31B C32B H32B 128.6 . . ?
C33B C32B C31B 103(3) . . ?
C33B C32B H32B 128.6 . . ?
C34B C33B H33B 121.6 . . ?
C32B C33B C34B 117(2) . . ?
C32B C33B H33B 121.6 . . ?
C58B C59B S7B 114(2) . . ?
C58B C59B C60B 136(2) . . ?
C60B C59B S7B 109.9(18) . . ?
C56B C57B H57B 127.4 . . ?
C56B C57B C58B 105(3) . . ?
C58B C57B H57B 127.4 . . ?
C57B C56B H56B 120.3 . . ?
C57B C56B S7B 119(3) . . ?
S7B C56B H56B 120.3 . . ?
C56B S7B C59B 87.6(19) . . ?
C59B C58B H58B 123.0 . . ?
C57B C58B C59B 114(3) . . ?
C57B C58B H58B 123.0 . . ?
O18 C60B Ce8 53.8(9) . . ?
O18 C60B O17 116.3(18) . . ?
O18 C60B C59B 131.9(19) . . ?
O17 C60B Ce8 62.7(10) . . ?
O17 C60B C59B 111.8(17) . . ?
C59B C60B Ce8 173.0(16) . . ?
C83A C84A H84A 120.0 . . ?
C83A C84A C85A 120.0 . . ?
C85A C84A H84A 120.0 . . ?
C84A C83A H83A 120.0 . . ?
C82A C83A C84A 120.0 . . ?
C82A C83A H83A 120.0 . . ?
C83A C82A H82A 120.0 . . ?
C83A C82A C81A 120.0 . . ?
C81A C82A H82A 120.0 . . ?
C82A C81A H81A 120.0 . . ?
C82A C81A N2A 120.0 . . ?
N2A C81A H81A 120.0 . . ?
C81A N2A Ce11 122.3(9) . . ?
C81A N2A C85A 120.0 . . ?
C85A N2A Ce11 117.3(9) . . ?
C84A C85A H85A 120.0 . . ?
N2A C85A C84A 120.0 . . ?
N2A C85A H85A 120.0 . . ?
O12 C30A Ce5 62.0(8) . . ?
O12 C30A C29A 117.3(15) . . ?
O13 C30A Ce5 60.1(8) . . ?
O13 C30A O12 119.8(13) . . ?
O13 C30A C29A 122.9(16) . . ?
C29A C30A Ce5 166(2) . . ?
C30A C29A S14A 120.6(17) . . ?
C28A C29A C30A 127.0(18) . . ?
C28A C29A S14A 111.9(13) . . ?
C29A C28A H28A 125.2 . . ?
C27A C28A C29A 109.6(16) . . ?
C27A C28A H28A 125.2 . . ?
C28A C27A H27A 122.5 . . ?
C28A C27A C26A 114.9(17) . . ?
C26A C27A H27A 122.5 . . ?
C27A C26A H26A 125.2 . . ?
C27A C26A S14A 109.6(14) . . ?
S14A C26A H26A 125.2 . . ?
C26A S14A C29A 93.9(11) . . ?
C9A C8C C6A 93.1(9) . . ?
C9A C8C H8C 133.4 . . ?
C6A C8C H8C 133.4 . . ?
C7A S12C C9A 108.3(12) . . ?
C24A C23C C21A 93.9(9) . . ?
C24A C23C H23C 133.1 . . ?
C21A C23C H23C 133.1 . . ?
C22A S13C C24A 104.3(13) . . ?
C69A C68C C66A 92.8(10) . . ?
C69A C68C H68C 133.6 . . ?
C66A C68C H68C 133.6 . . ?
C67A S15C C69A 104.4(14) . . ?

loop_
_geom_bond_atom_site_label_1
_geom_bond_atom_site_label_2
_geom_bond_distance
_geom_bond_site_symmetry_2
_geom_bond_publ_flag
Ce1 Ce9 3.7162(11) 16 ?
Ce1 O14 2.627(10) 16 ?
Ce1 O24 2.279(10) 16 ?
Ce1 O38 2.306(9) . ?
Ce1 O42 2.388(10) . ?
Ce1 O44 2.544(11) . ?
Ce1 O45 2.380(11) . ?
Ce1 O39 2.247(9) . ?
Ce1 O17 2.410(9) 16 ?
Ce1 O43 2.585(9) . ?
Ce1 C5A 2.93(3) . ?
Ce1 C5B 2.89(2) . ?
Ce2 Ce3 3.7657(12) . ?
Ce2 Ce7 3.7344(15) 16 ?
Ce2 Ce11 3.7834(12) . ?
Ce2 O42 2.437(11) . ?
Ce2 O32 2.372(15) . ?
Ce2 O34 2.354(13) . ?
Ce2 O46 2.483(10) . ?
Ce2 O41 2.491(12) . ?
Ce2 O39 2.156(9) . ?
Ce2 O35 2.326(10) . ?
Ce2 O37 2.200(10) . ?
Ce3 Ce4 3.7679(12) 16 ?
Ce3 Ce5 3.7572(11) 16 ?
Ce3 Ce6 3.7657(12) . ?
Ce3 O29 2.284(10) . ?
Ce3 O6 2.398(9) 16 ?
Ce3 O38 2.338(9) . ?
Ce3 O36 2.321(9) . ?
Ce3 O5 2.299(10) 16 ?
Ce3 O39 2.298(9) . ?
Ce3 O35 2.366(9) . ?
Ce3 N1A 2.666(14) . ?
Ce4 Ce5 3.5392(12) . ?
Ce4 Ce12 3.7343(12) 16 ?
Ce4 O10 2.227(10) . ?
Ce4 O9 2.263(10) . ?
Ce4 O23 2.805(11) 16 ?
Ce4 O6 2.244(9) . ?
Ce4 O2 2.502(11) . ?
Ce4 O8 2.616(11) . ?
Ce4 O5 2.233(10) . ?
Ce4 O7 2.564(11) . ?
Ce4 O3 2.399(10) . ?
Ce4 C70A 2.939(14) . ?
Ce5 O14 2.868(11) . ?
Ce5 O4 2.395(10) . ?
Ce5 O10 2.213(10) . ?
Ce5 O11 2.298(9) . ?
Ce5 O38 2.272(9) 16 ?
Ce5 O44 2.499(10) 16 ?
Ce5 O5 2.216(10) . ?
Ce5 O12 2.589(10) . ?
Ce5 O13 2.548(9) . ?
Ce5 C30B 2.94(3) . ?
Ce5 C30A 2.931(17) . ?
Ce6 Ce10 3.7215(12) . ?
Ce6 Ce11 3.7740(13) . ?
Ce6 Ce12 3.7221(14) . ?
Ce6 O29 2.206(10) . ?
Ce6 O30 2.178(11) . ?
Ce6 O47 2.463(11) . ?
Ce6 O26 2.417(11) . ?
Ce6 O28 2.475(13) . ?
Ce6 O31 2.332(13) . ?
Ce6 O33 2.393(14) . ?
Ce6 O35 2.340(9) . ?
Ce7 O40 2.411(11) 16 ?
Ce7 O24 2.249(9) . ?
Ce7 O9 2.285(9) 16 ?
Ce7 O23 2.730(11) . ?
Ce7 O42 2.409(11) 16 ?
Ce7 O22 2.536(13) . ?
Ce7 O21 2.715(10) . ?
Ce7 O8 2.468(10) 16 ?
Ce7 O37 2.221(11) 16 ?
Ce7 C55A 2.981(16) . ?
Ce7 C55B 2.82(4) . ?
Ce8 O14 2.808(11) . ?
Ce8 O19 2.528(13) . ?
Ce8 O24 2.416(9) . ?
Ce8 O16 2.523(10) . ?
Ce8 O20 2.673(13) . ?
Ce8 O23 2.859(10) . ?
Ce8 O25 2.427(10) . ?
Ce8 O21 2.481(10) . ?
Ce8 O18 2.500(11) . ?
Ce8 O17 2.701(12) . ?
Ce8 C60A 2.926(19) . ?
Ce8 C50A 2.92(4) . ?
Ce9 Ce10 3.7118(11) . ?
Ce9 Ce12 3.7382(13) . ?
Ce9 O24 2.329(9) . ?
Ce9 O9 2.316(9) 16 ?
Ce9 O25 2.319(10) . ?
Ce9 O11 2.290(9) . ?
Ce9 O6 2.331(9) 16 ?
Ce9 O38 2.317(10) 16 ?
Ce9 O36 2.365(10) 16 ?
Ce9 O36 2.383(9) . ?
Ce10 O14 2.688(10) . ?
Ce10 O16 2.601(11) . ?
Ce10 O30 2.191(10) . ?
Ce10 O25 2.247(10) . ?
Ce10 O15 2.564(11) . ?
Ce10 O11 2.274(9) . ?
Ce10 O26 2.411(11) . ?
Ce10 O48 2.337(11) . ?
Ce10 O12 2.430(11) . ?
Ce10 C35A 2.97(3) . ?
Ce10 C35B 2.96(3) . ?
Ce11 O10 2.321(11) . ?
Ce11 O9 2.380(10) . ?
Ce11 O30 2.323(10) . ?
Ce11 O11 2.376(9) . ?
Ce11 O36 2.305(9) . ?
Ce11 O35 2.407(10) . ?
Ce11 O37 2.305(10) . ?
Ce11 N2B 2.68(2) . ?
Ce11 N2A 2.599(13) . ?
Ce12 O29 2.195(10) . ?
Ce12 O20 2.400(11) . ?
Ce12 O27 2.443(12) . ?
Ce12 O23 2.634(11) . ?
Ce12 O25 2.268(10) . ?
Ce12 O26 2.397(10) . ?
Ce12 O6 2.267(10) 16 ?
Ce12 O1 2.545(12) 16 ?
Ce12 O2 2.564(9) 16 ?
Ce12 C75A 2.91(2) 16 ?
S1A C14A 1.675(12) . ?
S1A C11A 1.747(13) . ?
S2A C19A 1.727(14) . ?
S2A C16A 1.718(14) . ?
S13A C24A 1.647(18) . ?
S13A C21A 1.715(12) . ?
S6A C54A 1.706(13) . ?
S6A C51A 1.705(13) . ?
S15A C69A 1.67(2) . ?
S15A C66A 1.704(13) . ?
S5A C49A 1.716(15) . ?
S5A C46A 1.716(15) . ?
S14B C29B 1.731(15) . ?
S14B C26B 1.726(15) . ?
O40 C15A 1.248(10) . ?
O40 C15B 1.26(2) . ?
O4 C65A 1.28(2) . ?
O4 C65B 1.264(14) . ?
O19 C50A 1.25(2) . ?
O19 C50B 1.252(16) . ?
O16 C35A 1.269(17) . ?
O16 C35B 1.272(18) . ?
O20 C50A 1.25(2) . ?
O20 C50B 1.278(16) . ?
O27 C45A 1.25(2) . ?
O27 C45B 1.233(17) . ?
O47 C25A 1.26(2) . ?
O15 C35A 1.251(18) . ?
O15 C35B 1.263(18) . ?
O1 C75A 1.255(17) . ?
O1 C75B 1.270(19) . ?
O28 C45A 1.25(2) . ?
O28 C45B 1.255(17) . ?
O44 C5A 1.294(17) . ?
O44 C5B 1.289(15) . ?
O32 C40A 1.237(16) . ?
O32 C40B 1.25(2) . ?
O34 C20A 1.254(19) . ?
O34 C20B 1.251(17) . ?
O31 C40A 1.260(16) . ?
O31 C40B 1.26(2) . ?
O22 C55A 1.236(15) . ?
O22 C55B 1.238(19) . ?
O46 C10A 1.284(19) . ?
O41 C15A 1.252(9) . ?
O41 C15B 1.25(2) . ?
O45 C10A 1.231(18) . ?
O21 C55A 1.296(15) . ?
O21 C55B 1.25(2) . ?
O2 C75A 1.272(17) . ?
O2 C75B 1.280(19) . ?
O33 C20A 1.259(19) . ?
O33 C20B 1.213(17) . ?
O8 C70A 1.269(12) . ?
O18 C60A 1.250(14) . ?
O18 C60B 1.298(18) . ?
O48 C25A 1.26(2) . ?
O7 C70A 1.268(12) . ?
O17 C60A 1.260(13) . ?
O17 C60B 1.318(18) . ?
O12 C30B 1.269(15) . ?
O12 C30A 1.293(15) . ?
O43 C5A 1.241(18) . ?
O43 C5B 1.240(17) . ?
O13 C30B 1.262(15) . ?
O13 C30A 1.256(16) . ?
O3 C65A 1.28(2) . ?
O3 C65B 1.250(14) . ?
N1A C80A 1.33(2) . ?
N1A C76A 1.34(2) . ?
C84B H84B 0.9500 . ?
C84B C83B 1.3900 . ?
C84B C85B 1.3900 . ?
C83B H83B 0.9500 . ?
C83B C82B 1.3900 . ?
C82B H82B 0.9500 . ?
C82B C81B 1.3900 . ?
C81B H81B 0.9500 . ?
C81B N2B 1.3900 . ?
N2B C85B 1.3900 . ?
C85B H85B 0.9500 . ?
C80A H80A 0.9500 . ?
C80A C79A 1.38(2) . ?
C79A H79A 0.9500 . ?
C79A C78A 1.32(3) . ?
C78A H78A 0.9500 . ?
C78A C77A 1.35(3) . ?
C77A H77A 0.9500 . ?
C77A C76A 1.35(3) . ?
C76A H76A 0.9500 . ?
C5A C4A 1.505(14) . ?
C3B H3B 0.9500 . ?
C3B C2B 1.569(14) . ?
C3B C4B 1.574(14) . ?
C2B H2B 0.9500 . ?
C2B C1B 1.415(14) . ?
C1B H1B 0.9500 . ?
C1B S11B 1.679(19) . ?
S11B C4B 1.693(18) . ?
C4B C5B 1.503(14) . ?
C3A H3A 0.9500 . ?
C3A C2A 1.45(2) . ?
C3A C4A 1.482(14) . ?
C2A H2A 0.9500 . ?
C2A C1A 1.469(15) . ?
C1A H1A 0.9500 . ?
C1A S11A 1.662(14) . ?
S11A C4A 1.734(18) . ?
C10A C9A 1.493(15) . ?
C9A S12A 1.670(12) . ?
C9A C8A 1.525(12) . ?
C9A C8C 1.670(12) . ?
C9A S12C 1.525(12) . ?
C6A H6A 0.9500 . ?
C6A H6AA 0.9500 . ?
C6A C7A 1.416(13) . ?
C6A S12A 1.695(12) . ?
C6A C8C 1.695(12) . ?
C7A H7A 0.9500 . ?
C7A H7AA 0.9500 . ?
C7A C8A 1.406(12) . ?
C7A S12C 1.406(12) . ?
C15A C14A 1.438(10) . ?
C14A C13A 1.437(11) . ?
C13A H13A 0.9500 . ?
C13A C12A 1.514(11) . ?
C11A H11A 0.9500 . ?
C11A C12A 1.489(11) . ?
C12A H12A 0.9500 . ?
C70A C69A 1.467(15) . ?
C69A C68A 1.544(16) . ?
C69A C68C 1.67(2) . ?
C69A S15C 1.544(16) . ?
C68A H68A 0.9500 . ?
C68A C67A 1.435(15) . ?
C67A H67A 0.9500 . ?
C67A H67B 0.9500 . ?
C67A C66A 1.414(14) . ?
C67A S15C 1.435(15) . ?
C66A H66B 0.9500 . ?
C66A H66A 0.9500 . ?
C66A C68C 1.704(13) . ?
C65A C64A 1.49(2) . ?
C64A S9A 1.72(2) . ?
C64A C63A 1.42(2) . ?
C62A H62A 0.9500 . ?
C62A C61A 1.43(2) . ?
C62A C63A 1.43(2) . ?
C61A H61A 0.9500 . ?
C61A S9A 1.73(2) . ?
C75A C74A 1.488(18) . ?
C74A S10A 1.722(18) . ?
C74A C73A 1.428(18) . ?
C72A H72A 0.9500 . ?
C72A C71A 1.406(17) . ?
C72A C73A 1.419(18) . ?
C71A H71A 0.9500 . ?
C71A S10A 1.705(17) . ?
C20A C19A 1.505(14) . ?
C19A C18A 1.427(14) . ?
C18A H18A 0.9500 . ?
C18A C17A 1.423(15) . ?
C16A H16A 0.9500 . ?
C16A C17A 1.419(15) . ?
C55A C54A 1.492(13) . ?
C54A C53A 1.409(13) . ?
C53A H53A 0.9500 . ?
C53A C52A 1.411(14) . ?
C52A H52A 0.9500 . ?
C52A C51A 1.401(14) . ?
C51A H51A 0.9500 . ?
C60A C59A 1.493(18) . ?
C59A S7A 1.704(17) . ?
C59A C58A 1.409(19) . ?
C57A H57A 0.9500 . ?
C57A C56A 1.415(19) . ?
C57A C58A 1.427(19) . ?
C56A H56A 0.9500 . ?
C56A S7A 1.731(19) . ?
C30B C29B 1.50(2) . ?
C29B C28B 1.427(15) . ?
C28B H28B 0.9500 . ?
C28B C27B 1.422(15) . ?
C27B H27B 0.9500 . ?
C27B C26B 1.429(15) . ?
C26B H26B 0.9500 . ?
C25A C24A 1.474(15) . ?
C24A C23A 1.558(16) . ?
C24A C23C 1.647(18) . ?
C24A S13C 1.558(16) . ?
C23A H23A 0.9500 . ?
C23A C22A 1.39(2) . ?
C22A H22A 0.9500 . ?
C22A H22B 0.9500 . ?
C22A C21A 1.395(17) . ?
C22A S13C 1.39(2) . ?
C21A H21B 0.9500 . ?
C21A H21A 0.9500 . ?
C21A C23C 1.715(12) . ?
C45A C44A 1.50(2) . ?
C44A S4A 1.73(2) . ?
C44A C43A 1.43(2) . ?
C41A H41A 0.9500 . ?
C41A C42A 1.42(2) . ?
C41A S4A 1.73(2) . ?
C42A H42A 0.9500 . ?
C42A C43A 1.43(2) . ?
C50A C49A 1.507(15) . ?
C49A C48A 1.415(15) . ?
C48A H48A 0.9500 . ?
C48A C47A 1.417(15) . ?
C47A H47A 0.9500 . ?
C47A C46A 1.412(15) . ?
C46A H46A 0.9500 . ?
C34A C35A 1.510(17) . ?
C34A S8A 1.725(17) . ?
C34A C33A 1.465(17) . ?
C32A H32A 0.9500 . ?
C32A C31A 1.433(18) . ?
C32A C33A 1.430(18) . ?
C31A H31A 0.9500 . ?
C31A S8A 1.696(18) . ?
C40A C39A 1.510(13) . ?
C39A S3A 1.716(13) . ?
C39A C38A 1.437(12) . ?
C37A H37A 0.9500 . ?
C37A C36A 1.430(13) . ?
C37A C38A 1.417(13) . ?
C36A H36A 0.9500 . ?
C36A S3A 1.621(11) . ?
C17A H17A 0.9500 . ?
C13B H13B 0.9500 . ?
C13B C14B 1.42(2) . ?
C13B C12B 1.42(2) . ?
C14B C15B 1.501(15) . ?
C14B S1B 1.69(2) . ?
S1B C11B 1.69(2) . ?
C11B H11B 0.9500 . ?
C11B C12B 1.440(11) . ?
C12B H12B 0.9500 . ?
C55B C54B 1.491(15) . ?
C54B S6B 1.69(2) . ?
C54B C53B 1.571(15) . ?
S6B C51B 1.71(2) . ?
C51B H51B 0.9500 . ?
C51B C52B 1.426(12) . ?
C52B H52B 0.9500 . ?
C52B C53B 1.579(15) . ?
C53B H53B 0.9500 . ?
C38A H38A 0.9500 . ?
C40B C39B 1.509(15) . ?
C39B S3B 1.711(14) . ?
C39B C38B 1.415(14) . ?
S3B C36B 1.717(15) . ?
C36B H36B 0.9500 . ?
C36B C37B 1.418(14) . ?
C37B H37B 0.9500 . ?
C37B C38B 1.406(15) . ?
C38B H38B 0.9500 . ?
C20B C19B 1.497(14) . ?
C19B C18B 1.456(18) . ?
C19B S2B 1.662(18) . ?
C18B H18B 0.9500 . ?
C18B C17B 1.461(19) . ?
C17B H17B 0.9500 . ?
C17B C16B 1.429(12) . ?
C16B H16B 0.9500 . ?
C16B S2B 1.669(19) . ?
C50B C49B 1.513(13) . ?
C49B S5B 1.717(13) . ?
C49B C48B 1.411(14) . ?
S5B C46B 1.710(14) . ?
C46B H46B 0.9500 . ?
C46B C47B 1.417(14) . ?
C47B H47B 0.9500 . ?
C47B C48B 1.414(14) . ?
C48B H48B 0.9500 . ?
C43A H43A 0.9500 . ?
C44B C45B 1.493(18) . ?
C44B C43B 1.439(19) . ?
C44B S4B 1.703(17) . ?
C43B H43B 0.9500 . ?
C43B C42B 1.448(19) . ?
S4B C41B 1.697(18) . ?
C41B H41B 0.9500 . ?
C41B C42B 1.424(19) . ?
C42B H42B 0.9500 . ?
C8A H8A 0.9500 . ?
C63A H63A 0.9500 . ?
C33A H33A 0.9500 . ?
C58A H58A 0.9500 . ?
C73A H73A 0.9500 . ?
C71B H71B 0.9500 . ?
C71B C72B 1.423(15) . ?
C71B S10B 1.70(2) . ?
C73B H73B 0.9500 . ?
C73B C72B 1.43(2) . ?
C73B C74B 1.436(19) . ?
C72B H72B 0.9500 . ?
S10B C74B 1.710(19) . ?
C74B C75B 1.509(19) . ?
C65B C64B 1.495(15) . ?
C64B S9B 1.727(14) . ?
C64B C63B 1.464(16) . ?
S9B C61B 1.702(16) . ?
C61B H61B 0.9500 . ?
C61B C62B 1.404(18) . ?
C62B H62B 0.9500 . ?
C62B C63B 1.454(15) . ?
C63B H63B 0.9500 . ?
C35B C34B 1.518(18) . ?
C34B S8B 1.726(18) . ?
C34B C33B 1.431(18) . ?
S8B C31B 1.701(19) . ?
C31B H31B 0.9500 . ?
C31B C32B 1.434(19) . ?
C32B H32B 0.9500 . ?
C32B C33B 1.413(19) . ?
C33B H33B 0.9500 . ?
C59B S7B 1.734(18) . ?
C59B C58B 1.438(19) . ?
C59B C60B 1.533(19) . ?
C57B H57B 0.9500 . ?
C57B C56B 1.43(2) . ?
C57B C58B 1.43(2) . ?
C56B H56B 0.9500 . ?
C56B S7B 1.725(19) . ?
C58B H58B 0.9500 . ?
C84A H84A 0.9500 . ?
C84A C83A 1.3900 . ?
C84A C85A 1.3900 . ?
C83A H83A 0.9500 . ?
C83A C82A 1.3900 . ?
C82A H82A 0.9500 . ?
C82A C81A 1.3900 . ?
C81A H81A 0.9500 . ?
C81A N2A 1.3900 . ?
N2A C85A 1.3900 . ?
C85A H85A 0.9500 . ?
C30A C29A 1.501(16) . ?
C29A C28A 1.422(18) . ?
C29A S14A 1.708(16) . ?
C28A H28A 0.9500 . ?
C28A C27A 1.413(17) . ?
C27A H27A 0.9500 . ?
C27A C26A 1.415(18) . ?
C26A H26A 0.9500 . ?
C26A S14A 1.694(17) . ?
C8C H8C 0.9500 . ?
C23C H23C 0.9500 . ?
C68C H68C 0.9500 . ?

loop_
_geom_torsion_atom_site_label_1
_geom_torsion_atom_site_label_2
_geom_torsion_atom_site_label_3
_geom_torsion_atom_site_label_4
_geom_torsion
_geom_torsion_site_symmetry_1
_geom_torsion_site_symmetry_2
_geom_torsion_site_symmetry_3
_geom_torsion_site_symmetry_4
_geom_torsion_publ_flag
Ce1 O44 C5A O43 -12(4) . . . . ?
Ce1 O44 C5A C4A 146(2) . . . . ?
Ce1 O44 C5B O43 -23(3) . . . . ?
Ce1 O44 C5B C4B 177.2(16) . . . . ?
Ce1 O45 C10A O46 -7(3) . . . . ?
Ce1 O45 C10A C9A 172.5(11) . . . . ?
Ce1 O17 C60A Ce8 -94.4(15) 16 . . . ?
Ce1 O17 C60A O18 -104(4) 16 . . . ?
Ce1 O17 C60A C59A 96(4) 16 . . . ?
Ce1 O17 C60B Ce8 -101.2(19) 16 . . . ?
Ce1 O17 C60B O18 -97(3) 16 . . . ?
Ce1 O17 C60B C59B 84(3) 16 . . . ?
Ce1 O43 C5A O44 12(4) . . . . ?
Ce1 O43 C5A C4A -144(3) . . . . ?
Ce1 O43 C5B O44 23(3) . . . . ?
Ce1 O43 C5B C4B -178.7(19) . . . . ?
Ce1 C5A C4A C3A 82(2) . . . . ?
Ce1 C5A C4A S11A -98(2) . . . . ?
Ce2 O32 C40A O31 17(5) . . . . ?
Ce2 O32 C40A C39A -176.1(13) . . . . ?
Ce2 O32 C40B O31 -39(7) . . . . ?
Ce2 O32 C40B C39B -165.3(17) . . . . ?
Ce2 O34 C20A O33 -9(11) . . . . ?
Ce2 O34 C20A C19A 178(2) . . . . ?
Ce2 O34 C20B O33 31(8) . . . . ?
Ce2 O34 C20B C19B -166.3(15) . . . . ?
Ce2 O46 C10A O45 21(3) . . . . ?
Ce2 O46 C10A C9A -158.0(11) . . . . ?
Ce2 O41 C15A O40 3(6) . . . . ?
Ce2 O41 C15A C14A 177.8(9) . . . . ?
Ce2 O41 C15B O40 -12(21) . . . . ?
Ce2 O41 C15B C14B 170.4(18) . . . . ?
Ce3 N1A C80A C79A 179.2(16) . . . . ?
Ce3 N1A C76A C77A -177.4(17) . . . . ?
Ce4 O2 C75A Ce12 98.2(10) . . . 16 ?
Ce4 O2 C75A O1 81.5(11) . . . . ?
Ce4 O2 C75A C74A -98.2(12) . . . . ?
Ce4 O2 C75B Ce12 98.7(12) . . . 16 ?
Ce4 O2 C75B O1 77(4) . . . . ?
Ce4 O2 C75B C74B -108(3) . . . . ?
Ce4 O8 C70A O7 -14.5(15) . . . . ?
Ce4 O8 C70A C69A 166.0(13) . . . . ?
Ce4 O7 C70A O8 14.8(15) . . . . ?
Ce4 O7 C70A C69A -165.7(13) . . . . ?
Ce4 O3 C65A O4 11(5) . . . . ?
Ce4 O3 C65A C64A -168.9(13) . . . . ?
Ce4 O3 C65B O4 -12(3) . . . . ?
Ce4 O3 C65B C64B 174.5(11) . . . . ?
Ce4 C70A C69A S15A -79(5) . . . . ?
Ce4 C70A C69A C68A 107(5) . . . . ?
Ce4 C70A C69A C68C -79(5) . . . . ?
Ce4 C70A C69A S15C 107(5) . . . . ?
Ce5 O4 C65A O3 -12(5) . . . . ?
Ce5 O4 C65A C64A 168.1(18) . . . . ?
Ce5 O4 C65B O3 11(3) . . . . ?
Ce5 O4 C65B C64B -175.5(11) . . . . ?
Ce5 O44 C5A Ce1 100.0(10) 16 . . . ?
Ce5 O44 C5A O43 88(4) 16 . . . ?
Ce5 O44 C5A C4A -113(2) 16 . . . ?
Ce5 O44 C5B Ce1 99.5(12) 16 . . . ?
Ce5 O44 C5B O43 76(3) 16 . . . ?
Ce5 O44 C5B C4B -83(2) 16 . . . ?
Ce5 O12 C30B O13 6(8) . . . . ?
Ce5 O12 C30B C29B -146(5) . . . . ?
Ce5 O12 C30A O13 17(3) . . . . ?
Ce5 O12 C30A C29A -164(3) . . . . ?
Ce5 O13 C30B O12 -6(8) . . . . ?
Ce5 O13 C30B C29B 148(4) . . . . ?
Ce5 O13 C30A O12 -17(3) . . . . ?
Ce5 O13 C30A C29A 164(3) . . . . ?
Ce5 C30B C29B S14B 64(5) . . . . ?
Ce5 C30B C29B C28B -116(5) . . . . ?
Ce5 C30A C29A C28A -102(6) . . . . ?
Ce5 C30A C29A S14A 87(6) . . . . ?
Ce6 O47 C25A O48 0(3) . . . . ?
Ce6 O47 C25A C24A -177.1(13) . . . . ?
Ce6 O28 C45A O27 -11.4(15) . . . . ?
Ce6 O28 C45A C44A 168(3) . . . . ?
Ce6 O28 C45B O27 -5(3) . . . . ?
Ce6 O28 C45B C44B 175.9(9) . . . . ?
Ce6 O31 C40A O32 7(6) . . . . ?
Ce6 O31 C40A C39A -161(2) . . . . ?
Ce6 O31 C40B O32 65(6) . . . . ?
Ce6 O31 C40B C39B -171(2) . . . . ?
Ce6 O33 C20A O34 29(10) . . . . ?
Ce6 O33 C20A C19A -158.3(16) . . . . ?
Ce6 O33 C20B O34 -7(7) . . . . ?
Ce6 O33 C20B C19B -171.4(14) . . . . ?
Ce7 O40 C15A O41 -11(7) 16 . . . ?
Ce7 O40 C15A C14A 174.3(9) 16 . . . ?
Ce7 O40 C15B O41 5(22) 16 . . . ?
Ce7 O40 C15B C14B -178(2) 16 . . . ?
Ce7 O22 C55A O21 -10.4(11) . . . . ?
Ce7 O22 C55A C54A 165.7(13) . . . . ?
Ce7 O22 C55B O21 -40(7) . . . . ?
Ce7 O22 C55B C54B -171(2) . . . . ?
Ce7 O21 C55A O22 9.6(10) . . . . ?
Ce7 O21 C55A C54A -166.6(12) . . . . ?
Ce7 O21 C55B O22 38(6) . . . . ?
Ce7 O21 C55B C54B 163(3) . . . . ?
Ce7 O8 C70A Ce4 98.1(9) 16 . . . ?
Ce7 O8 C70A O7 83.7(17) 16 . . . ?
Ce7 O8 C70A C69A -95.9(16) 16 . . . ?
Ce7 C55A C54A S6A 77(5) . . . . ?
Ce7 C55A C54A C53A -102(5) . . . . ?
Ce7 C55B C54B S6B 143(7) . . . . ?
Ce7 C55B C54B C53B -36(8) . . . . ?
Ce8 O19 C50A O20 -11(16) . . . . ?
Ce8 O19 C50A C49A -173(5) . . . . ?
Ce8 O19 C50B O20 7(3) . . . . ?
Ce8 O19 C50B C49B 176.4(16) . . . . ?
Ce8 O16 C35A Ce10 -98.2(10) . . . . ?
Ce8 O16 C35A O15 -89(8) . . . . ?
Ce8 O16 C35A C34A 104(7) . . . . ?
Ce8 O16 C35B Ce10 -98.8(12) . . . . ?
Ce8 O16 C35B O15 -82(9) . . . . ?
Ce8 O16 C35B C34B 96(7) . . . . ?
Ce8 O20 C50A O19 10(15) . . . . ?
Ce8 O20 C50A C49A 167(11) . . . . ?
Ce8 O20 C50B O19 -6(3) . . . . ?
Ce8 O20 C50B C49B -176.7(15) . . . . ?
Ce8 O21 C55A Ce7 -93.5(10) . . . . ?
Ce8 O21 C55A O22 -83.9(15) . . . . ?
Ce8 O21 C55A C54A 99.9(16) . . . . ?
Ce8 O21 C55B Ce7 -83(4) . . . . ?
Ce8 O21 C55B O22 -45(10) . . . . ?
Ce8 O21 C55B C54B 80(3) . . . . ?
Ce8 O18 C60A O17 10(4) . . . . ?
Ce8 O18 C60A C59A 171(3) . . . . ?
Ce8 O18 C60B O17 -4(2) . . . . ?
Ce8 O18 C60B C59B 175(2) . . . . ?
Ce8 O17 C60A O18 -9(4) . . . . ?
Ce8 O17 C60A C59A -170(3) . . . . ?
Ce8 O17 C60B O18 4(2) . . . . ?
Ce8 O17 C60B C59B -175.1(16) . . . . ?
Ce8 C60A C59A S7A 66(11) . . . . ?
Ce8 C60A C59A C58A -126(8) . . . . ?
Ce8 C50A C49A S5A -43(23) . . . . ?
Ce8 C50A C49A C48A 139(20) . . . . ?
Ce10 O16 C35A O15 9(8) . . . . ?
Ce10 O16 C35A C34A -158(7) . . . . ?
Ce10 O16 C35B O15 17(9) . . . . ?
Ce10 O16 C35B C34B -165(7) . . . . ?
Ce10 O15 C35A O16 -9(8) . . . . ?
Ce10 O15 C35A C34A 159(5) . . . . ?
Ce10 O15 C35B O16 -17(9) . . . . ?
Ce10 O15 C35B C34B 165(10) . . . . ?
Ce10 O48 C25A O47 15(3) . . . . ?
Ce10 O48 C25A C24A -168.4(13) . . . . ?
Ce10 O12 C30B Ce5 -99.6(9) . . . . ?
Ce10 O12 C30B O13 -94(8) . . . . ?
Ce10 O12 C30B C29B 115(5) . . . . ?
Ce10 O12 C30A Ce5 -99.9(9) . . . . ?
Ce10 O12 C30A O13 -83(4) . . . . ?
Ce10 O12 C30A C29A 96(3) . . . . ?
Ce10 C35B C34B S8B 111(13) . . . . ?
Ce10 C35B C34B C33B -67(20) . . . . ?
Ce11 N2B C85B C84B 179(2) . . . . ?
Ce11 N2A C85A C84A 172.8(13) . . . . ?
Ce12 O20 C50A Ce8 -103(6) . . . . ?
Ce12 O20 C50A O19 -93(14) . . . . ?
Ce12 O20 C50A C49A 64(15) . . . . ?
Ce12 O20 C50B Ce8 -102(3) . . . . ?
Ce12 O20 C50B O19 -108(3) . . . . ?
Ce12 O20 C50B C49B 81(3) . . . . ?
Ce12 O27 C45A O28 -0.9(17) . . . . ?
Ce12 O27 C45A C44A 180(3) . . . . ?
Ce12 O27 C45B O28 -7(3) . . . . ?
Ce12 O27 C45B C44B 171.7(7) . . . . ?
Ce12 O1 C75A O2 16.9(6) 16 . . . ?
Ce12 O1 C75A C74A -163.4(8) 16 . . . ?
Ce12 O1 C75B O2 22(4) 16 . . . ?
Ce12 O1 C75B C74B -152(4) 16 . . . ?
Ce12 O2 C75A O1 -16.8(6) 16 . . . ?
Ce12 O2 C75A C74A 163.6(8) 16 . . . ?
Ce12 O2 C75B O1 -22(4) 16 . . . ?
Ce12 O2 C75B C74B 153(3) 16 . . . ?
Ce12 C75A C74A S10A 103(5) 16 . . . ?
Ce12 C75A C74A C73A -81(5) 16 . . . ?
S1A C14A C13A C12A 4(2) . . . . ?
S1A C11A C12A C13A 0(3) . . . . ?
S2A C19A C18A C17A -12(3) . . . . ?
S2A C16A C17A C18A -1(5) . . . . ?
S13A C24A C23A C22A 3(2) . . . . ?
S6A C54A C53A C52A 1(3) . . . . ?
S15A C69A C68A C67A 1.3(18) . . . . ?
S5A C49A C48A C47A 1(4) . . . . ?
S14B C29B C28B C27B 1(4) . . . . ?
O40 C15A C14A S1A 171(3) . . . . ?
O40 C15A C14A C13A -7(3) . . . . ?
O4 C65A C64A S9A -2(4) . . . . ?
O4 C65A C64A C63A 178(3) . . . . ?
O4 C65B C64B S9B 7(2) . . . . ?
O4 C65B C64B C63B -175.0(16) . . . . ?
O19 C50A C49A S5A -23(10) . . . . ?
O19 C50A C49A C48A 159(9) . . . . ?
O19 C50B C49B S5B 4(2) . . . . ?
O19 C50B C49B C48B -174(3) . . . . ?
O16 C35B C34B S8B 170(6) . . . . ?
O16 C35B C34B C33B -8(13) . . . . ?
O20 C50A C49A S5A 176(13) . . . . ?
O20 C50A C49A C48A -2(15) . . . . ?
O20 C50B C49B S5B 175(2) . . . . ?
O20 C50B C49B C48B -4(2) . . . . ?
O27 C45A C44A S4A -5(5) . . . . ?
O27 C45A C44A C43A 173(6) . . . . ?
O47 C25A C24A S13A 1(3) . . . . ?
O47 C25A C24A C23A -171.0(17) . . . . ?
O47 C25A C24A C23C 1(3) . . . . ?
O47 C25A C24A S13C -171.0(17) . . . . ?
O15 C35B C34B S8B -13(13) . . . . ?
O15 C35B C34B C33B 169(7) . . . . ?
O1 C75A C74A S10A 178.3(10) . . . . ?
O1 C75A C74A C73A -5.9(19) . . . . ?
O28 C45A C44A S4A 176(3) . . . . ?
O28 C45A C44A C43A -7(8) . . . . ?
O44 C5A C4A C3A 14(3) . . . . ?
O44 C5A C4A S11A -165(3) . . . . ?
O32 C40A C39A S3A 13(3) . . . . ?
O32 C40A C39A C38A -168(3) . . . . ?
O32 C40B C39B S3B 18(4) . . . . ?
O32 C40B C39B C38B -162(3) . . . . ?
O34 C20A C19A S2A 165(5) . . . . ?
O34 C20A C19A C18A -21(5) . . . . ?
O34 C20B C19B C18B -173(3) . . . . ?
O34 C20B C19B S2B 7(4) . . . . ?
O31 C40A C39A S3A -180(2) . . . . ?
O31 C40A C39A C38A 0(3) . . . . ?
O31 C40B C39B S3B -114(4) . . . . ?
O31 C40B C39B C38B 66(4) . . . . ?
O22 C55A C54A S6A -1(2) . . . . ?
O22 C55A C54A C53A 180(2) . . . . ?
O22 C55B C54B S6B 174(4) . . . . ?
O22 C55B C54B C53B -5(4) . . . . ?
O46 C10A C9A S12A -3(2) . . . . ?
O46 C10A C9A C8A -178.6(14) . . . . ?
O46 C10A C9A C8C -3(2) . . . . ?
O46 C10A C9A S12C -178.6(14) . . . . ?
O41 C15A C14A S1A -5(3) . . . . ?
O41 C15A C14A C13A 178(3) . . . . ?
O45 C10A C9A S12A 177.6(14) . . . . ?
O45 C10A C9A C8A 2(2) . . . . ?
O45 C10A C9A C8C 177.6(14) . . . . ?
O45 C10A C9A S12C 2(2) . . . . ?
O21 C55A C54A S6A 174.9(14) . . . . ?
O21 C55A C54A C53A -4(4) . . . . ?
O21 C55B C54B S6B 36(4) . . . . ?
O21 C55B C54B C53B -143(4) . . . . ?
O2 C75A C74A S10A -2.1(14) . . . . ?
O2 C75A C74A C73A 173.7(16) . . . . ?
O33 C20A C19A S2A -8(5) . . . . ?
O33 C20A C19A C18A 165(5) . . . . ?
O33 C20B C19B C18B -7(4) . . . . ?
O33 C20B C19B S2B 173(3) . . . . ?
O8 C70A C69A S15A -179.6(12) . . . . ?
O8 C70A C69A C68A 6(2) . . . . ?
O8 C70A C69A C68C -179.6(12) . . . . ?
O8 C70A C69A S15C 6(2) . . . . ?
O18 C60A C59A S7A 23(5) . . . . ?
O18 C60A C59A C58A -169(3) . . . . ?
O48 C25A C24A S13A -176.3(16) . . . . ?
O48 C25A C24A C23A 12(3) . . . . ?
O48 C25A C24A C23C -176.3(16) . . . . ?
O48 C25A C24A S13C 12(3) . . . . ?
O7 C70A C69A S15A 1(2) . . . . ?
O7 C70A C69A C68A -173.6(14) . . . . ?
O7 C70A C69A C68C 1(2) . . . . ?
O7 C70A C69A S15C -173.6(14) . . . . ?
O17 C60A C59A S7A -174(3) . . . . ?
O17 C60A C59A C58A -6(5) . . . . ?
O12 C30B C29B S14B 150(7) . . . . ?
O12 C30B C29B C28B -30(7) . . . . ?
O12 C30A C29A C28A -18(4) . . . . ?
O12 C30A C29A S14A 170(3) . . . . ?
O43 C5A C4A C3A 172(3) . . . . ?
O43 C5A C4A S11A -7(4) . . . . ?
O13 C30B C29B S14B -4(5) . . . . ?
O13 C30B C29B C28B 176(6) . . . . ?
O13 C30A C29A C28A 161(4) . . . . ?
O13 C30A C29A S14A -11(4) . . . . ?
O3 C65A C64A S9A 178(2) . . . . ?
O3 C65A C64A C63A -1(4) . . . . ?
O3 C65B C64B S9B -178.7(13) . . . . ?
O3 C65B C64B C63B -1(3) . . . . ?
N1A C80A C79A C78A -3(3) . . . . ?
C84B C83B C82B C81B 0.0 . . . . ?
C83B C84B C85B N2B 0.0 . . . . ?
C83B C82B C81B N2B 0.0 . . . . ?
C82B C81B N2B Ce11 -179(2) . . . . ?
C82B C81B N2B C85B 0.0 . . . . ?
C81B N2B C85B C84B 0.0 . . . . ?
C85B C84B C83B C82B 0.0 . . . . ?
C80A N1A C76A C77A -4(3) . . . . ?
C80A C79A C78A C77A -1(4) . . . . ?
C79A C78A C77A C76A 2(4) . . . . ?
C78A C77A C76A N1A 0(4) . . . . ?
C76A N1A C80A C79A 5(3) . . . . ?
C3B C2B C1B S11B 0.0(2) . . . . ?
C3B C4B C5B O44 -18(3) . . . . ?
C3B C4B C5B O43 -178(2) . . . . ?
C2B C3B C4B S11B -0.1(4) . . . . ?
C2B C3B C4B C5B 179.4(9) . . . . ?
C2B C1B S11B C4B -0.1(3) . . . . ?
C1B S11B C4B C3B 0.2(4) . . . . ?
C1B S11B C4B C5B -179.4(9) . . . . ?
S11B C4B C5B O44 162(2) . . . . ?
S11B C4B C5B O43 2(3) . . . . ?
C4B C3B C2B C1B 0.1(2) . . . . ?
C3A C2A C1A S11A 0.0(5) . . . . ?
C2A C3A C4A C5A -179.4(10) . . . . ?
C2A C3A C4A S11A 0.01(18) . . . . ?
C2A C1A S11A C4A 0.0(3) . . . . ?
C1A S11A C4A C5A 179.5(8) . . . . ?
C1A S11A C4A C3A -0.01(15) . . . . ?
C4A C3A C2A C1A 0.0(4) . . . . ?
C10A C9A S12A C6A -177.7(16) . . . . ?
C10A C9A C8A C7A -179.9(15) . . . . ?
C10A C9A C8C C6A -177.7(16) . . . . ?
C10A C9A S12C C7A -179.9(15) . . . . ?
C6A C7A C8A C9A -4.8(19) . . . . ?
C6A C7A S12C C9A -4.8(19) . . . . ?
C7A C6A S12A C9A -1.1(17) . . . . ?
C7A C6A C8C C9A -1.1(17) . . . . ?
C15A C14A C13A C12A -177.9(17) . . . . ?
C14A S1A C11A C12A 2(2) . . . . ?
C14A C13A C12A C11A -3(3) . . . . ?
C11A S1A C14A C15A 178.3(13) . . . . ?
C11A S1A C14A C13A -4(2) . . . . ?
C70A C69A C68A C67A 176.1(17) . . . . ?
C70A C69A C68C C66A -173.1(16) . . . . ?
C70A C69A S15C C67A 176.1(17) . . . . ?
C69A S15A C66A C67A -5(2) . . . . ?
C69A C68A C67A C66A -5(2) . . . . ?
C68A C67A C66A S15A 7(3) . . . . ?
C67A C66A C68C C69A -5(2) . . . . ?
C66A S15A C69A C70A -173.1(16) . . . . ?
C66A S15A C69A C68A 1.9(15) . . . . ?
C66A C67A S15C C69A -5(2) . . . . ?
C65A C64A S9A C61A 179.5(15) . . . . ?
C65A C64A C63A C62A 179.8(17) . . . . ?
C62A C61A S9A C64A 1.1(14) . . . . ?
C61A C62A C63A C64A 1(2) . . . . ?
C75A C74A S10A C71A 179.5(12) . . . . ?
C75A C74A C73A C72A 174.4(16) . . . . ?
C72A C71A S10A C74A 5(2) . . . . ?
C71A C72A C73A C74A 14(3) . . . . ?
C20A C19A C18A C17A 174(2) . . . . ?
C19A S2A C16A C17A -5(4) . . . . ?
C19A C18A C17A C16A 9(5) . . . . ?
C16A S2A C19A C20A -175.0(19) . . . . ?
C16A S2A C19A C18A 10(3) . . . . ?
C55A C54A C53A C52A 180(2) . . . . ?
C54A S6A C51A C52A -2(2) . . . . ?
C54A C53A C52A C51A -2(4) . . . . ?
C53A C52A C51A S6A 2(3) . . . . ?
C51A S6A C54A C55A -178.7(17) . . . . ?
C51A S6A C54A C53A 1(2) . . . . ?
C60A C59A S7A C56A 171(3) . . . . ?
C60A C59A C58A C57A -171(3) . . . . ?
C57A C56A S7A C59A -1(3) . . . . ?
C56A C57A C58A C59A 3(4) . . . . ?
C30B C29B C28B C27B -179(2) . . . . ?
C29B S14B C26B C27B -3(3) . . . . ?
C29B C28B C27B C26B -4(5) . . . . ?
C28B C27B C26B S14B 4(5) . . . . ?
C26B S14B C29B C30B -179.0(15) . . . . ?
C26B S14B C29B C28B 1(3) . . . . ?
C25A C24A C23A C22A 176.1(19) . . . . ?
C25A C24A C23C C21A -174.3(19) . . . . ?
C25A C24A S13C C22A 176.1(19) . . . . ?
C24A S13A C21A C22A 0(2) . . . . ?
C24A C23A C22A C21A -4(3) . . . . ?
C23A C22A C21A S13A 3(3) . . . . ?
C22A C21A C23C C24A 0(2) . . . . ?
C21A S13A C24A C25A -174.3(19) . . . . ?
C21A S13A C24A C23A -1.7(17) . . . . ?
C21A C22A S13C C24A -4(3) . . . . ?
C45A C44A S4A C41A 179(4) . . . . ?
C45A C44A C43A C42A 175(6) . . . . ?
C41A C42A C43A C44A 13(8) . . . . ?
C42A C41A S4A C44A 6(5) . . . . ?
C50A C49A C48A C47A 180(4) . . . . ?
C49A S5A C46A C47A 1(3) . . . . ?
C49A C48A C47A C46A 0(2) . . . . ?
C48A C47A C46A S5A 0(2) . . . . ?
C46A S5A C49A C50A -179(5) . . . . ?
C46A S5A C49A C48A -1(5) . . . . ?
C32A C31A S8A C34A -4(3) . . . . ?
C31A C32A C33A C34A 2(3) . . . . ?
C35A C34A S8A C31A -178(5) . . . . ?
C35A C34A C33A C32A 178(5) . . . . ?
C40A C39A S3A C36A -180.0(13) . . . . ?
C40A C39A C38A C37A 179.4(15) . . . . ?
C37A C36A S3A C39A 0.4(15) . . . . ?
C36A C37A C38A C39A 1(2) . . . . ?
C13B C14B C15B O40 161(10) . . . . ?
C13B C14B C15B O41 -21(11) . . . . ?
C13B C14B S1B C11B 0.8(15) . . . . ?
C14B C13B C12B C11B -1(4) . . . . ?
C14B S1B C11B C12B -1(3) . . . . ?
C15B C14B S1B C11B -179(2) . . . . ?
S1B C14B C15B O40 -19(11) . . . . ?
S1B C14B C15B O41 158(10) . . . . ?
S1B C11B C12B C13B 2(4) . . . . ?
C12B C13B C14B C15B 180(3) . . . . ?
C12B C13B C14B S1B 0(2) . . . . ?
C55B C54B S6B C51B 179.6(17) . . . . ?
C55B C54B C53B C52B -178(2) . . . . ?
C54B S6B C51B C52B -0.9(15) . . . . ?
S6B C54B C53B C52B 3(3) . . . . ?
S6B C51B C52B C53B 3(3) . . . . ?
C51B C52B C53B C54B -4(4) . . . . ?
C53B C54B S6B C51B -1.4(14) . . . . ?
S3A C39A C38A C37A -1(2) . . . . ?
C38A C39A S3A C36A 0.4(17) . . . . ?
C38A C37A C36A S3A -1.0(18) . . . . ?
C40B C39B S3B C36B 180(100) . . . . ?
C40B C39B C38B C37B -180(3) . . . . ?
C39B S3B C36B C37B -0.6(16) . . . . ?
S3B C39B C38B C37B 0(3) . . . . ?
S3B C36B C37B C38B 1(3) . . . . ?
C36B C37B C38B C39B -1(3) . . . . ?
C38B C39B S3B C36B 0.3(16) . . . . ?
C20B C19B C18B C17B -179(2) . . . . ?
C20B C19B S2B C16B 178(2) . . . . ?
C19B C18B C17B C16B 0(2) . . . . ?
C18B C19B S2B C16B -2(2) . . . . ?
C18B C17B C16B S2B -1(3) . . . . ?
C17B C16B S2B C19B 2(2) . . . . ?
S2B C19B C18B C17B 1.2(15) . . . . ?
C50B C49B S5B C46B -179.5(12) . . . . ?
C50B C49B C48B C47B -178.5(16) . . . . ?
C49B S5B C46B C47B -2(2) . . . . ?
S5B C49B C48B C47B 3(2) . . . . ?
S5B C46B C47B C48B 4(3) . . . . ?
C46B C47B C48B C49B -4(3) . . . . ?
C48B C49B S5B C46B -0.7(17) . . . . ?
S4A C44A C43A C42A -8(7) . . . . ?
S4A C41A C42A C43A -12(7) . . . . ?
C43A C44A S4A C41A 1(5) . . . . ?
C44B C43B C42B C41B 1(3) . . . . ?
C44B S4B C41B C42B 0.6(15) . . . . ?
C45B C44B C43B C42B 179.4(13) . . . . ?
C45B C44B S4B C41B -180.0(10) . . . . ?
C43B C44B C45B O27 1(2) . . . . ?
C43B C44B C45B O28 179.6(14) . . . . ?
C43B C44B S4B C41B -0.1(14) . . . . ?
S4B C44B C45B O27 -179.7(10) . . . . ?
S4B C44B C45B O28 -0.6(19) . . . . ?
S4B C44B C43B C42B -0.5(17) . . . . ?
S4B C41B C42B C43B -1(2) . . . . ?
S12A C9A C8A C7A 4.0(15) . . . . ?
S12A C6A C7A C8A 4(2) . . . . ?
C8A C9A S12A C6A -1.7(13) . . . . ?
S9A C64A C63A C62A 0(3) . . . . ?
S7A C59A C58A C57A -4(4) . . . . ?
S8A C34A C35A Ce10 64(9) . . . . ?
S8A C34A C35A O16 169(6) . . . . ?
S8A C34A C35A O15 1(9) . . . . ?
S8A C34A C33A C32A -5(4) . . . . ?
S10A C74A C73A C72A -10(3) . . . . ?
C63A C64A S9A C61A -1(2) . . . . ?
C63A C62A C61A S9A -1.3(19) . . . . ?
C33A C34A C35A Ce10 -119(5) . . . . ?
C33A C34A C35A O16 -14(11) . . . . ?
C33A C34A C35A O15 178(5) . . . . ?
C33A C34A S8A C31A 5(3) . . . . ?
C33A C32A C31A S8A 2(3) . . . . ?
C58A C59A S7A C56A 3(3) . . . . ?
C58A C57A C56A S7A -1(5) . . . . ?
C73A C74A S10A C71A 3(2) . . . . ?
C73A C72A C71A S10A -13(4) . . . . ?
C71B S10B C74B C73B 3(3) . . . . ?
C71B S10B C74B C75B 176(3) . . . . ?
C73B C74B C75B Ce12 80(6) . . . 16 ?
C73B C74B C75B O1 172(4) . . . . ?
C73B C74B C75B O2 -2(6) . . . . ?
C72B C71B S10B C74B -1(2) . . . . ?
C72B C73B C74B S10B -4(3) . . . . ?
C72B C73B C74B C75B -177(3) . . . . ?
S10B C71B C72B C73B -1.7(16) . . . . ?
S10B C74B C75B Ce12 -93(5) . . . 16 ?
S10B C74B C75B O1 0(6) . . . . ?
S10B C74B C75B O2 -175(3) . . . . ?
C74B C73B C72B C71B 3.5(19) . . . . ?
C65B C64B S9B C61B 179.0(15) . . . . ?
C65B C64B C63B C62B -176.6(17) . . . . ?
C64B S9B C61B C62B -3.0(19) . . . . ?
S9B C64B C63B C62B 1.1(17) . . . . ?
S9B C61B C62B C63B 4(3) . . . . ?
C61B C62B C63B C64B -3(2) . . . . ?
C63B C64B S9B C61B 1.0(15) . . . . ?
C35B C34B S8B C31B -180(5) . . . . ?
C35B C34B C33B C32B 177(8) . . . . ?
C34B S8B C31B C32B 4(3) . . . . ?
S8B C34B C33B C32B -1(5) . . . . ?
S8B C31B C32B C33B -5(4) . . . . ?
C31B C32B C33B C34B 3(4) . . . . ?
C33B C34B S8B C31B -2(3) . . . . ?
C57B C56B S7B C59B 1.5(19) . . . . ?
C56B C57B C58B C59B 0(2) . . . . ?
S7B C59B C58B C57B 1(2) . . . . ?
S7B C59B C60B O18 1(3) . . . . ?
S7B C59B C60B O17 -179.9(15) . . . . ?
C58B C59B S7B C56B -1.4(17) . . . . ?
C58B C59B C60B O18 -178(2) . . . . ?
C58B C59B C60B O17 1(3) . . . . ?
C58B C57B C56B S7B -1(2) . . . . ?
C60B C59B S7B C56B 179.3(14) . . . . ?
C60B C59B C58B C57B -179.8(15) . . . . ?
C84A C83A C82A C81A 0.0 . . . . ?
C83A C84A C85A N2A 0.0 . . . . ?
C83A C82A C81A N2A 0.0 . . . . ?
C82A C81A N2A Ce11 -172.4(14) . . . . ?
C82A C81A N2A C85A 0.0 . . . . ?
C81A N2A C85A C84A 0.0 . . . . ?
C85A C84A C83A C82A 0.0 . . . . ?
C30A C29A C28A C27A -173(3) . . . . ?
C30A C29A S14A C26A 175(3) . . . . ?
C29A C28A C27A C26A -1(4) . . . . ?
C28A C29A S14A C26A 2(3) . . . . ?
C28A C27A C26A S14A 2(4) . . . . ?
C27A C26A S14A C29A -2(3) . . . . ?
S14A C29A C28A C27A -1(3) . . . . ?
C8C C9A S12C C7A 4.0(15) . . . . ?
C8C C6A C7A S12C 4(2) . . . . ?
S12C C9A C8C C6A -1.7(13) . . . . ?
C23C C24A S13C C22A 3(2) . . . . ?
S13C C24A C23C C21A -1.7(17) . . . . ?
S13C C22A C21A C23C 3(3) . . . . ?
C68C C69A S15C C67A 1.3(18) . . . . ?
S15C C69A C68C C66A 1.9(15) . . . . ?
S15C C67A C66A C68C 7(3) . . . . ?

loop_
_smtbx_masks_void_nr
_smtbx_masks_void_average_x
_smtbx_masks_void_average_y
_smtbx_masks_void_average_z
_smtbx_masks_void_volume
_smtbx_masks_void_count_electrons
_smtbx_masks_void_content
1 -0.750 -0.222 -0.364 24441.5 5563.1 '54 C5H5N,81 C2H3N,162 H2O'
2 0.000 0.000 0.500 600.7 957.8 '9 C5H5N,12 C2H3N,30 H2O'
3 0.012 0.180 0.480 11.2 0.0 ?
4 -0.012 0.820 0.520 11.2 0.0 ?
5 0.153 0.498 0.147 11.2 0.0 ?
6 0.165 0.678 0.186 11.2 0.0 ?
7 0.168 0.988 0.480 11.2 0.0 ?
8 0.180 0.168 0.520 11.2 0.0 ?
9 0.333 0.667 0.167 600.7 957.8 '9 C5H5N,12 C2H3N,30 H2O'
10 0.322 0.487 0.186 11.2 0.0 ?
11 0.345 0.847 0.147 11.2 0.0 ?
12 0.487 0.165 0.814 11.2 0.0 ?
13 0.498 0.345 0.853 11.2 0.0 ?
14 0.502 0.655 0.147 11.2 0.0 ?
15 0.513 0.835 0.186 11.2 0.0 ?
16 0.667 0.333 0.833 600.7 957.8 '9 C5H5N,12 C2H3N,30 H2O'
17 0.655 0.153 0.853 11.2 0.0 ?
18 0.678 0.513 0.814 11.2 0.0 ?
19 0.820 0.832 0.480 11.2 0.0 ?
20 0.832 0.012 0.520 11.2 0.0 ?
21 0.835 0.322 0.814 11.2 0.0 ?
22 0.847 0.502 0.853 11.2 0.0 ?
